data_1570865
loop_
_publ_author_name
'Eren, Noga'
'Fadaei-Tirani, Farzaneh'
'Scopelliti, Rosario'
'Severin, Kay'

_publ_section_title
;
 Molecular imine cages with &#x3c0;-basic Au<sub>3</sub>(pyrazolate)
 faces.
;
_journal_issue 10
_journal_name_full 'Chemical science'
_journal_page_first 3539
_journal_page_last 3544
_journal_paper_doi 10.1039/d3sc06280e
_journal_volume 15
_journal_year 2024
_chemical_formula_moiety 'C216 H272 Au12 N40, C70, 13[C2H2Cl4]'
_chemical_formula_sum 'C312 H298 Au12 Cl52 N40'
_chemical_formula_weight 8788.68
_space_group_crystal_system triclinic
_space_group_IT_number 2
_space_group_name_Hall '-P 1'
_space_group_name_H-M_alt 'P -1'
_atom_sites_solution_hydrogens mixed
_atom_sites_solution_primary dual
_atom_sites_solution_secondary difmap
_audit_creation_date 2024-01-14
_audit_creation_method
;
Olex2 1.5
(compiled 2023.08.24 svn.re1ec1418 for OlexSys, GUI svn.r6817)
;
_audit_update_record
;
2024-01-18 deposited with the CCDC.	2024-01-25 downloaded from the CCDC.
;
_cell_angle_alpha 62.4166(13)
_cell_angle_beta 79.9283(11)
_cell_angle_gamma 72.2345(9)
_cell_formula_units_Z 2
_cell_length_a 27.2311(3)
_cell_length_b 27.3567(3)
_cell_length_c 27.4198(4)
_cell_measurement_reflns_used 78413
_cell_measurement_temperature 229.99(10)
_cell_measurement_theta_max 68.2490
_cell_measurement_theta_min 1.7480
_cell_volume 17227.7(4)
_computing_cell_refinement 'CrysAlisPro 1.171.42.90a (Rigaku OD, 2023)'
_computing_data_collection 'CrysAlisPro 1.171.42.90a (Rigaku OD, 2023)'
_computing_data_reduction 'CrysAlisPro 1.171.42.90a (Rigaku OD, 2023)'
_computing_molecular_graphics 'Olex2 1.5 (Dolomanov et al., 2009)'
_computing_publication_material 'Olex2 1.5 (Dolomanov et al., 2009)'
_computing_structure_refinement 'ShelXL 2019/3 (Sheldrick, 2015)'
_computing_structure_solution 'ShelXT 2018/2 (Sheldrick, 2015)'
_diffrn_ambient_environment N~2~
_diffrn_ambient_temperature 229.99(10)
_diffrn_detector 'Hybrid Pixel Array Detector'
_diffrn_detector_area_resol_mean 10.0000
_diffrn_detector_type 'HyPix-Arc 150'
_diffrn_measured_fraction_theta_full 0.995
_diffrn_measured_fraction_theta_max 0.995
_diffrn_measurement_details
;
List of Runs (angles in degrees, time in seconds):

  # Type    Start    End  Width  t~exp~   \w     \q     \k     \f   Frames
#--------------------------------------------------------------------------
  1  \w     65.00  94.00   0.50    0.20    --   69.60-125.00 120.00   58
  2  \w     28.00  61.00   0.50    0.20    --   69.60-125.00 120.00   66
  3  \w     52.00  96.00   0.50    0.20    --   69.60-125.00 -90.00   88
  4  \w     46.00  73.00   0.50    0.20    --   78.02-125.00-180.00   54
  5  \w     78.00 105.00   0.50    0.20    --   78.02-125.00-180.00   54
  6  \w     66.00 104.00   0.50    0.20    --   78.02-125.00-150.00   76
  7  \w     80.00 105.00   0.50    0.20    --   78.02-125.00   0.00   50
  8  \w     80.00 105.00   0.50    0.20    --   78.02-125.00 -30.00   50
  9  \w     71.00 105.00   0.50    0.20    --   78.02-125.00 -60.00   68
 10  \w     74.00 103.00   0.50    0.20    --   78.02-125.00  30.00   58
 11  \w     38.00  64.00   0.50    0.20    --   78.02-125.00  30.00   52
 12  \w     36.00 104.00   0.50    0.20    --   78.02-125.00  60.00  136
 13  \w     79.00 105.00   0.50    0.20    --   78.02-125.00 120.00   52
 14  \w     80.00 105.00   0.50    0.20    --   78.02-125.00 150.00   50
 15  \w     41.00  74.00   0.50    0.20    --   78.02-125.00 120.00   66
 16  \w     29.00  61.00   0.50    0.20    --   66.15 -95.00   0.00   64
 17  \w     40.00  72.00   0.50    0.20    --   78.02-125.00 -30.00   64
 18  \w     80.00 105.00   0.50    0.20    --   78.02-125.00 -90.00   50
 19  \w     46.00 105.00   0.50    0.20    --   78.02-125.00-120.00  118
 20  \w     29.00  71.00   0.50    0.20    --   66.15 -95.00-180.00   84
 21  \w     28.00  63.00   0.50    0.20    --   66.15 -95.00-120.00   70
 22  \w     29.00  54.00   0.50    0.20    --   66.15 -95.00  60.00   50
 23  \w     37.00  65.00   0.50    0.20    --   69.60 -95.00  60.00   56
 24  \w     32.00  78.00   0.50    0.20    --   69.60 -95.00 120.00   92
 25  \w     60.00  87.00   0.50    0.20    --   78.02 -95.00  90.00   54
 26  \w     62.00 117.00   0.50    0.20    --   78.02  15.00  30.00  110
 27  \w     48.00 123.00   0.50    0.20    --   78.02  15.00 120.00  150
 28  \w     45.00 122.00   0.50    0.20    --   78.02  18.00-131.00  154
 29  \w     89.00 116.00   0.50    0.20    --   69.60  18.00-131.00   54
 30  \w     61.00  86.00   0.50    0.20    --   66.15  18.00-131.00   50
 31  \w     42.00  69.00   0.50    0.20    --   69.60  18.00-131.00   54
 32  \w     72.00  97.00   0.50    0.20    --   78.02  15.00-120.00   50
 33  \w     49.00 123.00   0.50    0.20    --   78.02  15.00 -60.00  148
 34  \w     91.00 119.00   0.50    0.20    --   78.02  15.00 -30.00   56
 35  \w     67.00  94.00   0.50    0.20    --   78.02  15.00   0.00   54
 36  \w   -110.00 -34.00   0.50    0.20    --  -66.74 -18.00  60.00  152
 37  \w   -103.00 -73.00   0.50    0.20    --  -66.74   0.00  90.00   60
 38  \w   -103.00 -72.00   0.50    0.20    --  -66.74   0.00 150.00   62
 39  \w    -98.00 -42.00   0.50    0.20    --  -69.40 -18.00  60.00  112
 40  \w   -102.00 -73.00   0.50    0.20    --  -66.74   0.00 -60.00   58
 41  \w   -104.00 -74.00   0.50    0.20    --  -69.40   0.00 -60.00   60
 42  \w   -104.00 -73.00   0.50    0.20    --  -66.74   0.00-150.00   62
 43  \w   -104.00 -72.00   0.50    0.20    --  -66.74   0.00-180.00   64
 44  \w    -94.00 -43.00   0.50    0.20    --  -74.00 114.00-153.57  102
 45  \w   -114.00 -36.00   0.50    0.20    --  -74.00 148.00-120.68  156
 46  \w   -120.00 -88.00   0.50    0.20    --  -74.85 153.00  35.40   64
 47  \w   -108.00 -80.00   0.50    0.20    --  -74.85 141.00  56.79   56
 48  \w   -118.00 -58.00   0.50    0.20    --  -74.85 149.00 145.78  120
 49  \w    -64.00 -38.00   0.50    0.20    --  -74.85 141.00  56.79   52
 50  \w    -96.00 -27.00   0.50    0.20    --  -69.40 125.00 -30.00  138
 51  \w    -76.00 -26.00   0.50    0.20    --  -66.74 125.00 -90.00  100
 52  \w   -103.00 -73.00   0.50    0.20    --  -74.85 126.00-120.30   60
 53  \w    -74.00 -30.00   0.50    0.20    --  -66.74 125.00-150.00   88
;
_diffrn_measurement_device 'four-circle diffractometer'
_diffrn_measurement_device_type 'XtaLAB Synergy R, DW system, HyPix-Arc 150'
_diffrn_measurement_method '\w scans'
_diffrn_orient_matrix_type 'CrysAlisPro convention (1999,Acta A55,543-557)'
_diffrn_orient_matrix_UB_11 0.0114325000
_diffrn_orient_matrix_UB_12 -0.0655483000
_diffrn_orient_matrix_UB_13 0.0304670000
_diffrn_orient_matrix_UB_21 -0.0081984000
_diffrn_orient_matrix_UB_22 -0.0018639000
_diffrn_orient_matrix_UB_23 -0.0532389000
_diffrn_orient_matrix_UB_31 0.0577651000
_diffrn_orient_matrix_UB_32 -0.0046705000
_diffrn_orient_matrix_UB_33 -0.0161848000
_diffrn_radiation_monochromator mirror
_diffrn_radiation_probe x-ray
_diffrn_radiation_type 'Cu K\a'
_diffrn_radiation_wavelength 1.54184
_diffrn_reflns_av_R_equivalents 0.0425
_diffrn_reflns_av_unetI/netI 0.0363
_diffrn_reflns_Laue_measured_fraction_full 0.995
_diffrn_reflns_Laue_measured_fraction_max 0.995
_diffrn_reflns_limit_h_max 32
_diffrn_reflns_limit_h_min -23
_diffrn_reflns_limit_k_max 32
_diffrn_reflns_limit_k_min -32
_diffrn_reflns_limit_l_max 32
_diffrn_reflns_limit_l_min -32
_diffrn_reflns_number 297732
_diffrn_reflns_point_group_measured_fraction_full 0.995
_diffrn_reflns_point_group_measured_fraction_max 0.995
_diffrn_reflns_theta_full 66.601
_diffrn_reflns_theta_max 66.600
_diffrn_reflns_theta_min 1.705
_diffrn_source 'Rotating-anode X-ray tube'
_diffrn_source_type 'Rigaku (Cu) X-ray Source'
_exptl_absorpt_coefficient_mu 13.495
_exptl_absorpt_correction_T_max 0.513
_exptl_absorpt_correction_T_min 0.198
_exptl_absorpt_correction_type gaussian
_exptl_absorpt_process_details
;
CrysAlisPro 1.171.42.90a (Rigaku Oxford Diffraction, 2023)
Numerical absorption correction based on Gaussian integration over
a multifaceted crystal model.
Empirical absorption correction using spherical harmonics
as implemented in SCALE3 ABSPACK scaling algorithm
;
_exptl_crystal_colour 'clear dark red'
_exptl_crystal_density_diffrn 1.694
_exptl_crystal_description prism
_exptl_crystal_F_000 8512
_exptl_crystal_size_max 0.25
_exptl_crystal_size_mid 0.21
_exptl_crystal_size_min 0.16
_refine_diff_density_max 1.929
_refine_diff_density_min -0.976
_refine_diff_density_rms 0.118
_refine_ls_extinction_method none
_refine_ls_goodness_of_fit_ref 1.060
_refine_ls_hydrogen_treatment constr
_refine_ls_matrix_type full
_refine_ls_number_parameters 2957
_refine_ls_number_reflns 60611
_refine_ls_number_restraints 5711
_refine_ls_restrained_S_all 1.069
_refine_ls_R_factor_all 0.0751
_refine_ls_R_factor_gt 0.0570
_refine_ls_shift/su_max 0.002
_refine_ls_shift/su_mean 0.000
_refine_ls_structure_factor_coef Fsqd
_refine_ls_weighting_details 'w=1/[\s^2^(Fo^2^)+(0.0985P)^2^+10.4690P] where P=(Fo^2^+2Fc^2^)/3'
_refine_ls_weighting_scheme calc
_refine_ls_wR_factor_gt 0.1642
_refine_ls_wR_factor_ref 0.1738
_reflns_Friedel_coverage 0.000
_reflns_number_gt 42884
_reflns_number_total 60611
_reflns_threshold_expression 'I > 2\s(I)'
_cod_data_source_file d3sc06280e2.cif
_cod_data_source_block ne0277_big
_cod_depositor_comments
;
The following automatic conversions were performed:

data item '_exptl_absorpt_correction_type' value 'Gaussian' was
changed to 'gaussian' in accordance with the
/home/data/users/saulius/crontab/automatic-downloads/rss-feeds/RSC/lib/dictionaries/cif_core.dic
dictionary named 'cif_core.dic' version 2.4.2 last updated on
2011-04-26.

Automatic conversion script
Id: cif_fix_values 8170 2020-07-09 18:12:32Z antanas 

 Adding full bibliography for 1570859--1570865.cif.
;
_cod_original_cell_volume 17227.8(4)
_cod_database_code 1570865
_shelx_shelxl_version_number 2019/3
_audit_contact_author 'Farzaneh Fadaei Tirani'
_chemical_oxdiff_formula 'C312 H298 Au12 Cl52 N40'
_shelx_space_group_comment
;
The symmetry employed for this shelxl refinement is uniquely defined
by the following loop, which should always be used as a source of
symmetry information in preference to the above space-group names.
They are only intended as comments.
;
_shelx_estimated_absorpt_t_max 0.221
_shelx_estimated_absorpt_t_min 0.133
_olex2_refinement_description
;
1. Fixed Uiso
 At 1.2 times of:
  All C(H) groups, All C(H,H) groups
 At 1.5 times of:
  All C(H,H,H) groups
2. Restrained distances
 C156-C274
 1.5 with sigma of 0.02
 C218-C156 = C274-C156 = C95-C276 = C95-C36 = C84-C66 = C84-C234 = C88-C107 =
 C88-C244 = C165-C142 = C280-C165 = C120-C118 = C224-C120 = C232-C194 = C194-
 C157 = C220-C11 = C181-C11 = C169-C134 = C242-C169 = C207-C103 = C34-C103 =
 C284-C167 = C167-C126 = C212-C124 = C264-C124 = C77-C252 = C92-C77 = C76-C214 =
  C214-C12 = C268-C177 = C260-C177 = C266-C193 = C193-C108 = C91-C213 = C91-C6 =
  C99-C104 = C99-C236 = C85-C198 = C198-C153 = C258-C152 = C282-C152 = C30-C166
 = C166-C14 = C190-C162 = C168-C162 = C210-C105 = C73-C210 = C80-C270 = C270-
 C201
 1.54 with sigma of 0.02
 C177-C260
 1.5 with sigma of 0.02
 C108-C193
 1.5 with sigma of 0.02
 C107-C88
 1.5 with sigma of 0.02
 C31-C259 = C247-C31 = C235-C247 = C235-C265 = C265-C33 = C259-C33
 1.39 with sigma of 0.02
 C235-C283 = C141-C283 = C141-C65 = C65-C123 = C247-C123 = C235-C247
 1.39 with sigma of 0.02
 C65-C123 = C251-C123 = C251-C267 = C267-C55 = C55-C221 = C65-C221
 1.39 with sigma of 0.02
 C233-C7 = C223-C7 = C285-C223 = C237-C285 = C237-C117 = C233-C117
 1.39 with sigma of 0.02
 C121-C119 = C275-C121 = C275-C239 = C129-C239 = C253-C129 = C253-C119
 1.39 with sigma of 0.02
 C59-C15
 1.39 with sigma of 0.02
 C125-C231 = C249-C125 = C249-C15 = C59-C29 = C29-C231 = C59-C15
 1.39 with sigma of 0.02
 C275-C243
 1.39 with sigma of 0.02
 C257-C269 \\sim C129-C257 \\sim C129-C239 \\sim C137-C239 \\sim C137-C269
 with sigma of 0.02
 C285-C223 \\sim C121-C119 \\sim C285-C119 \\sim C111-C223 \\sim C111-C121
 with sigma of 0.02
 C57-C67 \\sim C243-C241
 with sigma of 0.02
 C241-C131 \\sim C263-C57
 with sigma of 0.02
 C273-C243 \\sim C57-C275
 with sigma of 0.02
 C137-C275 \\sim C239-C273
 with sigma of 0.02
 C249-C15 \\sim C249-C31 \\sim C31-C259 \\sim C259-C63 \\sim C63-C15
 with sigma of 0.02
 C15-C29 \\sim C29-C125
 with sigma of 0.02
 C231-C249 \\sim C249-C59
 with sigma of 0.02
 C129-C275 \\sim C239-C121
 with sigma of 0.02
 C121-C253 \\sim C119-C129
 with sigma of 0.02
 C217-C255 \\sim C255-C245
 with sigma of 0.02
 C109-C2 \\sim C255-C217
 with sigma of 0.02
 C229-C219 \\sim C219-C139
 with sigma of 0.02
 C111-C275 \\sim C275-C67
 with sigma of 0.02
 C121-C227 \\sim C227-C243
 with sigma of 0.02
3. Uiso/Uaniso restraints and constraints
All non-hydrogen atoms have similar U: within 2A with sigma of 0.005 and sigma
for terminal atoms of 0.01 within 2A
4. Rigid body (RIGU) restrains
 All non-hydrogen atoms
 with sigma for 1-2 distances of 0.004 and sigma for 1-3 distances of 0.004
5. Others
 Fixed X: C156(0.39155)
 Fixed Y: C156(0.352)
6.a Riding coordinates:
 C34(H34A,H34B,H34C)
6.b Ternary CH refined with riding coordinates:
 C11(H11), C77(H77), C84(H84), C88(H88), C91(H91), C95(H95), C99(H99),
 C103(H103), C120(H120), C124(H124), C152(H152), C156(H156), C162(H162),
 C165(H165), C166(H166), C167(H167), C169(H169), C177(H177), C193(H193),
 C198(H198), C210(H210), C214(H214), C270(H270)
6.c Secondary CH2 refined with riding coordinates:
 C24(H24A,H24B), C28(H28A,H28B), C58(H58A,H58B), C72(H72A,H72B), C100(H10A,
 H10B), C110(H11A,H11B), C159(H15G,H15H), C192(H19D,H19E), C195(H19F,H19G),
 C199(H19H,H19I), C203(H20D,H20E), C205(H20F,H20G), C208(H20K,H20L), C209(H20M,
 H20N), C211(H21A,H21B), C216(H21I,H21J), C226(H22G,H22H), C228(H22I,H22J),
 C240(H24C,H24D), C248(H24K,H24L), C250(H25A,H25B), C272(H27A,H27B)
6.d Me refined with riding coordinates:
 C6(H6A,H6B,H6C), C36(H36A,H36B,H36C), C66(H66A,H66B,H66C), C76(H76A,H76B,
 H76C), C85(H85A,H85B,H85C), C92(H92A,H92B,H92C), C104(H10C,H10D,H10E),
 C105(H10F,H10G,H10H), C107(H10I,H10J,H10K), C108(H10L,H10M,H10N), C118(H11C,
 H11D,H11E), C126(H12D,H12E,H12F), C134(H13A,H13B,H13C), C142(H14D,H14E,H14F),
 C157(H15D,H15E,H15F), C190(H19A,H19B,H19C), C207(H20H,H20I,H20J), C212(H21C,
 H21D,H21E), C213(H21F,H21G,H21H), C224(H22D,H22E,H22F), C232(H23A,H23B,H23C),
 C234(H23D,H23E,H23F), C236(H23G,H23H,H23I), C242(H24E,H24F,H24G), C244(H24H,
 H24I,H24J), C252(H25C,H25D,H25E), C260(H26A,H26B,H26C), C264(H26D,H26E,H26F),
 C266(H26G,H26H,H26I), C268(H26J,H26K,H26L), C276(H27E,H27F,H27G), C280(H28C,
 H28D,H28E), C282(H28F,H28G,H28H)
6.e Aromatic/amide H refined with riding coordinates:
 C1(H1), C4(H4), C8(H8), C13(H13), C18(H18), C19(H19), C20(H20), C21(H21),
 C22(H22), C39(H39), C42(H42), C45(H45), C47(H47), C48(H48), C49(H49), C51(H51),
  C52(H52), C60(H60), C64(H64), C68(H68), C83(H83), C87(H87), C89(H89),
 C93(H93), C96(H96), C97(H97), C101(H101), C112(H112), C140(H140), C143(H143),
 C144(H144), C145(H145), C147(H147), C148(H148), C149(H149), C151(H151),
 C155(H155), C160(H160), C161(H161), C163(H163), C164(H164), C171(H171),
 C172(H172), C173(H173), C176(H176), C179(H179), C180(H180), C183(H183),
 C184(H184), C185(H185), C186(H186), C187(H187), C188(H188), C189(H189),
 C191(H191), C196(H196), C197(H197), C200(H200), C202(H202), C204(H204),
 C222(H222), C256(H256)
6.f Fitted hexagon refined as free rotating group:
 C27(C217,C109,C219,C55,C221), C111(C223,C7,C225,C113,C227), C123(C247,C31,
 C249,C125,C251), C229(C115,C231,C29,C233,C117), C253(C127,C255,C2,C257,C129),
 C261(C131,C263,C33,C265,C133), C269(C135,C271,C17,C273,C137), C279(C35,C281,
 C141,C283,C71)
6.g X=CH2 refined with riding coordinates:
 C274(H27C,H27D)
6.h Idealised Me refined with riding coordinates:
 C258(H25F,H25G,H25H)
6.i Idealised Me refined as rotating group:
 C12(H12A,H12B,H12C), C14(H14A,H14B,H14C), C30(H30A,H30B,H30C), C73(H73A,H73B,
 H73C), C80(H80A,H80B,H80C), C153(H15A,H15B,H15C), C168(H16A,H16B,H16C),
 C181(H18A,H18B,H18C), C201(H20A,H20B,H20C), C218(H21K,H21L,H21M), C220(H22A,
 H22B,H22C), C284(H28I,H28J,H28K)
;
_smtbx_masks_void_probe_radius 1.2
_smtbx_masks_void_truncation_radius 1.2
_olex2_submission_special_instructions 'No special instructions were received'
_oxdiff_exptl_absorpt_empirical_details
;
Empirical correction (ABSPACK) includes:
- Absorption correction using spherical harmonics
- Frame scaling
- Detector area scaling
- B-factor correction
;
_oxdiff_exptl_absorpt_empirical_full_max 1.689
_oxdiff_exptl_absorpt_empirical_full_min 0.712

loop_
_space_group_symop_operation_xyz
'x, y, z'
'-x, -y, -z'

loop_
_atom_site_label
_atom_site_type_symbol
_atom_site_fract_x
_atom_site_fract_y
_atom_site_fract_z
_atom_site_U_iso_or_equiv
_atom_site_adp_type
_atom_site_occupancy
_atom_site_site_symmetry_order
_atom_site_calc_flag
_atom_site_refinement_flags_posn
_atom_site_refinement_flags_adp
_atom_site_refinement_flags_occupancy
_atom_site_disorder_assembly
_atom_site_disorder_group
Au1 Au 0.44664(2) 0.53654(2) 0.42338(2) 0.08518(11) Uani 1 1 d . U . . .
Au2 Au 0.35281(2) 0.50335(2) 0.52015(2) 0.08965(12) Uani 1 1 d . U . . .
Au3 Au 0.46761(2) 0.41042(2) 0.53427(2) 0.08488(11) Uani 1 1 d . U . . .
Au4 Au 0.05673(2) 0.42704(2) 0.36277(2) 0.08047(11) Uani 1 1 d . U . . .
Au5 Au 0.09248(2) 0.38431(2) 0.48982(2) 0.07992(11) Uani 1 1 d . U . . .
Au6 Au 0.09240(2) 0.28776(2) 0.44847(2) 0.08211(11) Uani 1 1 d . U . . .
Au7 Au 0.41914(2) 0.06248(2) 0.45388(2) 0.07819(10) Uani 1 1 d . U . . .
Au8 Au 0.48558(2) 0.11707(2) 0.33349(2) 0.07478(10) Uani 1 1 d . U . . .
Au9 Au 0.52601(2) 0.09890(2) 0.44983(2) 0.07433(10) Uani 1 1 d . U . . .
Au10 Au 0.39320(2) 0.46675(2) 0.07058(2) 0.07615(10) Uani 1 1 d . U . . .
Au11 Au 0.36085(2) 0.58331(2) 0.09143(2) 0.07798(11) Uani 1 1 d . U . . .
Au12 Au 0.26975(2) 0.54069(2) 0.06561(2) 0.08052(11) Uani 1 1 d . U . . .
N1 N 0.3773(3) 0.5914(4) 0.4141(3) 0.0950(16) Uani 1 1 d . U . . .
N2 N 0.3381(3) 0.5785(4) 0.4535(4) 0.1008(18) Uani 1 1 d . U . . .
N3 N 0.3648(3) 0.4286(4) 0.5854(3) 0.0962(16) Uani 1 1 d . U . . .
N4 N 0.4113(3) 0.3885(4) 0.5921(3) 0.0957(17) Uani 1 1 d . U . . .
N5 N 0.5226(3) 0.4286(3) 0.4753(3) 0.0859(14) Uani 1 1 d . U . . .
N6 N 0.5143(3) 0.4790(3) 0.4296(3) 0.0891(16) Uani 1 1 d . U . . .
N7 N 0.0565(3) 0.4857(3) 0.3869(3) 0.0849(14) Uani 1 1 d . U . . .
N8 N 0.0753(3) 0.4671(3) 0.4381(3) 0.0833(13) Uani 1 1 d . U . . .
N9 N 0.1117(3) 0.3018(3) 0.5420(3) 0.0873(14) Uani 1 1 d . U . . .
N10 N 0.1123(3) 0.2615(3) 0.5252(3) 0.0850(14) Uani 1 1 d . U . . .
N11 N 0.0760(3) 0.3132(4) 0.3704(3) 0.0902(16) Uani 1 1 d . U . . .
N12 N 0.0598(3) 0.3691(4) 0.3357(4) 0.0900(16) Uani 1 1 d . U . . .
N13 N 0.3950(3) 0.0731(3) 0.3846(3) 0.0836(14) Uani 1 1 d . U . . .
N14 N 0.4211(3) 0.0959(3) 0.3360(3) 0.0815(14) Uani 1 1 d . U . . .
N15 N 0.5485(2) 0.1412(3) 0.3301(3) 0.0757(13) Uani 1 1 d . U . . .
N16 N 0.5640(2) 0.1345(3) 0.3791(3) 0.0812(14) Uani 1 1 d . U . . .
N17 N 0.4862(3) 0.0693(3) 0.5204(3) 0.0773(13) Uani 1 1 d . U . . .
N18 N 0.4409(3) 0.0578(3) 0.5205(3) 0.0786(13) Uani 1 1 d . U . . .
N19 N 0.4465(2) 0.4893(3) 0.0904(3) 0.0745(13) Uani 1 1 d . U . . .
N20 N 0.4349(2) 0.5393(3) 0.0943(3) 0.0746(13) Uani 1 1 d . U . . .
N21 N 0.2867(3) 0.6244(3) 0.0939(3) 0.0871(14) Uani 1 1 d . U . . .
N22 N 0.2492(3) 0.6071(3) 0.0834(3) 0.0862(14) Uani 1 1 d . U . . .
N23 N 0.2889(3) 0.4714(3) 0.0520(3) 0.0838(14) Uani 1 1 d . U . . .
N24 N 0.3390(3) 0.4423(3) 0.0528(3) 0.0840(15) Uani 1 1 d . U . . .
N25 N 0.1435(4) 0.8939(4) 0.2303(5) 0.130(2) Uani 1 1 d . U . . .
N26 N 0.0234(4) 0.9264(4) 0.2341(5) 0.135(2) Uani 1 1 d . U . . .
N27 N 0.2551(4) 0.1618(4) 0.8690(4) 0.129(2) Uani 1 1 d . U . . .
N28 N 0.2945(5) 0.0282(5) 0.9210(4) 0.139(2) Uani 1 1 d . U . . .
N29 N 0.8100(4) 0.3319(5) 0.3116(4) 0.132(2) Uani 1 1 d . U . . .
N30 N 0.8503(3) 0.3741(5) 0.1907(5) 0.126(2) Uani 1 1 d . U . . .
N31 N 0.0187(4) 0.8277(4) 0.3446(5) 0.134(2) Uani 1 1 d . U . . .
N32 N 0.0650(4) 0.2565(4) 0.0873(4) 0.122(2) Uani 1 1 d . U . . .
N33 N 0.1285(4) 0.1459(4) 0.0792(4) 0.1149(18) Uani 1 1 d . U . . .
N34 N 0.2421(5) 0.0126(5) 0.8405(5) 0.147(3) Uani 1 1 d . U . . .
N35 N 0.1632(3) 0.0784(4) 0.2033(4) 0.115(2) Uani 1 1 d . U . . .
N36 N 0.8001(3) 0.2992(4) 0.1656(4) 0.112(2) Uani 1 1 d . U . . .
N37 N 0.2309(4) 0.1842(4) 0.0356(4) 0.1166(19) Uani 1 1 d . U . . .
N38 N 0.4021(4) 0.0272(5) 0.8542(4) 0.137(2) Uani 1 1 d . U . . .
N39 N 0.7569(3) 0.4756(5) 0.1465(4) 0.123(2) Uani 1 1 d . U . . .
N40 N 0.0237(4) 0.8536(5) 0.1724(5) 0.133(2) Uani 1 1 d . U . . .
C1 C 0.6133(3) 0.4896(4) 0.0924(4) 0.0864(18) Uani 1 1 d . U . . .
H1 H 0.610176 0.494948 0.056584 0.104 Uiso 1 1 calc R U . . .
C3 C 0.0782(3) 0.5141(4) 0.4409(4) 0.0875(15) Uani 1 1 d . U . . .
C4 C 0.3107(5) 0.2451(5) 0.7945(5) 0.116(2) Uani 1 1 d . U . . .
H4 H 0.312193 0.235475 0.831978 0.139 Uiso 1 1 calc R U . . .
C5 C 0.1934(4) 0.7989(5) 0.2714(5) 0.111(2) Uani 1 1 d . U . . .
C6 C 0.0887(4) 0.1473(5) 0.5562(6) 0.131(3) Uani 1 1 d D U . . .
H6A H 0.063284 0.158262 0.581309 0.197 Uiso 1 1 calc R U . . .
H6B H 0.076797 0.170026 0.518903 0.197 Uiso 1 1 calc R U . . .
H6C H 0.093343 0.107196 0.566274 0.197 Uiso 1 1 calc R U . . .
C8 C 0.3113(4) 0.2692(5) 0.6838(5) 0.104(2) Uani 1 1 d . U . . .
H8 H 0.311537 0.276204 0.646865 0.125 Uiso 1 1 calc R U . . .
C9 C 0.3299(4) 0.4013(5) 0.6257(5) 0.105(2) Uani 1 1 d . U . . .
C10 C 0.5710(3) 0.4871(4) 0.1274(4) 0.0830(16) Uani 1 1 d . U . . .
C11 C 0.0296(4) 0.5762(5) 0.3031(4) 0.101(2) Uani 1 1 d D U . . .
H11 H 0.022756 0.616349 0.296791 0.122 Uiso 1 1 calc R U . . .
C12 C 0.5622(4) 0.2922(5) 0.5064(5) 0.117(3) Uani 1 1 d D U . . .
H12A H 0.559158 0.303508 0.467637 0.176 Uiso 1 1 calc R U . . .
H12B H 0.528307 0.292597 0.524776 0.176 Uiso 1 1 calc R U . . .
H12C H 0.584734 0.254049 0.522932 0.176 Uiso 1 1 calc R U . . .
C13 C 0.2479(4) 0.2920(5) 0.0156(5) 0.109(2) Uani 1 1 d . U . . .
H13 H 0.236902 0.291791 -0.014941 0.130 Uiso 1 1 calc R U . . .
C14 C 0.4501(4) 0.5977(5) 0.1664(4) 0.100(3) Uani 1 1 d D U . . .
H14A H 0.451672 0.631409 0.168963 0.150 Uiso 1 1 calc R U . . .
H14B H 0.466311 0.563826 0.197868 0.150 Uiso 1 1 calc R U . . .
H14C H 0.414321 0.598418 0.166099 0.150 Uiso 1 1 calc R U . . .
C16 C 0.5179(3) 0.4987(4) 0.1107(4) 0.0785(14) Uani 1 1 d . U . . .
C18 C 0.7677(4) 0.3253(6) 0.3127(5) 0.119(2) Uani 1 1 d . U . . .
H18 H 0.764393 0.301676 0.297939 0.143 Uiso 1 1 calc R U . . .
C19 C 0.3952(4) 0.1146(5) 0.7091(4) 0.103(2) Uani 1 1 d . U . . .
H19 H 0.381271 0.149816 0.710754 0.124 Uiso 1 1 calc R U . . .
C20 C 0.6614(4) 0.4843(4) 0.1085(4) 0.0949(19) Uani 1 1 d . U . . .
H20 H 0.689273 0.488411 0.082527 0.114 Uiso 1 1 calc R U . . .
C21 C 0.4078(4) 0.1136(5) 0.6576(4) 0.102(2) Uani 1 1 d . U . . .
H21 H 0.401878 0.147896 0.625070 0.123 Uiso 1 1 calc R U . . .
C22 C 0.0472(4) 0.8042(6) 0.2027(6) 0.126(2) Uani 1 1 d . U . . .
H22 H 0.036767 0.787863 0.240162 0.151 Uiso 1 1 calc R U . . .
C23 C 0.6689(4) 0.4734(5) 0.1600(5) 0.0970(18) Uani 1 1 d . U . . .
C24 C 0.2680(5) 0.0653(6) 0.9463(5) 0.135(3) Uani 1 1 d . U . . .
H24A H 0.292520 0.079895 0.954692 0.162 Uiso 1 1 calc R U . . .
H24B H 0.249978 0.044710 0.980593 0.162 Uiso 1 1 calc R U . . .
C25 C 0.2165(4) 0.1094(5) 0.2375(5) 0.1071(19) Uani 1 1 d . U . . .
C26 C 0.4895(3) 0.0716(4) 0.5689(4) 0.0803(15) Uani 1 1 d . U . . .
C28 C 0.1133(4) 0.0926(6) 0.1768(5) 0.120(2) Uani 1 1 d . U . . .
H28A H 0.092742 0.066058 0.201462 0.144 Uiso 1 1 calc R U . . .
H28B H 0.093286 0.131371 0.170522 0.144 Uiso 1 1 calc R U . . .
C30 C 0.4606(4) 0.6534(4) 0.0636(4) 0.102(3) Uani 1 1 d D U . . .
H30A H 0.423412 0.662892 0.061474 0.153 Uiso 1 1 calc R U . . .
H30B H 0.477090 0.649842 0.030607 0.153 Uiso 1 1 calc R U . . .
H30C H 0.470048 0.683226 0.066634 0.153 Uiso 1 1 calc R U . . .
C32 C 0.5666(4) 0.3937(4) 0.4664(4) 0.0897(17) Uani 1 1 d . U . . .
C34 C 0.0562(4) 0.4942(5) 0.5403(4) 0.118(3) Uani 1 1 d D U . . .
H34A H 0.022659 0.520051 0.527975 0.177 Uiso 1 1 d R U . . .
H34B H 0.065259 0.496781 0.571565 0.177 Uiso 1 1 d R U . . .
H34C H 0.054989 0.455441 0.551075 0.177 Uiso 1 1 d R U . . .
C36 C 0.1763(5) 0.4315(6) 0.0974(5) 0.165(5) Uani 1 1 d D U . . .
H36A H 0.195795 0.419648 0.129203 0.247 Uiso 1 1 calc R U . . .
H36B H 0.142559 0.455803 0.100293 0.247 Uiso 1 1 calc R U . . .
H36C H 0.172211 0.398174 0.096104 0.247 Uiso 1 1 calc R U . . .
C37 C 0.1749(4) 0.1697(5) 0.6569(5) 0.0998(19) Uani 1 1 d . U . . .
C38 C 0.0917(4) 0.7697(6) 0.1814(6) 0.119(2) Uani 1 1 d . U . . .
C39 C 0.5783(4) 0.4758(4) 0.1816(4) 0.0935(19) Uani 1 1 d . U . . .
H39 H 0.550184 0.472802 0.207256 0.112 Uiso 1 1 calc R U . . .
C40 C 0.6035(3) 0.1585(4) 0.3679(4) 0.0865(16) Uani 1 1 d . U . . .
C41 C 0.2031(4) 0.6362(5) 0.0945(5) 0.0990(17) Uani 1 1 d . U . . .
C42 C 0.0117(4) 0.7155(5) 0.3734(5) 0.121(2) Uani 1 1 d . U . . .
H42 H -0.019883 0.741089 0.375162 0.145 Uiso 1 1 calc R U . . .
C43 C 0.3413(4) 0.3938(4) 0.0520(4) 0.0913(16) Uani 1 1 d . U . . .
C44 C 0.6509(3) 0.2155(4) 0.2798(4) 0.0836(16) Uani 1 1 d . U . . .
C45 C 0.7540(4) 0.3202(5) 0.1779(4) 0.098(2) Uani 1 1 d . U . . .
H45 H 0.741577 0.359983 0.164259 0.118 Uiso 1 1 calc R U . . .
C46 C 0.4975(3) 0.4632(4) 0.1006(3) 0.0764(14) Uani 1 1 d . U . . .
C47 C 0.1217(4) 0.3105(5) 0.2074(5) 0.105(2) Uani 1 1 d . U . . .
H47 H 0.147485 0.322114 0.214919 0.126 Uiso 1 1 calc R U . . .
C48 C 0.0563(5) 0.7906(5) 0.3493(6) 0.124(2) Uani 1 1 d . U . . .
H48 H 0.088367 0.798427 0.345745 0.149 Uiso 1 1 calc R U . . .
C49 C 0.1292(4) 0.2967(5) 0.1627(5) 0.112(2) Uani 1 1 d . U . . .
H49 H 0.159913 0.298869 0.140954 0.134 Uiso 1 1 calc R U . . .
C50 C 0.5853(4) 0.4225(4) 0.4129(4) 0.0878(16) Uani 1 1 d . U . . .
C51 C 0.1491(4) 0.1410(5) 0.7059(5) 0.118(3) Uani 1 1 d . U . . .
H51 H 0.112915 0.149248 0.708259 0.141 Uiso 1 1 calc R U . . .
C52 C 0.2769(4) 0.2952(5) 0.1034(5) 0.103(2) Uani 1 1 d . U . . .
H52 H 0.285859 0.296701 0.134137 0.123 Uiso 1 1 calc R U . . .
C53 C 0.2642(4) 0.6635(5) 0.1117(5) 0.0992(17) Uani 1 1 d . U . . .
C54 C 0.4449(3) 0.0601(4) 0.6010(4) 0.0816(15) Uani 1 1 d . U . . .
C56 C 0.7210(4) 0.3531(5) 0.3365(5) 0.111(2) Uani 1 1 d . U . . .
C58 C 0.3873(5) 0.0368(6) 0.9059(5) 0.139(3) Uani 1 1 d . U . . .
H58A H 0.417751 0.023853 0.927407 0.167 Uiso 1 1 calc R U . . .
H58B H 0.372018 0.077469 0.896050 0.167 Uiso 1 1 calc R U . . .
C60 C 0.2884(4) 0.2273(5) 0.7253(4) 0.107(2) Uani 1 1 d . U . . .
H60 H 0.273156 0.206629 0.715686 0.128 Uiso 1 1 calc R U . . .
C62 C 0.1314(4) 0.2744(5) 0.5915(4) 0.0909(16) Uani 1 1 d . U . . .
C64 C 0.2276(4) 0.1542(5) 0.6538(5) 0.105(2) Uani 1 1 d . U . . .
H64 H 0.245413 0.172737 0.620776 0.125 Uiso 1 1 calc R U . . .
C66 C 0.3783(5) 0.1786(5) 0.1994(5) 0.141(4) Uani 1 1 d D U . . .
H66A H 0.368168 0.207653 0.212640 0.212 Uiso 1 1 calc R U . . .
H66B H 0.393932 0.193687 0.162562 0.212 Uiso 1 1 calc R U . . .
H66C H 0.348136 0.167257 0.198476 0.212 Uiso 1 1 calc R U . . .
C68 C 0.6326(4) 0.3663(5) 0.3623(4) 0.1020(19) Uani 1 1 d . U . . .
H68 H 0.600787 0.359327 0.362788 0.122 Uiso 1 1 calc R U . . .
C70 C 0.3463(4) 0.0916(5) 0.3166(4) 0.0937(17) Uani 1 1 d . U . . .
C72 C 0.8712(4) 0.3369(6) 0.1602(5) 0.125(2) Uani 1 1 d . U . . .
H72A H 0.899925 0.349356 0.135064 0.150 Uiso 1 1 calc R U . . .
H72B H 0.884161 0.297148 0.186684 0.150 Uiso 1 1 calc R U . . .
C73 C 0.5255(4) 0.1510(4) 0.5551(4) 0.099(3) Uani 1 1 d D U . . .
H73A H 0.496166 0.165030 0.575215 0.149 Uiso 1 1 calc R U . . .
H73B H 0.518517 0.169894 0.516240 0.149 Uiso 1 1 calc R U . . .
H73C H 0.555942 0.159062 0.560421 0.149 Uiso 1 1 calc R U . . .
C74 C 0.4073(4) 0.3400(5) 0.6310(4) 0.0997(19) Uani 1 1 d . U . . .
C75 C 0.1439(4) 0.2169(4) 0.6071(4) 0.0913(17) Uani 1 1 d . U . . .
C76 C 0.6407(4) 0.3125(5) 0.5210(5) 0.125(3) Uani 1 1 d D U . . .
H76A H 0.652611 0.340689 0.524406 0.187 Uiso 1 1 calc R U . . .
H76B H 0.647595 0.277008 0.554379 0.187 Uiso 1 1 calc R U . . .
H76C H 0.658743 0.305942 0.489878 0.187 Uiso 1 1 calc R U . . .
C77 C 0.5518(4) 0.5266(5) 0.3377(4) 0.110(2) Uani 1 1 d D U . . .
H77 H 0.528539 0.559280 0.343549 0.132 Uiso 1 1 calc R U . . .
C78 C 0.4293(4) 0.0616(4) 0.6548(4) 0.0910(17) Uani 1 1 d . U . . .
C79 C 0.6338(4) 0.3989(5) 0.3864(4) 0.0970(17) Uani 1 1 d . U . . .
C80 C 0.3575(4) -0.0123(5) 0.6389(5) 0.133(4) Uani 1 1 d D U . . .
H80A H 0.336809 0.004272 0.662763 0.200 Uiso 1 1 calc R U . . .
H80B H 0.390663 -0.035346 0.654844 0.200 Uiso 1 1 calc R U . . .
H80C H 0.339763 -0.036139 0.635040 0.200 Uiso 1 1 calc R U . . .
C81 C 0.2509(4) 0.2446(5) 0.0668(5) 0.1068(18) Uani 1 1 d . U . . .
C82 C 0.0712(4) 0.3212(5) 0.2869(5) 0.0943(16) Uani 1 1 d . U . . .
C83 C 0.2404(4) 0.1915(5) 0.0754(5) 0.110(2) Uani 1 1 d . U . . .
H83 H 0.240576 0.162079 0.111366 0.132 Uiso 1 1 calc R U . . .
C84 C 0.4164(4) 0.1279(5) 0.2370(4) 0.111(2) Uani 1 1 d D U . . .
H84 H 0.447440 0.139902 0.236206 0.133 Uiso 1 1 calc R U . . .
C85 C 0.5211(3) 0.2266(5) 0.2069(4) 0.103(3) Uani 1 1 d D U . . .
H85A H 0.521066 0.234969 0.168443 0.155 Uiso 1 1 calc R U . . .
H85B H 0.493949 0.208015 0.227335 0.155 Uiso 1 1 calc R U . . .
H85C H 0.515269 0.261843 0.210040 0.155 Uiso 1 1 calc R U . . .
C86 C 0.5517(4) 0.4763(5) 0.3914(4) 0.0917(17) Uani 1 1 d . U . . .
C87 C 0.4374(4) 0.0135(5) 0.7032(4) 0.101(2) Uani 1 1 d . U . . .
H87 H 0.451563 -0.022126 0.702463 0.121 Uiso 1 1 calc R U . . .
C88 C 0.3093(4) 0.0499(5) 0.4170(5) 0.114(2) Uani 1 1 d D U . . .
H88 H 0.332431 0.041368 0.445627 0.136 Uiso 1 1 calc R U . . .
C89 C 0.1566(4) 0.8447(5) 0.2328(5) 0.117(2) Uani 1 1 d . U . . .
H89 H 0.142016 0.837595 0.208903 0.140 Uiso 1 1 calc R U . . .
C90 C 0.4777(3) 0.5465(4) 0.1071(4) 0.0796(15) Uani 1 1 d . U . . .
C91 C 0.1374(4) 0.1567(5) 0.5593(5) 0.109(2) Uani 1 1 d D U . . .
H91 H 0.148101 0.126895 0.596549 0.130 Uiso 1 1 calc R U . . .
C92 C 0.5265(5) 0.5232(6) 0.2950(4) 0.125(3) Uani 1 1 d D U . . .
H92A H 0.527037 0.556571 0.260194 0.187 Uiso 1 1 calc R U . . .
H92B H 0.545035 0.489078 0.290458 0.187 Uiso 1 1 calc R U . . .
H92C H 0.490997 0.521832 0.306904 0.187 Uiso 1 1 calc R U . . .
C93 C 0.7012(3) 0.1941(5) 0.2670(4) 0.101(2) Uani 1 1 d . U . . .
H93 H 0.713238 0.154227 0.281385 0.121 Uiso 1 1 calc R U . . .
C94 C 0.3951(4) 0.1051(4) 0.2948(4) 0.0925(17) Uani 1 1 d . U . . .
C95 C 0.2037(4) 0.4631(5) 0.0475(4) 0.108(2) Uani 1 1 d D U . . .
H95 H 0.198963 0.498602 0.051085 0.129 Uiso 1 1 calc R U . . .
C96 C 0.1012(4) 0.6928(5) 0.3595(5) 0.118(2) Uani 1 1 d . U . . .
H96 H 0.132487 0.703435 0.351632 0.142 Uiso 1 1 calc R U . . .
C97 C 0.0996(5) 0.2678(5) 0.1013(5) 0.117(2) Uani 1 1 d . U . . .
H97 H 0.131131 0.268742 0.080780 0.140 Uiso 1 1 calc R U . . .
C98 C 0.6135(3) 0.1840(4) 0.3097(4) 0.0869(16) Uani 1 1 d . U . . .
C99 C 0.1370(4) 0.3091(5) 0.6197(4) 0.102(2) Uani 1 1 d D U . . .
H99 H 0.115388 0.348479 0.600533 0.122 Uiso 1 1 calc R U . . .
C100 C 0.2289(5) 0.1151(5) 0.9047(5) 0.131(3) Uani 1 1 d . U . . .
H10A H 0.217311 0.101943 0.882007 0.158 Uiso 1 1 calc R U . . .
H10B H 0.198699 0.129180 0.924374 0.158 Uiso 1 1 calc R U . . .
C101 C 0.4250(4) 0.0157(5) 0.7538(4) 0.108(2) Uani 1 1 d . U . . .
H101 H 0.432205 -0.017925 0.786742 0.130 Uiso 1 1 calc R U . . .
C102 C 0.5774(3) 0.1718(4) 0.2888(4) 0.0837(16) Uani 1 1 d . U . . .
C103 C 0.0959(3) 0.5103(4) 0.4941(4) 0.0928(19) Uani 1 1 d D U . . .
H103 H 0.096306 0.549504 0.485535 0.111 Uiso 1 1 calc R U . . .
C104 C 0.1919(4) 0.3118(5) 0.6145(5) 0.127(3) Uani 1 1 d D U . . .
H10C H 0.195055 0.333872 0.632522 0.190 Uiso 1 1 calc R U . . .
H10D H 0.213982 0.273433 0.631734 0.190 Uiso 1 1 calc R U . . .
H10E H 0.202162 0.329750 0.575845 0.190 Uiso 1 1 calc R U . . .
C105 C 0.5516(4) 0.0561(4) 0.6352(4) 0.102(3) Uani 1 1 d D U . . .
H10F H 0.580770 0.067974 0.637757 0.153 Uiso 1 1 calc R U . . .
H10G H 0.523353 0.065004 0.659227 0.153 Uiso 1 1 calc R U . . .
H10H H 0.561518 0.015353 0.646236 0.153 Uiso 1 1 calc R U . . .
C106 C 0.0615(3) 0.5609(4) 0.3942(4) 0.0881(16) Uani 1 1 d . U . . .
C107 C 0.3135(6) -0.0107(5) 0.4378(7) 0.188(5) Uani 1 1 d D U . . .
H10I H 0.342542 -0.027062 0.419196 0.282 Uiso 1 1 calc R U . . .
H10J H 0.318802 -0.029598 0.477089 0.282 Uiso 1 1 calc R U . . .
H10K H 0.282052 -0.015741 0.431006 0.282 Uiso 1 1 calc R U . . .
C108 C 0.2416(5) 0.4277(7) 0.6053(6) 0.167(4) Uani 1 1 d D U . . .
H10L H 0.207339 0.450387 0.609284 0.250 Uiso 1 1 calc R U . . .
H10M H 0.251278 0.439642 0.566483 0.250 Uiso 1 1 calc R U . . .
H10N H 0.241560 0.387708 0.622389 0.250 Uiso 1 1 calc R U . . .
C110 C 0.0580(5) 0.9635(5) 0.2119(6) 0.138(3) Uani 1 1 d . U . . .
H11A H 0.067367 0.969115 0.241529 0.166 Uiso 1 1 calc R U . . .
H11B H 0.040232 1.000882 0.184331 0.166 Uiso 1 1 calc R U . . .
C112 C 0.1025(4) 0.6399(5) 0.3692(5) 0.110(2) Uani 1 1 d . U . . .
H112 H 0.134439 0.615488 0.366017 0.132 Uiso 1 1 calc R U . . .
C114 C 0.0559(4) 0.3743(5) 0.2868(5) 0.0949(17) Uani 1 1 d . U . . .
C116 C 0.2878(4) 0.2164(5) 0.7784(5) 0.110(2) Uani 1 1 d . U . . .
C118 C 0.0800(4) 0.4580(5) 0.2008(6) 0.143(4) Uani 1 1 d D U . . .
H11C H 0.065078 0.495306 0.172155 0.214 Uiso 1 1 calc R U . . .
H11D H 0.103224 0.461393 0.221460 0.214 Uiso 1 1 calc R U . . .
H11E H 0.098895 0.432703 0.184276 0.214 Uiso 1 1 calc R U . . .
C120 C 0.0360(4) 0.4331(5) 0.2404(5) 0.110(2) Uani 1 1 d D U . . .
H120 H 0.020439 0.458614 0.258420 0.132 Uiso 1 1 calc R U . . .
C122 C 0.4154(3) 0.0513(4) 0.5696(4) 0.0860(16) Uani 1 1 d . U . . .
C124 C 0.2451(4) 0.6149(5) 0.4669(5) 0.123(2) Uani 1 1 d D U . . .
H124 H 0.258213 0.579869 0.500469 0.148 Uiso 1 1 calc R U . . .
C126 C 0.3957(5) 0.6388(6) 0.2814(5) 0.136(3) Uani 1 1 d D U . . .
H12D H 0.369905 0.617869 0.289863 0.205 Uiso 1 1 calc R U . . .
H12E H 0.392172 0.668598 0.243877 0.205 Uiso 1 1 calc R U . . .
H12F H 0.429866 0.612952 0.285151 0.205 Uiso 1 1 calc R U . . .
C128 C 0.2766(4) 0.3405(5) 0.0542(5) 0.0972(17) Uani 1 1 d . U . . .
C130 C 0.0916(4) 0.2800(5) 0.1505(5) 0.1093(19) Uani 1 1 d . U . . .
C132 C 0.0559(4) 0.7326(5) 0.3605(6) 0.117(2) Uani 1 1 d . U . . .
C134 C 0.2989(6) 0.7466(6) 0.0832(6) 0.156(4) Uani 1 1 d D U . . .
H13A H 0.320090 0.761131 0.095545 0.235 Uiso 1 1 calc R U . . .
H13B H 0.314198 0.743868 0.049536 0.235 Uiso 1 1 calc R U . . .
H13C H 0.264548 0.772317 0.076237 0.235 Uiso 1 1 calc R U . . .
C136 C 0.3334(4) 0.2997(5) 0.6976(5) 0.1057(19) Uani 1 1 d . U . . .
C138 C 0.0486(3) 0.5422(4) 0.3620(4) 0.0887(16) Uani 1 1 d . U . . .
C140 C 0.2634(5) 0.0375(6) 0.7954(5) 0.130(3) Uani 1 1 d . U . . .
H140 H 0.299492 0.026796 0.790814 0.156 Uiso 1 1 calc R U . . .
C142 C 0.1508(5) 0.1934(6) 0.3536(7) 0.181(5) Uani 1 1 d D U . . .
H14D H 0.170764 0.221626 0.337422 0.271 Uiso 1 1 calc R U . . .
H14E H 0.166449 0.162453 0.387139 0.271 Uiso 1 1 calc R U . . .
H14F H 0.150263 0.178620 0.327722 0.271 Uiso 1 1 calc R U . . .
C143 C 0.1674(4) 0.1177(5) 0.2112(5) 0.110(2) Uani 1 1 d . U . . .
H143 H 0.141227 0.151932 0.201443 0.132 Uiso 1 1 calc R U . . .
C144 C 0.2615(4) 0.3402(5) 0.0101(5) 0.106(2) Uani 1 1 d . U . . .
H144 H 0.260051 0.372043 -0.024366 0.127 Uiso 1 1 calc R U . . .
C145 C 0.3002(4) 0.0566(5) 0.2729(5) 0.108(2) Uani 1 1 d . U . . .
H145 H 0.327718 0.023712 0.280668 0.129 Uiso 1 1 calc R U . . .
C146 C 0.0825(4) 0.2839(5) 0.3416(5) 0.0975(17) Uani 1 1 d . U . . .
C147 C 0.1498(4) 0.6854(5) 0.1870(5) 0.115(2) Uani 1 1 d . U . . .
H147 H 0.163578 0.646524 0.209663 0.138 Uiso 1 1 calc R U . . .
C148 C 0.6808(4) 0.4072(5) 0.3848(5) 0.105(2) Uani 1 1 d . U . . .
H148 H 0.683425 0.429514 0.401519 0.126 Uiso 1 1 calc R U . . .
C149 C 0.7231(4) 0.3862(5) 0.3614(5) 0.109(2) Uani 1 1 d . U . . .
H149 H 0.754458 0.393748 0.361733 0.131 Uiso 1 1 calc R U . . .
C150 C 0.3491(4) 0.0702(5) 0.3735(4) 0.0949(17) Uani 1 1 d . U . . .
C151 C 0.3919(5) 0.0711(6) 0.8104(5) 0.123(2) Uani 1 1 d . U . . .
H151 H 0.377619 0.106801 0.810948 0.148 Uiso 1 1 calc R U . . .
C152 C 0.6302(4) 0.1534(5) 0.4143(5) 0.104(2) Uani 1 1 d D U . . .
H152 H 0.613502 0.129209 0.448425 0.125 Uiso 1 1 calc R U . . .
C153 C 0.5879(4) 0.1342(4) 0.2188(4) 0.105(3) Uani 1 1 d D U . . .
H15A H 0.566411 0.108661 0.241895 0.157 Uiso 1 1 calc R U . . .
H15B H 0.623839 0.114625 0.227194 0.157 Uiso 1 1 calc R U . . .
H15C H 0.583150 0.145719 0.180397 0.157 Uiso 1 1 calc R U . . .
C154 C 0.3030(4) 0.0968(5) 0.2885(5) 0.0989(18) Uani 1 1 d . U . . .
C155 C 0.2589(5) 0.1730(5) 0.8181(5) 0.116(2) Uani 1 1 d . U . . .
H155 H 0.243975 0.154496 0.805354 0.140 Uiso 1 1 calc R U . . .
C156 C 0.391550 0.352000 0.0514(4) 0.109(2) Uani 1 1 d D U . . .
H156 H 0.410976 0.379591 0.045720 0.131 Uiso 1 1 calc R U . . .
C157 C 0.1419(4) 0.5753(5) 0.1268(5) 0.134(4) Uani 1 1 d D U . . .
H15D H 0.108851 0.574136 0.119248 0.201 Uiso 1 1 calc R U . . .
H15E H 0.168713 0.543939 0.123734 0.201 Uiso 1 1 calc R U . . .
H15F H 0.140544 0.572048 0.163728 0.201 Uiso 1 1 calc R U . . .
C158 C 0.2604(3) 0.4415(4) 0.0493(4) 0.0889(16) Uani 1 1 d . U . . .
C159 C 0.8298(4) 0.3409(6) 0.1281(5) 0.120(2) Uani 1 1 d . U . . .
H15G H 0.807012 0.379618 0.113660 0.143 Uiso 1 1 calc R U . . .
H15H H 0.845235 0.332241 0.097058 0.143 Uiso 1 1 calc R U . . .
C160 C 0.0128(4) 0.6598(5) 0.3840(5) 0.117(2) Uani 1 1 d . U . . .
H160 H -0.018313 0.649037 0.391505 0.140 Uiso 1 1 calc R U . . .
C161 C 0.2140(4) 0.8046(5) 0.3116(5) 0.116(2) Uani 1 1 d . U . . .
H161 H 0.204136 0.839597 0.313749 0.139 Uiso 1 1 calc R U . . .
C162 C 0.5197(3) 0.4059(4) 0.1003(4) 0.0864(18) Uani 1 1 d D U . . .
H162 H 0.490178 0.388857 0.109109 0.104 Uiso 1 1 calc R U . . .
C163 C 0.6738(4) 0.3425(5) 0.3372(5) 0.108(2) Uani 1 1 d . U . . .
H163 H 0.670650 0.319881 0.321152 0.129 Uiso 1 1 calc R U . . .
C164 C 0.2573(4) 0.0631(5) 0.2455(5) 0.107(2) Uani 1 1 d . U . . .
H164 H 0.257026 0.036259 0.233291 0.128 Uiso 1 1 calc R U . . .
C165 C 0.0977(4) 0.2202(5) 0.3664(6) 0.120(2) Uani 1 1 d D U . . .
H165 H 0.106443 0.215946 0.401948 0.144 Uiso 1 1 calc R U . . .
C166 C 0.4781(3) 0.5969(4) 0.1139(4) 0.0850(18) Uani 1 1 d D U . . .
H166 H 0.514756 0.593020 0.117938 0.102 Uiso 1 1 calc R U . . .
C167 C 0.3881(5) 0.6654(6) 0.3208(5) 0.127(3) Uani 1 1 d D U . . .
H167 H 0.359146 0.697929 0.301182 0.152 Uiso 1 1 calc R U . . .
C168 C 0.5565(4) 0.3659(4) 0.1451(4) 0.103(3) Uani 1 1 d D U . . .
H16A H 0.558118 0.326830 0.153670 0.155 Uiso 1 1 calc R U . . .
H16B H 0.544860 0.372231 0.177715 0.155 Uiso 1 1 calc R U . . .
H16C H 0.590574 0.372525 0.133128 0.155 Uiso 1 1 calc R U . . .
C169 C 0.2954(5) 0.6899(5) 0.1258(5) 0.114(2) Uani 1 1 d D U . . .
H169 H 0.330742 0.666265 0.123895 0.137 Uiso 1 1 calc R U . . .
C170 C 0.3044(4) 0.6564(5) 0.3829(5) 0.1029(19) Uani 1 1 d . U . . .
C171 C 0.0476(4) 0.2745(5) 0.1848(5) 0.109(2) Uani 1 1 d . U . . .
H171 H 0.022291 0.261230 0.178799 0.130 Uiso 1 1 calc R U . . .
C172 C 0.2192(4) 0.1496(5) 0.2498(5) 0.109(2) Uani 1 1 d . U . . .
H172 H 0.191835 0.182772 0.240882 0.131 Uiso 1 1 calc R U . . .
C173 C 0.7179(4) 0.4686(5) 0.1783(5) 0.109(2) Uani 1 1 d . U . . .
H173 H 0.720459 0.459861 0.215345 0.131 Uiso 1 1 calc R U . . .
C174 C 0.1325(4) 0.2106(5) 0.5648(4) 0.0930(17) Uani 1 1 d . U . . .
C175 C 0.2309(5) 0.0858(5) 0.7467(5) 0.115(2) Uani 1 1 d . U . . .
C176 C 0.2442(4) 0.7022(5) 0.3058(5) 0.107(2) Uani 1 1 d . U . . .
H176 H 0.253441 0.667396 0.303256 0.128 Uiso 1 1 calc R U . . .
C177 C 0.4528(5) 0.2872(5) 0.6490(4) 0.116(2) Uani 1 1 d D U . . .
H177 H 0.482921 0.302562 0.629767 0.139 Uiso 1 1 calc R U . . .
C178 C 0.2946(4) 0.6187(5) 0.4340(5) 0.106(2) Uani 1 1 d . U . . .
C179 C 0.2491(4) 0.7583(5) 0.3480(5) 0.117(2) Uani 1 1 d . U . . .
H179 H 0.261882 0.762018 0.375483 0.141 Uiso 1 1 calc R U . . .
C180 C 0.2607(4) 0.1445(5) 0.2750(5) 0.107(2) Uani 1 1 d . U . . .
H180 H 0.260812 0.173969 0.283572 0.128 Uiso 1 1 calc R U . . .
C181 C -0.0232(4) 0.5717(5) 0.2968(5) 0.124(3) Uani 1 1 d D U . . .
H18A H -0.020188 0.533968 0.300278 0.186 Uiso 1 1 calc R U . . .
H18B H -0.035863 0.600185 0.260810 0.186 Uiso 1 1 calc R U . . .
H18C H -0.047123 0.578108 0.325161 0.186 Uiso 1 1 calc R U . . .
C182 C 0.3570(4) 0.6395(5) 0.3710(5) 0.108(2) Uani 1 1 d . U . . .
C183 C 0.6269(4) 0.4689(5) 0.1978(4) 0.0974(19) Uani 1 1 d . U . . .
H183 H 0.631226 0.461239 0.234093 0.117 Uiso 1 1 calc R U . . .
C184 C 0.0419(4) 0.2887(5) 0.2276(5) 0.1053(19) Uani 1 1 d . U . . .
H184 H 0.011556 0.285625 0.250015 0.126 Uiso 1 1 calc R U . . .
C185 C 0.1091(4) 0.7163(5) 0.2080(5) 0.115(2) Uani 1 1 d . U . . .
H185 H 0.094105 0.697026 0.242734 0.138 Uiso 1 1 calc R U . . .
C186 C 0.6360(3) 0.2759(4) 0.2530(4) 0.0885(19) Uani 1 1 d . U . . .
H186 H 0.601542 0.294857 0.257214 0.106 Uiso 1 1 calc R U . . .
C187 C 0.3316(4) 0.2888(5) 0.7535(5) 0.115(2) Uani 1 1 d . U . . .
H187 H 0.344510 0.311088 0.763315 0.137 Uiso 1 1 calc R U . . .
C188 C 0.1508(4) 0.7650(5) 0.1047(6) 0.124(3) Uani 1 1 d . U . . .
H188 H 0.163260 0.782836 0.068269 0.149 Uiso 1 1 calc R U . . .
C189 C 0.1100(4) 0.7967(5) 0.1294(6) 0.125(3) Uani 1 1 d . U . . .
H189 H 0.096395 0.836112 0.108942 0.150 Uiso 1 1 calc R U . . .
C190 C 0.5377(4) 0.4143(4) 0.0419(4) 0.096(3) Uani 1 1 d D U . . .
H19A H 0.510415 0.441115 0.016910 0.145 Uiso 1 1 calc R U . . .
H19B H 0.568029 0.429119 0.031366 0.145 Uiso 1 1 calc R U . . .
H19C H 0.546241 0.378009 0.040164 0.145 Uiso 1 1 calc R U . . .
C191 C 0.2097(4) 0.7481(5) 0.2713(5) 0.108(2) Uani 1 1 d . U . . .
H191 H 0.196204 0.743350 0.244878 0.130 Uiso 1 1 calc R U . . .
C192 C 0.8774(4) 0.3472(6) 0.2426(5) 0.128(3) Uani 1 1 d . U . . .
H19D H 0.913728 0.330343 0.236214 0.154 Uiso 1 1 calc R U . . .
H19E H 0.875965 0.376732 0.253997 0.154 Uiso 1 1 calc R U . . .
C193 C 0.2786(5) 0.4357(6) 0.6320(5) 0.132(3) Uani 1 1 d D U . . .
H193 H 0.283220 0.471699 0.600601 0.158 Uiso 1 1 calc R U . . .
C194 C 0.1533(4) 0.6302(5) 0.0864(5) 0.108(2) Uani 1 1 d D U . . .
C195 C 0.1245(5) 0.0887(5) 0.1239(5) 0.118(2) Uani 1 1 d . U . . .
H19F H 0.096873 0.077272 0.116475 0.142 Uiso 1 1 calc R U . . .
H19G H 0.157011 0.059927 0.125436 0.142 Uiso 1 1 calc R U . . .
C196 C 0.2650(4) 0.2477(5) 0.1111(5) 0.108(2) Uani 1 1 d . U . . .
H196 H 0.266264 0.216931 0.146340 0.129 Uiso 1 1 calc R U . . .
C197 C 0.1776(5) 0.1006(5) 0.7504(5) 0.120(3) Uani 1 1 d . U . . .
H197 H 0.160546 0.082451 0.784128 0.144 Uiso 1 1 calc R U . . .
C198 C 0.5725(3) 0.1877(4) 0.2300(4) 0.0883(19) Uani 1 1 d D U . . .
H198 H 0.598376 0.209615 0.209271 0.106 Uiso 1 1 calc R U . . .
C199 C 0.0807(5) 0.1830(5) 0.0561(5) 0.120(2) Uani 1 1 d . U . . .
H19H H 0.052811 0.171938 0.083403 0.144 Uiso 1 1 calc R U . . .
H19I H 0.075669 0.177991 0.024295 0.144 Uiso 1 1 calc R U . . .
C200 C 0.3493(6) 0.0035(6) 0.9381(5) 0.146(3) Uani 1 1 d . U . . .
H200 H 0.359317 -0.032225 0.968390 0.175 Uiso 1 1 calc R U . . .
C201 C 0.3220(4) 0.0871(5) 0.5697(5) 0.137(4) Uani 1 1 d D U . . .
H20A H 0.289463 0.077475 0.574993 0.205 Uiso 1 1 calc R U . . .
H20B H 0.326370 0.113817 0.531637 0.205 Uiso 1 1 calc R U . . .
H20C H 0.322209 0.104485 0.593551 0.205 Uiso 1 1 calc R U . . .
C202 C 0.7361(4) 0.2256(5) 0.2351(4) 0.101(2) Uani 1 1 d . U . . .
H202 H 0.770290 0.207537 0.228648 0.122 Uiso 1 1 calc R U . . .
C203 C 0.2212(5) 0.1294(5) 0.0483(5) 0.119(2) Uani 1 1 d . U . . .
H20D H 0.226081 0.103620 0.087439 0.142 Uiso 1 1 calc R U . . .
H20E H 0.245541 0.111466 0.026775 0.142 Uiso 1 1 calc R U . . .
C204 C 0.2542(4) 0.1128(5) 0.6979(5) 0.111(2) Uani 1 1 d . U . . .
H204 H 0.290389 0.102164 0.694527 0.133 Uiso 1 1 calc R U . . .
C205 C -0.0068(5) 0.9276(5) 0.2825(6) 0.137(3) Uani 1 1 d . U . . .
H20F H -0.039302 0.918168 0.284739 0.165 Uiso 1 1 calc R U . . .
H20G H -0.014901 0.965860 0.280707 0.165 Uiso 1 1 calc R U . . .
C206 C 0.3552(4) 0.3466(5) 0.6539(4) 0.0976(18) Uani 1 1 d . U . . .
C207 C 0.1479(4) 0.4749(5) 0.5100(5) 0.111(3) Uani 1 1 d D U . . .
H20H H 0.171938 0.486927 0.478893 0.166 Uiso 1 1 calc R U . . .
H20I H 0.157472 0.478826 0.540227 0.166 Uiso 1 1 calc R U . . .
H20J H 0.148980 0.435269 0.521570 0.166 Uiso 1 1 calc R U . . .
C208 C 0.8557(4) 0.3039(6) 0.2864(6) 0.140(3) Uani 1 1 d . U . . .
H20K H 0.881410 0.277589 0.314179 0.167 Uiso 1 1 calc R U . . .
H20L H 0.845283 0.281940 0.271897 0.167 Uiso 1 1 calc R U . . .
C209 C 0.0767(5) 0.2446(5) 0.0381(5) 0.124(2) Uani 1 1 d . U . . .
H20M H 0.109219 0.253564 0.019844 0.149 Uiso 1 1 calc R U . . .
H20N H 0.049181 0.268435 0.011809 0.149 Uiso 1 1 calc R U . . .
C210 C 0.5344(3) 0.0875(4) 0.5762(4) 0.0847(18) Uani 1 1 d D U . . .
H210 H 0.563493 0.075486 0.553555 0.102 Uiso 1 1 calc R U . . .
C211 C 0.8491(4) 0.4330(6) 0.1560(6) 0.132(3) Uani 1 1 d . U . . .
H21A H 0.880105 0.440884 0.161112 0.159 Uiso 1 1 calc R U . . .
H21B H 0.849009 0.440760 0.117377 0.159 Uiso 1 1 calc R U . . .
C212 C 0.2251(5) 0.6547(6) 0.4914(6) 0.152(4) Uani 1 1 d D U . . .
H21C H 0.253612 0.664067 0.499134 0.227 Uiso 1 1 calc R U . . .
H21D H 0.202604 0.689265 0.465954 0.227 Uiso 1 1 calc R U . . .
H21E H 0.205824 0.637401 0.525383 0.227 Uiso 1 1 calc R U . . .
C213 C 0.1815(5) 0.1434(5) 0.5253(5) 0.132(4) Uani 1 1 d D U . . .
H21F H 0.210856 0.152049 0.532262 0.198 Uiso 1 1 calc R U . . .
H21G H 0.189914 0.103130 0.534178 0.198 Uiso 1 1 calc R U . . .
H21H H 0.173368 0.165960 0.486807 0.198 Uiso 1 1 calc R U . . .
C214 C 0.5844(4) 0.3335(4) 0.5122(5) 0.100(2) Uani 1 1 d D U . . .
H214 H 0.568192 0.335666 0.546637 0.120 Uiso 1 1 calc R U . . .
C215 C 0.2653(4) 0.7073(5) 0.3445(5) 0.1072(19) Uani 1 1 d . U . . .
C216 C -0.0083(5) 0.9359(6) 0.1909(6) 0.139(3) Uani 1 1 d . U . . .
H21I H 0.009813 0.952027 0.155188 0.167 Uiso 1 1 calc R U . . .
H21J H -0.040727 0.964204 0.190621 0.167 Uiso 1 1 calc R U . . .
C218 C 0.4118(5) 0.3141(5) 0.1072(5) 0.132(4) Uani 1 1 d D U . . .
H21K H 0.413661 0.274909 0.116251 0.198 Uiso 1 1 calc R U . . .
H21L H 0.389005 0.325098 0.133896 0.198 Uiso 1 1 calc R U . . .
H21M H 0.446006 0.317648 0.108051 0.198 Uiso 1 1 calc R U . . .
C220 C 0.0694(4) 0.5723(5) 0.2607(5) 0.130(4) Uani 1 1 d D U . . .
H22A H 0.098331 0.584066 0.264122 0.196 Uiso 1 1 calc R U . . .
H22B H 0.055263 0.597060 0.224607 0.196 Uiso 1 1 calc R U . . .
H22C H 0.080965 0.533234 0.265398 0.196 Uiso 1 1 calc R U . . .
C222 C 0.6689(3) 0.3068(5) 0.2223(4) 0.0923(19) Uani 1 1 d . U . . .
H222 H 0.656688 0.346783 0.206025 0.111 Uiso 1 1 calc R U . . .
C224 C -0.0080(5) 0.4360(6) 0.2099(6) 0.144(4) Uani 1 1 d D U . . .
H22D H -0.019126 0.474223 0.180856 0.216 Uiso 1 1 calc R U . . .
H22E H 0.004135 0.408992 0.194049 0.216 Uiso 1 1 calc R U . . .
H22F H -0.036784 0.426479 0.235680 0.216 Uiso 1 1 calc R U . . .
C226 C 0.1067(4) 0.9391(5) 0.1855(6) 0.136(3) Uani 1 1 d . U . . .
H22G H 0.123105 0.969512 0.160005 0.163 Uiso 1 1 calc R U . . .
H22H H 0.098106 0.922036 0.164622 0.163 Uiso 1 1 calc R U . . .
C228 C 0.0239(5) 0.8848(5) 0.3324(6) 0.139(3) Uani 1 1 d . U . . .
H22I H 0.060229 0.885641 0.325119 0.167 Uiso 1 1 calc R U . . .
H22J H 0.010628 0.893601 0.363816 0.167 Uiso 1 1 calc R U . . .
C230 C 0.4026(4) 0.0670(5) 0.7552(4) 0.108(2) Uani 1 1 d . U . . .
C232 C 0.1449(5) 0.6476(6) 0.0274(5) 0.132(3) Uani 1 1 d D U . . .
H23A H 0.111827 0.642854 0.024618 0.199 Uiso 1 1 calc R U . . .
H23B H 0.145355 0.687329 0.005550 0.199 Uiso 1 1 calc R U . . .
H23C H 0.172188 0.623985 0.013841 0.199 Uiso 1 1 calc R U . . .
C234 C 0.4319(5) 0.0832(6) 0.2164(5) 0.149(4) Uani 1 1 d D U . . .
H23D H 0.445614 0.099091 0.178812 0.223 Uiso 1 1 calc R U . . .
H23E H 0.458169 0.051218 0.239507 0.223 Uiso 1 1 calc R U . . .
H23F H 0.402084 0.070326 0.217613 0.223 Uiso 1 1 calc R U . . .
C236 C 0.1187(5) 0.2853(5) 0.6803(4) 0.134(4) Uani 1 1 d D U . . .
H23G H 0.083168 0.283730 0.683170 0.200 Uiso 1 1 calc R U . . .
H23H H 0.140264 0.247166 0.700252 0.200 Uiso 1 1 calc R U . . .
H23I H 0.121181 0.309801 0.695892 0.200 Uiso 1 1 calc R U . . .
C238 C 0.0597(4) 0.6197(4) 0.3836(5) 0.0994(18) Uani 1 1 d . U . . .
C240 C 0.1658(4) 0.1403(5) 0.0340(5) 0.119(2) Uani 1 1 d . U . . .
H24C H 0.157272 0.175325 -0.000229 0.143 Uiso 1 1 calc R U . . .
H24D H 0.162917 0.108610 0.027996 0.143 Uiso 1 1 calc R U . . .
C242 C 0.2906(5) 0.6814(6) 0.1839(5) 0.139(3) Uani 1 1 d D U . . .
H24E H 0.312833 0.700515 0.188630 0.208 Uiso 1 1 calc R U . . .
H24F H 0.255112 0.697140 0.192713 0.208 Uiso 1 1 calc R U . . .
H24G H 0.300835 0.640894 0.208151 0.208 Uiso 1 1 calc R U . . .
C244 C 0.2723(5) 0.0904(5) 0.4328(5) 0.147(4) Uani 1 1 d D U . . .
H24H H 0.279297 0.127588 0.411732 0.220 Uiso 1 1 calc R U . . .
H24I H 0.237926 0.092452 0.425680 0.220 Uiso 1 1 calc R U . . .
H24J H 0.274676 0.078595 0.471763 0.220 Uiso 1 1 calc R U . . .
C246 C 0.0778(4) 0.3074(5) 0.2399(5) 0.1004(17) Uani 1 1 d . U . . .
C248 C 0.8043(4) 0.4695(6) 0.1688(6) 0.133(3) Uani 1 1 d . U . . .
H24K H 0.810255 0.507419 0.154732 0.160 Uiso 1 1 calc R U . . .
H24L H 0.799546 0.454578 0.208969 0.160 Uiso 1 1 calc R U . . .
C250 C -0.0205(5) 0.8832(5) 0.1973(6) 0.136(3) Uani 1 1 d . U . . .
H25A H -0.025429 0.858182 0.236399 0.163 Uiso 1 1 calc R U . . .
H25B H -0.052219 0.893513 0.178641 0.163 Uiso 1 1 calc R U . . .
C252 C 0.6023(5) 0.5430(6) 0.3156(6) 0.145(4) Uani 1 1 d D U . . .
H25C H 0.597099 0.576344 0.280342 0.218 Uiso 1 1 calc R U . . .
H25D H 0.614354 0.551483 0.341363 0.218 Uiso 1 1 calc R U . . .
H25E H 0.627756 0.511542 0.311057 0.218 Uiso 1 1 calc R U . . .
C254 C 0.2103(4) 0.6722(5) 0.1130(5) 0.1022(18) Uani 1 1 d . U . . .
C256 C 0.2715(6) -0.0142(6) 0.9315(6) 0.146(3) Uani 1 1 d . U . . .
H256 H 0.252510 -0.030830 0.964188 0.175 Uiso 1 1 calc R U . . .
C258 C 0.6861(4) 0.1216(6) 0.4169(6) 0.152(4) Uani 1 1 d D U . . .
H25F H 0.704624 0.142552 0.383828 0.228 Uiso 1 1 calc R U . . .
H25G H 0.689225 0.084093 0.419696 0.228 Uiso 1 1 calc R U . . .
H25H H 0.700636 0.117486 0.448886 0.228 Uiso 1 1 calc R U . . .
C260 C 0.4509(5) 0.2495(5) 0.6233(5) 0.131(3) Uani 1 1 d D U . . .
H26A H 0.442802 0.272759 0.584861 0.197 Uiso 1 1 calc R U . . .
H26B H 0.484146 0.222202 0.626187 0.197 Uiso 1 1 calc R U . . .
H26C H 0.424517 0.229199 0.642510 0.197 Uiso 1 1 calc R U . . .
C262 C 0.1699(4) 0.7081(5) 0.1371(5) 0.110(2) Uani 1 1 d . U . . .
C264 C 0.2077(5) 0.5958(6) 0.4524(6) 0.152(4) Uani 1 1 d D U . . .
H26D H 0.225773 0.569550 0.436589 0.228 Uiso 1 1 calc R U . . .
H26E H 0.187893 0.576586 0.485138 0.228 Uiso 1 1 calc R U . . .
H26F H 0.184673 0.628450 0.425710 0.228 Uiso 1 1 calc R U . . .
C266 C 0.2674(5) 0.4583(6) 0.6741(6) 0.151(4) Uani 1 1 d D U . . .
H26G H 0.231591 0.479964 0.672429 0.226 Uiso 1 1 calc R U . . .
H26H H 0.273536 0.426699 0.710458 0.226 Uiso 1 1 calc R U . . .
H26I H 0.289670 0.482801 0.666738 0.226 Uiso 1 1 calc R U . . .
C268 C 0.4648(5) 0.2599(6) 0.7088(5) 0.157(4) Uani 1 1 d D U . . .
H26J H 0.464732 0.289094 0.719517 0.235 Uiso 1 1 calc R U . . .
H26K H 0.438903 0.239986 0.730873 0.235 Uiso 1 1 calc R U . . .
H26L H 0.498532 0.232990 0.714550 0.235 Uiso 1 1 calc R U . . .
C270 C 0.3654(4) 0.0342(4) 0.5836(4) 0.102(2) Uani 1 1 d D U . . .
H270 H 0.363835 0.019774 0.556937 0.123 Uiso 1 1 calc R U . . .
C272 C 0.2805(6) -0.0318(6) 0.8830(5) 0.149(3) Uani 1 1 d . U . . .
H27A H 0.315837 -0.032644 0.867331 0.179 Uiso 1 1 calc R U . . .
H27B H 0.274886 -0.069726 0.896058 0.179 Uiso 1 1 calc R U . . .
C274 C 0.4082(6) 0.3544(7) -0.0016(5) 0.189(5) Uani 1 1 d D U . . .
H27C H 0.438051 0.327814 -0.005690 0.227 Uiso 1 1 calc R U . . .
H27D H 0.389355 0.382499 -0.032636 0.227 Uiso 1 1 calc R U . . .
C276 C 0.1843(5) 0.4857(7) -0.0053(5) 0.169(5) Uani 1 1 d D U . . .
H27E H 0.208105 0.505049 -0.032985 0.253 Uiso 1 1 calc R U . . .
H27F H 0.180630 0.454972 -0.011662 0.253 Uiso 1 1 calc R U . . .
H27G H 0.150979 0.512601 -0.007474 0.253 Uiso 1 1 calc R U . . .
C278 C 0.7192(4) 0.2835(5) 0.2134(4) 0.0920(18) Uani 1 1 d . U . . .
C280 C 0.0577(5) 0.1902(6) 0.3909(7) 0.161(4) Uani 1 1 d D U . . .
H28C H 0.026007 0.216264 0.395573 0.242 Uiso 1 1 calc R U . . .
H28D H 0.052068 0.175155 0.367118 0.242 Uiso 1 1 calc R U . . .
H28E H 0.068254 0.158987 0.426534 0.242 Uiso 1 1 calc R U . . .
C282 C 0.6175(5) 0.2108(5) 0.4153(5) 0.134(3) Uani 1 1 d D U . . .
H28F H 0.580455 0.227205 0.413418 0.201 Uiso 1 1 calc R U . . .
H28G H 0.629175 0.205946 0.449047 0.201 Uiso 1 1 calc R U . . .
H28H H 0.634644 0.236032 0.383922 0.201 Uiso 1 1 calc R U . . .
C284 C 0.4166(6) 0.7000(7) 0.3243(6) 0.163(4) Uani 1 1 d D U . . .
H28I H 0.403801 0.739395 0.298091 0.245 Uiso 1 1 calc R U . . .
H28J H 0.452900 0.686593 0.315853 0.245 Uiso 1 1 calc R U . . .
H28K H 0.412433 0.697305 0.361225 0.245 Uiso 1 1 calc R U . . .
C286 C 0.2911(4) 0.3914(4) 0.0493(4) 0.0881(16) Uani 1 1 d . U . . .
C15 C 0.2093(6) 0.3131(6) 0.3602(6) 0.173(3) Uani 1 1 d D U . . .
C27 C 0.3427(5) 0.4388(5) 0.4360(4) 0.167(2) Uani 1 1 d G U . . .
C217 C 0.3656(3) 0.4720(5) 0.3872(5) 0.170(2) Uani 1 1 d DG U . . .
C109 C 0.3367(4) 0.5067(4) 0.3405(4) 0.181(3) Uani 1 1 d DG U . . .
C219 C 0.2849(4) 0.5081(5) 0.3425(5) 0.186(3) Uani 1 1 d DG U . . .
C55 C 0.2620(3) 0.4749(5) 0.3914(6) 0.178(3) Uani 1 1 d DG U . . .
C221 C 0.2909(5) 0.4403(5) 0.4381(4) 0.169(2) Uani 1 1 d DG U . . .
C57 C 0.4314(6) 0.2539(7) 0.3312(6) 0.176(3) Uani 1 1 d D U . . .
C59 C 0.2035(6) 0.3546(7) 0.3075(6) 0.174(3) Uani 1 1 d D U . . .
C61 C 0.4436(7) 0.3910(9) 0.4041(8) 0.171(2) Uani 1 1 d . U . . .
C63 C 0.2492(6) 0.2633(7) 0.3742(7) 0.166(2) Uani 1 1 d D U . . .
C65 C 0.2838(5) 0.3831(6) 0.4745(6) 0.175(3) Uani 1 1 d D U . . .
C67 C 0.3608(6) 0.2706(7) 0.2775(7) 0.167(2) Uani 1 1 d D U . . .
C69 C 0.2799(7) 0.2572(7) 0.3276(7) 0.161(2) Uani 1 1 d . U . . .
C111 C 0.3270(4) 0.3645(6) 0.2110(5) 0.179(3) Uani 1 1 d DG U . . .
C223 C 0.2865(6) 0.4125(4) 0.2037(4) 0.189(3) Uani 1 1 d DG U . . .
C7 C 0.2390(4) 0.4063(5) 0.2308(5) 0.189(3) Uani 1 1 d DG U . . .
C225 C 0.2321(4) 0.3522(7) 0.2652(5) 0.174(3) Uani 1 1 d G U . . .
C113 C 0.2727(6) 0.3042(5) 0.2725(4) 0.166(2) Uani 1 1 d G U . . .
C227 C 0.3202(4) 0.3104(5) 0.2454(5) 0.170(3) Uani 1 1 d DG U . . .
C119 C 0.3535(6) 0.4423(6) 0.2018(7) 0.183(3) Uani 1 1 d D U . . .
C121 C 0.3694(6) 0.3849(6) 0.2097(7) 0.181(3) Uani 1 1 d D U . . .
C123 C 0.2495(5) 0.3579(7) 0.4670(5) 0.175(3) Uani 1 1 d DG U . . .
C247 C 0.2648(4) 0.3008(6) 0.4773(4) 0.175(3) Uani 1 1 d DG U . . .
C31 C 0.2442(5) 0.2822(4) 0.4479(6) 0.174(2) Uani 1 1 d DG U . . .
C249 C 0.2083(5) 0.3208(7) 0.4082(5) 0.175(3) Uani 1 1 d DG U . . .
C125 C 0.1930(3) 0.3780(6) 0.3980(4) 0.181(3) Uani 1 1 d DG U . . .
C251 C 0.2136(5) 0.3965(4) 0.4274(5) 0.176(3) Uani 1 1 d DG U . . .
C139 C 0.3044(8) 0.5163(9) 0.2469(7) 0.194(3) Uani 1 1 d D U . . .
C229 C 0.2242(5) 0.5000(4) 0.2910(6) 0.196(3) Uani 1 1 d DG U . . .
C115 C 0.2012(5) 0.4698(6) 0.3412(5) 0.189(3) Uani 1 1 d G U . . .
C231 C 0.1830(4) 0.4245(5) 0.3486(4) 0.189(3) Uani 1 1 d DG U . . .
C29 C 0.1878(4) 0.4093(4) 0.3058(7) 0.188(3) Uani 1 1 d DG U . . .
C233 C 0.2109(5) 0.4395(6) 0.2555(5) 0.197(3) Uani 1 1 d DG U . . .
C117 C 0.2291(4) 0.4848(6) 0.2482(4) 0.201(3) Uani 1 1 d DG U . . .
C235 C 0.3139(5) 0.2638(6) 0.4921(7) 0.179(3) Uani 1 1 d D U . . .
C237 C 0.2747(7) 0.4953(8) 0.2227(8) 0.198(3) Uani 1 1 d D U . . .
C239 C 0.4441(5) 0.3670(5) 0.2567(5) 0.178(3) Uani 1 1 d D U . . .
C241 C 0.3390(6) 0.2334(7) 0.3343(7) 0.165(2) Uani 1 1 d D U . . .
C243 C 0.4070(5) 0.2839(6) 0.2780(6) 0.171(2) Uani 1 1 d D U . . .
C245 C 0.4207(6) 0.4450(7) 0.3716(7) 0.167(2) Uani 1 1 d D U . . .
C253 C 0.3823(5) 0.4617(5) 0.2251(4) 0.181(3) Uani 1 1 d DG U . . .
C127 C 0.3547(4) 0.5008(4) 0.2453(4) 0.183(3) Uani 1 1 d G U . . .
C255 C 0.3735(4) 0.5022(4) 0.2886(4) 0.179(3) Uani 1 1 d DG U . . .
C2 C 0.4198(4) 0.4645(5) 0.3115(4) 0.172(2) Uani 1 1 d DG U . . .
C257 C 0.4473(3) 0.4254(4) 0.2913(5) 0.178(3) Uani 1 1 d DG U . . .
C129 C 0.4286(4) 0.4239(4) 0.2481(5) 0.179(3) Uani 1 1 d DG U . . .
C259 C 0.2726(5) 0.2426(6) 0.4253(7) 0.170(3) Uani 1 1 d D U . . .
C261 C 0.4265(3) 0.2266(5) 0.4232(5) 0.189(3) Uani 1 1 d G U . . .
C131 C 0.4106(4) 0.2195(5) 0.3819(4) 0.178(3) Uani 1 1 d DG U . . .
C263 C 0.3608(4) 0.2150(5) 0.3840(5) 0.175(3) Uani 1 1 d DG U . . .
C33 C 0.3268(3) 0.2176(5) 0.4275(5) 0.177(3) Uani 1 1 d DG U . . .
C265 C 0.3426(5) 0.2246(5) 0.4688(4) 0.181(3) Uani 1 1 d DG U . . .
C133 C 0.3925(5) 0.2291(5) 0.4667(4) 0.186(3) Uani 1 1 d G U . . .
C267 C 0.2199(6) 0.4541(7) 0.3908(7) 0.180(3) Uani 1 1 d D U . . .
C269 C 0.4747(4) 0.3694(4) 0.3248(5) 0.185(3) Uani 1 1 d DG U . . .
C135 C 0.4738(4) 0.3510(6) 0.3814(6) 0.183(3) Uani 1 1 d G U . . .
C271 C 0.4690(4) 0.2963(6) 0.4171(4) 0.187(3) Uani 1 1 d G U . . .
C17 C 0.4651(4) 0.2600(4) 0.3963(5) 0.189(3) Uani 1 1 d G U . . .
C273 C 0.4660(4) 0.2784(5) 0.3397(6) 0.185(3) Uani 1 1 d DG U . . .
C137 C 0.4708(4) 0.3331(6) 0.3040(4) 0.185(3) Uani 1 1 d DG U . . .
C275 C 0.4119(6) 0.3426(5) 0.2424(6) 0.178(3) Uani 1 1 d D U . . .
C277 C 0.2691(7) 0.5219(8) 0.2880(8) 0.196(3) Uani 1 1 d . U . . .
C279 C 0.4321(4) 0.2998(6) 0.4645(5) 0.183(3) Uani 1 1 d G U . . .
C35 C 0.4199(5) 0.3563(6) 0.4558(5) 0.174(3) Uani 1 1 d G U . . .
C281 C 0.3708(6) 0.3817(4) 0.4706(5) 0.171(2) Uani 1 1 d G U . . .
C141 C 0.3341(4) 0.3505(6) 0.4940(5) 0.178(3) Uani 1 1 d DG U . . .
C283 C 0.3463(5) 0.2939(6) 0.5027(4) 0.183(3) Uani 1 1 d DG U . . .
C71 C 0.3953(6) 0.2686(4) 0.4879(5) 0.185(3) Uani 1 1 d G U . . .
C285 C 0.3021(7) 0.4602(7) 0.1984(8) 0.192(3) Uani 1 1 d D U . . .

loop_
_atom_site_aniso_label
_atom_site_aniso_U_11
_atom_site_aniso_U_22
_atom_site_aniso_U_33
_atom_site_aniso_U_23
_atom_site_aniso_U_13
_atom_site_aniso_U_12
Au1 0.0982(3) 0.0828(2) 0.0850(3) -0.0468(2) 0.0072(2) -0.0267(2)
Au2 0.1078(3) 0.0912(3) 0.0833(3) -0.0492(2) 0.0119(2) -0.0341(2)
Au3 0.0991(3) 0.0928(3) 0.0770(2) -0.0471(2) 0.0081(2) -0.0338(2)
Au4 0.0785(2) 0.0878(2) 0.0928(3) -0.0566(2) 0.00579(19) -0.02215(19)
Au5 0.0792(2) 0.0870(2) 0.0872(3) -0.0509(2) 0.00983(19) -0.02599(19)
Au6 0.0802(2) 0.0906(3) 0.0909(3) -0.0534(2) 0.00954(19) -0.0272(2)
Au7 0.0803(2) 0.0847(2) 0.0809(2) -0.0453(2) 0.00562(18) -0.02622(19)
Au8 0.0705(2) 0.0794(2) 0.0827(2) -0.04428(19) 0.00385(17) -0.01956(17)
Au9 0.0714(2) 0.0780(2) 0.0757(2) -0.03828(18) 0.00623(17) -0.01940(17)
Au10 0.0736(2) 0.0911(3) 0.0787(2) -0.0493(2) 0.00486(17) -0.02571(19)
Au11 0.0717(2) 0.0883(2) 0.0850(2) -0.0503(2) 0.00614(18) -0.02016(18)
Au12 0.0761(2) 0.0810(2) 0.0915(3) -0.0449(2) 0.00245(19) -0.02098(18)
N1 0.108(3) 0.092(3) 0.097(3) -0.054(2) 0.011(3) -0.029(3)
N2 0.109(3) 0.099(3) 0.102(3) -0.058(3) 0.013(3) -0.026(3)
N3 0.109(3) 0.104(3) 0.086(3) -0.049(2) 0.009(3) -0.036(3)
N4 0.104(3) 0.103(3) 0.089(3) -0.050(3) 0.013(3) -0.036(3)
N5 0.102(3) 0.093(3) 0.083(3) -0.049(2) 0.000(2) -0.037(2)
N6 0.104(3) 0.095(3) 0.084(3) -0.050(3) 0.004(3) -0.033(3)
N7 0.084(3) 0.093(3) 0.096(3) -0.061(2) 0.006(2) -0.020(2)
N8 0.083(3) 0.092(3) 0.095(3) -0.062(2) 0.012(2) -0.025(2)
N9 0.086(3) 0.097(3) 0.093(3) -0.057(2) 0.009(2) -0.024(2)
N10 0.084(3) 0.093(3) 0.097(3) -0.059(2) 0.009(2) -0.026(2)
N11 0.089(3) 0.098(3) 0.112(4) -0.069(3) 0.002(3) -0.028(3)
N12 0.086(3) 0.098(3) 0.113(4) -0.071(3) 0.004(3) -0.023(3)
N13 0.082(3) 0.094(3) 0.091(3) -0.050(2) 0.006(2) -0.033(2)
N14 0.078(3) 0.093(3) 0.089(3) -0.049(2) 0.003(2) -0.032(2)
N15 0.070(2) 0.084(3) 0.084(3) -0.046(2) 0.005(2) -0.024(2)
N16 0.066(2) 0.092(3) 0.082(3) -0.037(2) 0.010(2) -0.024(2)
N17 0.080(2) 0.081(3) 0.077(2) -0.040(2) 0.005(2) -0.025(2)
N18 0.084(2) 0.085(3) 0.079(2) -0.044(2) 0.005(2) -0.029(2)
N19 0.072(2) 0.086(3) 0.080(3) -0.048(2) 0.005(2) -0.024(2)
N20 0.073(3) 0.088(3) 0.078(3) -0.050(3) 0.006(2) -0.024(2)
N21 0.084(3) 0.094(3) 0.103(3) -0.062(2) 0.005(2) -0.022(2)
N22 0.077(2) 0.091(3) 0.104(3) -0.055(2) 0.002(2) -0.023(2)
N23 0.076(2) 0.087(3) 0.099(3) -0.048(2) 0.001(2) -0.027(2)
N24 0.074(3) 0.093(3) 0.102(3) -0.057(3) 0.003(3) -0.024(3)
N25 0.111(4) 0.100(4) 0.158(5) -0.047(4) 0.000(4) -0.019(4)
N26 0.118(4) 0.102(4) 0.186(5) -0.075(4) 0.015(3) -0.022(3)
N27 0.147(4) 0.121(4) 0.103(4) -0.041(4) 0.024(4) -0.044(4)
N28 0.169(4) 0.127(4) 0.100(4) -0.047(3) 0.014(4) -0.026(4)
N29 0.100(4) 0.157(5) 0.137(4) -0.077(4) 0.013(4) -0.018(4)
N30 0.090(3) 0.154(4) 0.140(4) -0.066(3) 0.005(3) -0.041(3)
N31 0.123(4) 0.103(4) 0.191(5) -0.082(4) 0.027(4) -0.038(3)
N32 0.138(4) 0.132(4) 0.126(4) -0.078(4) -0.006(4) -0.036(4)
N33 0.128(4) 0.131(4) 0.122(4) -0.077(3) -0.005(3) -0.046(3)
N34 0.163(5) 0.130(5) 0.116(4) -0.042(4) -0.005(4) -0.011(4)
N35 0.112(4) 0.131(4) 0.120(4) -0.059(4) -0.015(3) -0.045(4)
N36 0.092(3) 0.133(4) 0.117(4) -0.057(4) 0.018(3) -0.044(3)
N37 0.139(4) 0.116(4) 0.127(4) -0.074(3) 0.004(4) -0.049(4)
N38 0.161(5) 0.137(5) 0.094(4) -0.053(4) 0.008(4) -0.017(4)
N39 0.094(3) 0.144(4) 0.147(5) -0.068(4) -0.015(3) -0.039(4)
N40 0.108(4) 0.119(4) 0.182(5) -0.091(4) 0.010(4) -0.009(4)
C1 0.079(3) 0.103(4) 0.095(4) -0.057(3) 0.002(3) -0.027(3)
C3 0.084(3) 0.099(3) 0.105(3) -0.069(3) 0.017(3) -0.029(3)
C4 0.135(4) 0.122(4) 0.095(4) -0.044(3) 0.008(4) -0.051(4)
C5 0.105(4) 0.095(3) 0.135(4) -0.056(3) -0.004(3) -0.021(3)
C6 0.138(6) 0.119(7) 0.154(8) -0.077(6) 0.015(6) -0.040(6)
C8 0.117(4) 0.112(4) 0.095(4) -0.047(3) 0.006(3) -0.048(3)
C9 0.110(3) 0.116(3) 0.096(3) -0.048(3) 0.007(3) -0.041(3)
C10 0.077(3) 0.102(3) 0.090(3) -0.056(3) 0.002(3) -0.028(3)
C11 0.099(4) 0.102(4) 0.108(4) -0.062(3) 0.012(3) -0.015(4)
C12 0.121(6) 0.097(6) 0.134(7) -0.042(5) -0.022(6) -0.033(5)
C13 0.123(4) 0.111(4) 0.115(4) -0.061(3) -0.006(4) -0.043(4)
C14 0.104(6) 0.108(6) 0.096(5) -0.059(5) 0.005(5) -0.020(5)
C16 0.077(3) 0.095(3) 0.079(3) -0.050(3) 0.002(3) -0.026(2)
C18 0.098(4) 0.143(5) 0.128(4) -0.080(4) 0.010(4) -0.022(4)
C19 0.120(4) 0.098(4) 0.092(4) -0.056(3) 0.006(4) -0.011(4)
C20 0.079(3) 0.108(4) 0.107(4) -0.056(3) 0.000(3) -0.023(3)
C21 0.115(4) 0.094(4) 0.092(4) -0.048(3) 0.007(4) -0.012(4)
C22 0.099(4) 0.119(4) 0.170(5) -0.087(4) 0.012(4) -0.013(4)
C23 0.083(3) 0.114(4) 0.113(4) -0.063(3) -0.009(3) -0.026(3)
C24 0.162(5) 0.125(5) 0.101(4) -0.047(4) 0.020(4) -0.032(4)
C25 0.099(3) 0.117(4) 0.122(4) -0.057(3) -0.012(3) -0.039(3)
C26 0.085(3) 0.082(3) 0.079(3) -0.039(3) 0.001(3) -0.024(3)
C28 0.119(4) 0.137(4) 0.122(4) -0.060(4) -0.011(4) -0.048(4)
C30 0.099(6) 0.108(6) 0.107(6) -0.053(5) 0.000(5) -0.030(5)
C32 0.100(3) 0.099(3) 0.092(3) -0.054(3) 0.002(3) -0.037(3)
C34 0.118(6) 0.149(7) 0.106(6) -0.075(6) 0.016(5) -0.039(6)
C36 0.102(6) 0.168(8) 0.146(8) -0.021(7) 0.021(6) -0.023(6)
C37 0.095(3) 0.104(4) 0.103(3) -0.053(3) 0.004(3) -0.020(3)
C38 0.098(4) 0.115(4) 0.155(4) -0.082(4) 0.015(3) -0.014(3)
C39 0.082(3) 0.116(4) 0.096(4) -0.058(3) -0.004(3) -0.025(3)
C40 0.077(3) 0.102(3) 0.088(3) -0.046(3) 0.007(3) -0.032(3)
C41 0.085(3) 0.101(3) 0.118(3) -0.058(3) 0.000(3) -0.021(3)
C42 0.104(4) 0.099(4) 0.168(5) -0.075(4) 0.034(4) -0.033(3)
C43 0.091(3) 0.100(3) 0.107(3) -0.067(3) -0.002(3) -0.023(3)
C44 0.071(3) 0.100(3) 0.096(3) -0.056(3) 0.007(3) -0.028(3)
C45 0.087(3) 0.118(4) 0.106(4) -0.057(3) 0.010(3) -0.042(3)
C46 0.077(3) 0.090(3) 0.077(3) -0.049(2) 0.001(3) -0.024(2)
C47 0.098(4) 0.126(4) 0.118(4) -0.077(3) 0.006(3) -0.034(3)
C48 0.114(4) 0.103(4) 0.178(5) -0.086(4) 0.031(4) -0.038(3)
C49 0.108(4) 0.132(4) 0.120(4) -0.079(4) 0.006(4) -0.033(4)
C50 0.095(3) 0.105(3) 0.093(3) -0.063(3) 0.005(3) -0.039(3)
C51 0.106(4) 0.116(4) 0.106(4) -0.040(4) 0.006(3) -0.013(4)
C52 0.120(4) 0.106(4) 0.105(4) -0.060(3) -0.001(4) -0.038(4)
C53 0.093(3) 0.108(3) 0.119(3) -0.073(3) 0.006(3) -0.023(3)
C54 0.089(3) 0.084(3) 0.080(3) -0.044(2) 0.007(3) -0.027(3)
C56 0.094(3) 0.136(4) 0.123(4) -0.079(3) 0.011(3) -0.027(3)
C58 0.168(5) 0.136(5) 0.097(4) -0.055(4) 0.006(4) -0.018(4)
C60 0.120(4) 0.111(4) 0.098(4) -0.047(3) 0.009(4) -0.048(3)
C62 0.089(3) 0.102(3) 0.096(3) -0.058(3) 0.007(3) -0.026(3)
C64 0.098(4) 0.106(4) 0.109(4) -0.050(3) 0.000(3) -0.021(4)
C66 0.162(8) 0.112(7) 0.116(7) -0.027(6) -0.001(6) -0.030(6)
C68 0.099(4) 0.126(4) 0.113(4) -0.080(3) 0.010(3) -0.035(3)
C70 0.090(3) 0.108(3) 0.100(3) -0.056(3) 0.001(3) -0.033(3)
C72 0.091(4) 0.154(5) 0.133(5) -0.061(4) 0.013(4) -0.047(4)
C73 0.098(5) 0.091(5) 0.108(6) -0.033(5) -0.007(5) -0.038(5)
C74 0.108(3) 0.108(3) 0.090(3) -0.047(3) 0.010(3) -0.038(3)
C75 0.086(3) 0.099(3) 0.099(3) -0.057(3) 0.010(3) -0.023(3)
C76 0.113(6) 0.120(7) 0.134(7) -0.048(6) -0.012(6) -0.031(5)
C77 0.117(4) 0.127(4) 0.093(4) -0.047(4) 0.003(4) -0.047(4)
C78 0.105(3) 0.087(3) 0.085(3) -0.047(3) 0.006(3) -0.021(3)
C79 0.094(3) 0.120(4) 0.108(3) -0.073(3) 0.008(3) -0.037(3)
C80 0.109(6) 0.114(7) 0.137(7) -0.023(6) 0.008(6) -0.034(5)
C81 0.123(4) 0.108(4) 0.113(4) -0.062(3) 0.001(3) -0.042(3)
C82 0.092(3) 0.106(3) 0.116(3) -0.073(3) 0.000(3) -0.029(3)
C83 0.129(4) 0.112(4) 0.119(4) -0.068(3) 0.001(4) -0.046(4)
C84 0.112(4) 0.116(4) 0.102(4) -0.044(4) -0.003(4) -0.034(4)
C85 0.097(5) 0.118(6) 0.086(5) -0.043(5) 0.003(4) -0.021(5)
C86 0.104(3) 0.107(3) 0.087(3) -0.055(3) 0.004(3) -0.041(3)
C87 0.121(4) 0.091(4) 0.086(3) -0.047(3) 0.011(4) -0.018(4)
C88 0.110(4) 0.122(4) 0.116(4) -0.057(4) 0.021(4) -0.045(4)
C89 0.103(4) 0.097(4) 0.144(5) -0.051(4) -0.003(4) -0.021(4)
C90 0.079(3) 0.093(3) 0.081(3) -0.049(3) 0.001(3) -0.027(3)
C91 0.113(4) 0.104(4) 0.117(4) -0.063(4) 0.016(4) -0.026(4)
C92 0.140(7) 0.143(7) 0.102(6) -0.042(6) -0.010(6) -0.067(6)
C93 0.078(3) 0.110(4) 0.107(4) -0.046(3) 0.010(3) -0.024(3)
C94 0.092(3) 0.104(3) 0.097(3) -0.050(3) -0.002(3) -0.035(3)
C95 0.087(4) 0.117(5) 0.116(4) -0.048(4) 0.003(4) -0.030(4)
C96 0.100(4) 0.104(4) 0.166(5) -0.073(4) 0.031(4) -0.043(3)
C97 0.126(4) 0.131(4) 0.122(4) -0.077(4) -0.003(4) -0.036(4)
C98 0.079(3) 0.095(3) 0.091(3) -0.045(3) 0.007(3) -0.027(3)
C99 0.112(4) 0.112(4) 0.100(4) -0.063(3) 0.001(4) -0.030(4)
C100 0.153(5) 0.122(5) 0.103(4) -0.045(4) 0.027(4) -0.038(4)
C101 0.126(4) 0.101(4) 0.086(4) -0.046(3) 0.014(4) -0.016(4)
C102 0.077(3) 0.092(3) 0.086(3) -0.046(3) 0.008(3) -0.021(3)
C103 0.091(4) 0.111(4) 0.104(4) -0.074(3) 0.016(3) -0.030(3)
C104 0.130(6) 0.124(7) 0.136(7) -0.053(6) -0.019(6) -0.043(6)
C105 0.115(6) 0.101(6) 0.088(5) -0.033(5) -0.012(5) -0.034(5)
C106 0.082(3) 0.094(3) 0.112(3) -0.070(3) 0.019(3) -0.027(3)
C107 0.165(8) 0.136(7) 0.172(9) -0.018(7) 0.054(7) -0.031(7)
C108 0.143(7) 0.163(8) 0.183(9) -0.064(7) -0.029(7) -0.030(7)
C110 0.118(4) 0.101(4) 0.181(5) -0.061(4) 0.011(4) -0.020(4)
C112 0.095(4) 0.101(4) 0.151(4) -0.076(4) 0.032(4) -0.033(3)
C114 0.092(3) 0.103(3) 0.114(4) -0.069(3) -0.002(3) -0.023(3)
C116 0.126(4) 0.114(4) 0.095(3) -0.045(3) 0.012(3) -0.048(3)
C118 0.122(7) 0.117(7) 0.153(8) -0.052(6) 0.016(6) -0.008(6)
C120 0.105(4) 0.109(4) 0.125(5) -0.062(4) -0.008(4) -0.021(4)
C122 0.086(3) 0.091(3) 0.085(3) -0.042(3) 0.008(3) -0.028(3)
C124 0.123(4) 0.123(5) 0.138(5) -0.072(4) 0.022(4) -0.044(4)
C126 0.134(7) 0.163(8) 0.109(7) -0.066(6) 0.013(6) -0.035(7)
C128 0.106(3) 0.105(3) 0.104(3) -0.061(3) -0.001(3) -0.037(3)
C130 0.112(4) 0.129(4) 0.119(4) -0.080(3) 0.004(3) -0.036(3)
C132 0.106(4) 0.100(3) 0.168(4) -0.080(4) 0.032(4) -0.042(3)
C134 0.167(8) 0.159(7) 0.172(8) -0.078(6) -0.013(7) -0.068(7)
C136 0.117(4) 0.115(4) 0.094(3) -0.045(3) 0.007(3) -0.048(3)
C138 0.085(3) 0.093(3) 0.104(3) -0.062(3) 0.013(3) -0.022(3)
C140 0.141(5) 0.119(5) 0.112(4) -0.050(4) -0.006(4) -0.012(4)
C142 0.149(7) 0.118(7) 0.204(9) -0.040(7) 0.018(8) -0.002(6)
C143 0.103(4) 0.124(4) 0.119(4) -0.056(4) -0.013(3) -0.041(4)
C144 0.119(4) 0.109(4) 0.114(4) -0.058(3) -0.008(4) -0.043(3)
C145 0.097(4) 0.116(4) 0.124(4) -0.061(4) -0.010(3) -0.027(3)
C146 0.099(3) 0.100(3) 0.122(4) -0.073(3) 0.002(3) -0.028(3)
C147 0.093(4) 0.114(4) 0.141(4) -0.071(4) 0.014(4) -0.014(4)
C148 0.095(4) 0.130(4) 0.120(4) -0.080(3) 0.010(3) -0.037(3)
C149 0.090(4) 0.135(4) 0.127(4) -0.078(3) 0.007(3) -0.034(4)
C150 0.092(3) 0.109(3) 0.100(3) -0.056(3) 0.010(3) -0.037(3)
C151 0.143(4) 0.122(4) 0.095(4) -0.057(3) 0.009(4) -0.015(4)
C152 0.097(4) 0.121(4) 0.102(4) -0.048(4) 0.000(4) -0.042(4)
C153 0.121(6) 0.112(6) 0.093(6) -0.059(5) 0.015(5) -0.033(5)
C154 0.090(3) 0.111(4) 0.112(3) -0.057(3) -0.004(3) -0.033(3)
C155 0.135(4) 0.115(4) 0.099(4) -0.046(4) 0.019(4) -0.045(4)
C156 0.109(4) 0.111(4) 0.128(4) -0.078(4) -0.017(4) -0.008(4)
C157 0.100(6) 0.132(7) 0.150(8) -0.044(6) 0.005(6) -0.035(5)
C158 0.083(3) 0.098(3) 0.102(3) -0.053(3) 0.003(3) -0.033(3)
C159 0.096(4) 0.144(5) 0.126(4) -0.060(4) 0.015(3) -0.051(4)
C160 0.097(4) 0.100(4) 0.159(5) -0.069(4) 0.030(4) -0.032(3)
C161 0.118(4) 0.096(4) 0.136(5) -0.059(4) -0.009(4) -0.014(4)
C162 0.089(4) 0.089(4) 0.090(4) -0.048(3) -0.001(3) -0.020(3)
C163 0.099(4) 0.131(4) 0.119(4) -0.080(3) 0.009(4) -0.031(4)
C164 0.101(4) 0.117(4) 0.123(4) -0.065(4) -0.011(4) -0.031(3)
C165 0.120(4) 0.104(4) 0.145(5) -0.067(4) 0.002(4) -0.026(4)
C166 0.083(4) 0.095(4) 0.092(4) -0.052(3) 0.000(3) -0.028(3)
C167 0.131(5) 0.126(5) 0.115(4) -0.055(4) 0.021(4) -0.032(4)
C168 0.120(6) 0.089(5) 0.100(6) -0.042(5) -0.004(5) -0.022(5)
C169 0.114(4) 0.126(4) 0.133(5) -0.084(4) -0.001(4) -0.029(4)
C170 0.112(3) 0.098(3) 0.114(3) -0.062(3) 0.006(3) -0.029(3)
C171 0.105(4) 0.131(4) 0.121(4) -0.081(4) 0.000(4) -0.034(4)
C172 0.103(4) 0.117(4) 0.122(4) -0.057(4) -0.012(3) -0.034(4)
C173 0.091(3) 0.128(4) 0.129(4) -0.068(4) -0.012(3) -0.032(4)
C174 0.089(3) 0.099(3) 0.103(3) -0.059(3) 0.011(3) -0.025(3)
C175 0.118(4) 0.114(4) 0.108(4) -0.053(3) -0.007(3) -0.014(4)
C176 0.106(4) 0.096(4) 0.130(4) -0.061(3) -0.007(4) -0.021(3)
C177 0.121(4) 0.116(4) 0.103(4) -0.044(4) 0.010(4) -0.032(4)
C178 0.112(3) 0.105(4) 0.116(4) -0.064(3) 0.015(3) -0.032(3)
C179 0.124(4) 0.096(4) 0.133(4) -0.060(4) -0.008(4) -0.013(4)
C180 0.098(4) 0.114(4) 0.120(4) -0.057(4) -0.009(3) -0.033(3)
C181 0.108(6) 0.135(7) 0.128(7) -0.063(6) -0.017(5) -0.015(6)
C182 0.116(3) 0.104(3) 0.106(3) -0.055(3) 0.015(3) -0.028(3)
C183 0.084(3) 0.119(4) 0.105(4) -0.062(3) -0.008(3) -0.023(3)
C184 0.098(4) 0.127(4) 0.122(4) -0.080(3) 0.002(3) -0.033(3)
C185 0.094(4) 0.115(4) 0.145(5) -0.077(4) 0.014(4) -0.016(4)
C186 0.077(3) 0.101(4) 0.097(4) -0.054(3) 0.011(3) -0.027(3)
C187 0.132(4) 0.123(4) 0.098(4) -0.047(4) 0.004(4) -0.053(4)
C188 0.102(4) 0.115(4) 0.149(5) -0.071(4) 0.020(4) -0.011(4)
C189 0.102(4) 0.114(4) 0.156(5) -0.074(4) 0.017(4) -0.012(4)
C190 0.107(6) 0.091(5) 0.095(5) -0.056(5) 0.004(5) -0.010(5)
C191 0.105(4) 0.097(4) 0.132(4) -0.060(4) -0.008(4) -0.022(3)
C192 0.094(4) 0.158(5) 0.139(5) -0.074(4) 0.003(4) -0.031(4)
C193 0.120(4) 0.138(5) 0.119(5) -0.045(4) 0.010(4) -0.035(4)
C194 0.087(4) 0.111(4) 0.130(5) -0.055(4) -0.006(4) -0.025(4)
C195 0.125(4) 0.133(4) 0.124(4) -0.069(4) -0.011(4) -0.047(4)
C196 0.125(4) 0.107(4) 0.109(4) -0.057(3) 0.001(4) -0.041(4)
C197 0.114(4) 0.119(4) 0.106(4) -0.045(4) 0.002(4) -0.014(4)
C198 0.084(4) 0.097(4) 0.087(3) -0.047(3) 0.008(3) -0.024(3)
C199 0.136(4) 0.133(4) 0.122(4) -0.079(4) -0.010(4) -0.037(4)
C200 0.170(5) 0.135(5) 0.100(4) -0.044(4) 0.011(4) -0.019(4)
C201 0.091(5) 0.124(7) 0.142(8) -0.016(6) 0.003(6) -0.030(5)
C202 0.079(3) 0.112(4) 0.106(4) -0.046(4) 0.013(3) -0.028(3)
C203 0.138(4) 0.121(4) 0.131(4) -0.075(4) 0.005(4) -0.052(4)
C204 0.103(4) 0.111(4) 0.113(4) -0.049(4) -0.007(4) -0.019(4)
C205 0.128(5) 0.101(4) 0.190(5) -0.082(4) 0.022(4) -0.024(4)
C206 0.108(3) 0.111(3) 0.090(3) -0.048(3) 0.004(3) -0.046(3)
C207 0.102(5) 0.136(7) 0.118(6) -0.076(6) -0.001(5) -0.030(5)
C208 0.102(4) 0.162(5) 0.140(5) -0.071(4) 0.010(4) -0.015(4)
C209 0.143(4) 0.132(4) 0.126(4) -0.079(4) -0.009(4) -0.035(4)
C210 0.087(4) 0.088(4) 0.083(4) -0.037(3) 0.000(3) -0.030(3)
C211 0.092(4) 0.154(5) 0.154(5) -0.062(4) -0.004(4) -0.046(4)
C212 0.148(8) 0.155(8) 0.175(8) -0.098(6) 0.037(7) -0.054(7)
C213 0.135(7) 0.122(7) 0.141(7) -0.078(6) 0.022(6) -0.018(6)
C214 0.105(4) 0.101(4) 0.105(4) -0.051(3) -0.002(4) -0.033(4)
C215 0.112(4) 0.096(3) 0.124(4) -0.061(3) -0.002(3) -0.020(3)
C216 0.113(4) 0.112(4) 0.188(5) -0.080(4) 0.013(4) -0.010(4)
C218 0.126(7) 0.105(7) 0.156(7) -0.061(6) -0.009(6) -0.008(6)
C220 0.129(7) 0.130(7) 0.107(6) -0.052(6) 0.014(5) -0.009(6)
C222 0.084(3) 0.103(4) 0.100(4) -0.053(3) 0.009(3) -0.031(3)
C224 0.132(7) 0.134(8) 0.151(8) -0.048(7) -0.040(6) -0.019(6)
C226 0.113(4) 0.102(4) 0.170(5) -0.051(4) 0.003(4) -0.018(4)
C228 0.130(5) 0.103(4) 0.193(5) -0.080(4) 0.025(4) -0.033(4)
C230 0.126(4) 0.107(4) 0.090(3) -0.056(3) 0.011(3) -0.017(3)
C232 0.116(6) 0.140(7) 0.143(7) -0.057(6) -0.022(6) -0.034(6)
C234 0.150(8) 0.137(7) 0.114(7) -0.050(6) 0.014(6) 0.006(7)
C236 0.167(8) 0.136(7) 0.103(6) -0.072(6) 0.007(6) -0.022(7)
C238 0.088(3) 0.095(3) 0.136(4) -0.074(3) 0.027(3) -0.031(3)
C240 0.137(4) 0.129(4) 0.127(4) -0.079(4) 0.002(4) -0.046(4)
C242 0.143(7) 0.169(8) 0.137(6) -0.087(6) -0.018(6) -0.045(7)
C244 0.127(7) 0.141(7) 0.135(7) -0.051(6) 0.047(6) -0.028(6)
C246 0.096(3) 0.118(4) 0.118(4) -0.077(3) 0.004(3) -0.031(3)
C248 0.096(4) 0.151(5) 0.158(5) -0.063(4) -0.010(4) -0.043(4)
C250 0.108(4) 0.119(4) 0.184(5) -0.088(4) 0.011(4) -0.009(4)
C252 0.139(7) 0.162(8) 0.132(7) -0.048(7) 0.006(6) -0.068(6)
C254 0.089(3) 0.107(3) 0.123(3) -0.068(3) 0.007(3) -0.019(3)
C256 0.175(5) 0.129(5) 0.107(4) -0.043(4) 0.006(4) -0.026(4)
C258 0.115(6) 0.164(8) 0.133(8) -0.030(7) -0.025(6) -0.022(6)
C260 0.130(7) 0.118(7) 0.139(7) -0.060(6) 0.002(6) -0.022(6)
C262 0.091(3) 0.109(4) 0.135(4) -0.071(3) 0.014(3) -0.013(3)
C264 0.151(7) 0.168(8) 0.168(8) -0.082(7) 0.009(7) -0.075(7)
C266 0.140(7) 0.150(8) 0.154(8) -0.070(6) 0.015(7) -0.032(7)
C268 0.153(8) 0.162(8) 0.115(6) -0.043(6) -0.009(6) -0.016(7)
C270 0.089(4) 0.107(4) 0.101(4) -0.037(4) 0.006(4) -0.033(3)
C272 0.174(5) 0.130(5) 0.112(4) -0.042(4) -0.002(4) -0.016(4)
C274 0.157(8) 0.161(8) 0.152(7) -0.047(7) 0.030(7) 0.034(7)
C276 0.109(7) 0.191(9) 0.132(7) -0.026(7) -0.009(6) -0.008(7)
C278 0.083(3) 0.109(3) 0.099(4) -0.056(3) 0.009(3) -0.034(3)
C280 0.149(7) 0.121(7) 0.187(9) -0.053(7) 0.012(7) -0.034(6)
C282 0.153(7) 0.137(7) 0.125(7) -0.067(6) -0.019(6) -0.029(6)
C284 0.166(8) 0.185(9) 0.139(8) -0.062(7) 0.016(7) -0.071(7)
C286 0.090(3) 0.098(3) 0.099(3) -0.061(3) 0.004(3) -0.031(3)
C15 0.164(4) 0.192(4) 0.191(4) -0.090(4) 0.025(4) -0.091(4)
C27 0.201(4) 0.192(4) 0.165(4) -0.123(4) 0.016(4) -0.067(4)
C217 0.198(4) 0.185(4) 0.184(4) -0.112(4) 0.010(4) -0.084(4)
C109 0.200(4) 0.179(4) 0.189(4) -0.097(4) 0.021(4) -0.071(4)
C219 0.197(4) 0.181(4) 0.187(4) -0.096(4) 0.028(4) -0.052(4)
C55 0.190(4) 0.185(4) 0.174(4) -0.110(4) 0.039(4) -0.044(4)
C221 0.196(4) 0.191(4) 0.162(4) -0.122(4) 0.032(4) -0.056(4)
C57 0.181(4) 0.178(4) 0.181(4) -0.113(4) 0.036(4) -0.028(4)
C59 0.167(4) 0.201(4) 0.186(4) -0.096(4) 0.005(4) -0.077(4)
C61 0.175(4) 0.203(4) 0.184(4) -0.100(4) -0.012(4) -0.086(4)
C63 0.177(4) 0.175(4) 0.189(4) -0.095(4) 0.025(4) -0.096(4)
C65 0.195(4) 0.200(4) 0.154(4) -0.110(4) 0.042(4) -0.055(4)
C67 0.194(4) 0.178(4) 0.174(4) -0.124(4) 0.031(4) -0.051(4)
C69 0.189(4) 0.171(4) 0.185(4) -0.112(4) 0.015(4) -0.088(4)
C111 0.203(4) 0.201(4) 0.158(4) -0.101(4) 0.019(4) -0.062(4)
C223 0.202(4) 0.207(4) 0.165(4) -0.087(4) 0.008(4) -0.058(4)
C7 0.191(4) 0.209(4) 0.176(4) -0.088(4) 0.001(4) -0.059(4)
C225 0.181(4) 0.201(4) 0.180(4) -0.102(4) -0.004(4) -0.073(4)
C113 0.191(4) 0.189(4) 0.176(4) -0.114(4) 0.005(4) -0.076(4)
C227 0.198(4) 0.191(4) 0.167(4) -0.116(4) 0.017(4) -0.063(4)
C119 0.197(4) 0.197(4) 0.155(4) -0.082(4) 0.032(4) -0.066(4)
C121 0.197(4) 0.201(4) 0.156(4) -0.096(4) 0.033(4) -0.061(4)
C123 0.179(4) 0.196(4) 0.157(4) -0.099(4) 0.060(4) -0.058(4)
C247 0.182(4) 0.189(4) 0.159(4) -0.084(4) 0.054(4) -0.072(4)
C31 0.171(4) 0.185(4) 0.173(4) -0.079(4) 0.049(4) -0.086(4)
C249 0.159(4) 0.193(4) 0.183(4) -0.085(4) 0.047(4) -0.083(4)
C125 0.155(4) 0.199(4) 0.183(4) -0.091(4) 0.051(4) -0.058(4)
C251 0.164(4) 0.196(4) 0.170(4) -0.103(4) 0.060(4) -0.046(4)
C139 0.198(4) 0.183(4) 0.179(4) -0.071(4) 0.023(4) -0.052(4)
C229 0.186(4) 0.191(4) 0.186(4) -0.080(4) 0.021(4) -0.035(4)
C115 0.172(4) 0.193(4) 0.188(4) -0.092(4) 0.033(4) -0.035(4)
C231 0.162(4) 0.202(4) 0.190(4) -0.090(4) 0.033(4) -0.045(4)
C29 0.169(4) 0.205(4) 0.190(4) -0.089(4) 0.012(4) -0.054(4)
C233 0.185(4) 0.204(4) 0.187(4) -0.080(4) 0.006(4) -0.047(4)
C117 0.191(4) 0.199(4) 0.186(4) -0.073(4) 0.010(4) -0.042(4)
C235 0.190(4) 0.186(4) 0.157(4) -0.075(4) 0.035(4) -0.067(4)
C237 0.198(4) 0.195(4) 0.175(4) -0.069(4) 0.016(4) -0.046(4)
C239 0.174(4) 0.198(4) 0.168(4) -0.096(4) 0.054(4) -0.062(4)
C241 0.197(4) 0.165(4) 0.183(4) -0.115(4) 0.020(4) -0.063(4)
C243 0.186(4) 0.181(4) 0.172(4) -0.121(4) 0.045(4) -0.039(4)
C245 0.182(4) 0.190(4) 0.188(4) -0.103(4) 0.001(4) -0.097(4)
C253 0.189(4) 0.191(4) 0.162(4) -0.078(4) 0.042(4) -0.074(4)
C127 0.194(4) 0.180(4) 0.175(4) -0.076(4) 0.032(4) -0.072(4)
C255 0.193(4) 0.177(4) 0.184(4) -0.085(4) 0.028(4) -0.082(4)
C2 0.180(4) 0.186(4) 0.185(4) -0.090(4) 0.022(4) -0.098(4)
C257 0.169(4) 0.196(4) 0.181(4) -0.084(4) 0.039(4) -0.084(4)
C129 0.175(4) 0.196(4) 0.169(4) -0.084(4) 0.050(4) -0.075(4)
C259 0.180(4) 0.172(4) 0.179(4) -0.081(4) 0.036(4) -0.089(4)
C261 0.187(4) 0.182(4) 0.182(4) -0.083(4) 0.017(4) -0.032(4)
C131 0.186(4) 0.168(4) 0.185(4) -0.100(4) 0.026(4) -0.034(4)
C263 0.197(4) 0.161(4) 0.184(4) -0.099(4) 0.027(4) -0.050(4)
C33 0.193(4) 0.166(4) 0.176(4) -0.079(4) 0.034(4) -0.067(4)
C265 0.195(4) 0.174(4) 0.168(4) -0.073(4) 0.025(4) -0.062(4)
C133 0.192(4) 0.182(4) 0.169(4) -0.076(4) 0.015(4) -0.044(4)
C267 0.173(4) 0.191(4) 0.177(4) -0.106(4) 0.046(4) -0.035(4)
C269 0.165(4) 0.206(4) 0.186(4) -0.086(4) 0.030(4) -0.071(4)
C135 0.168(4) 0.210(4) 0.186(4) -0.088(4) 0.003(4) -0.071(4)
C271 0.176(4) 0.204(4) 0.183(4) -0.087(4) -0.001(4) -0.052(4)
C17 0.179(4) 0.193(4) 0.186(4) -0.089(4) 0.013(4) -0.037(4)
C273 0.173(4) 0.191(4) 0.185(4) -0.098(4) 0.034(4) -0.036(4)
C137 0.167(4) 0.200(4) 0.183(4) -0.094(4) 0.042(4) -0.053(4)
C275 0.184(4) 0.196(4) 0.163(4) -0.105(4) 0.051(4) -0.051(4)
C277 0.196(4) 0.186(4) 0.186(4) -0.079(4) 0.023(4) -0.042(4)
C279 0.185(4) 0.205(4) 0.169(4) -0.087(4) -0.007(4) -0.057(4)
C35 0.185(4) 0.209(4) 0.167(4) -0.102(4) -0.011(4) -0.069(4)
C281 0.198(4) 0.205(4) 0.159(4) -0.115(4) 0.002(4) -0.064(4)
C141 0.200(4) 0.203(4) 0.154(4) -0.103(4) 0.022(4) -0.059(4)
C283 0.200(4) 0.197(4) 0.156(4) -0.085(4) 0.020(4) -0.059(4)
C71 0.192(4) 0.197(4) 0.164(4) -0.079(4) 0.005(4) -0.053(4)
C285 0.204(4) 0.200(4) 0.164(4) -0.077(4) 0.015(4) -0.055(4)

loop_
_atom_type_symbol
_atom_type_description
_atom_type_scat_dispersion_real
_atom_type_scat_dispersion_imag
_atom_type_scat_source
C C 0.0181 0.0091 'International Tables Vol C Tables 4.2.6.8 and 6.1.1.4'
H H 0.0000 0.0000 'International Tables Vol C Tables 4.2.6.8 and 6.1.1.4'
Au Au -4.4197 7.2980 'International Tables Vol C Tables 4.2.6.8 and 6.1.1.4'
Cl Cl 0.3639 0.7018 'International Tables Vol C Tables 4.2.6.8 and 6.1.1.4'
N N 0.0311 0.0180 'International Tables Vol C Tables 4.2.6.8 and 6.1.1.4'

loop_
_exptl_crystal_face_index_h
_exptl_crystal_face_index_k
_exptl_crystal_face_index_l
_exptl_crystal_face_perp_dist
-1 0 0 0.0968
1 0 0 0.1146
0 -1 0 0.0774
0 1 0 0.0811
-1 -1 0 0.1291
1 1 0 0.0785
0 -1 -1 0.1065
0 1 1 0.0804
0 0 -1 0.0502
0 0 1 0.1242
1 0 1 0.1214
2 1 2 0.1123
-1 0 1 0.1253
2 0 1 0.1146

loop_
_geom_angle_atom_site_label_1
_geom_angle_atom_site_label_2
_geom_angle_atom_site_label_3
_geom_angle
_geom_angle_site_symmetry_1
_geom_angle_site_symmetry_3
_geom_angle_publ_flag
Au3 Au1 Au2 59.590(12) . . ?
N1 Au1 Au2 60.1(2) . . ?
N1 Au1 Au3 119.6(2) . . ?
N1 Au1 N6 175.6(3) . . ?
N6 Au1 Au2 119.9(2) . . ?
N6 Au1 Au3 60.4(2) . . ?
Au3 Au2 Au1 60.115(12) . . ?
N2 Au2 Au1 60.9(2) . . ?
N2 Au2 Au3 121.0(2) . . ?
N3 Au2 Au1 120.6(2) . . ?
N3 Au2 Au3 60.5(2) . . ?
N3 Au2 N2 177.7(4) . . ?
Au2 Au3 Au1 60.295(13) . . ?
N4 Au3 Au1 121.2(3) . . ?
N4 Au3 Au2 61.0(3) . . ?
N5 Au3 Au1 59.8(2) . . ?
N5 Au3 Au2 120.0(2) . . ?
N5 Au3 N4 176.2(3) . . ?
Au5 Au4 Au6 59.523(12) . . ?
N7 Au4 Au5 60.9(2) . . ?
N7 Au4 Au6 120.4(2) . . ?
N7 Au4 N12 177.2(3) . . ?
N12 Au4 Au5 120.2(3) . . ?
N12 Au4 Au6 60.7(3) . . ?
Au6 Au5 Au4 60.377(12) . . ?
N8 Au5 Au4 60.2(2) . . ?
N8 Au5 Au6 120.5(2) . . ?
N8 Au5 N9 178.2(3) . . ?
N9 Au5 Au4 120.9(2) . . ?
N9 Au5 Au6 60.6(2) . . ?
Au5 Au6 Au4 60.100(12) . . ?
N10 Au6 Au4 121.0(2) . . ?
N10 Au6 Au5 60.9(2) . . ?
N10 Au6 N11 177.3(3) . . ?
N11 Au6 Au4 59.7(2) . . ?
N11 Au6 Au5 119.6(2) . . ?
Au9 Au7 Au8 59.552(11) . . ?
N13 Au7 Au8 59.5(2) . . ?
N13 Au7 Au9 119.1(2) . . ?
N18 Au7 Au8 119.5(2) . . ?
N18 Au7 Au9 60.1(2) . . ?
N18 Au7 N13 176.0(3) . . ?
Au9 Au8 Au7 59.405(11) . . ?
N14 Au8 Au7 59.4(2) . . ?
N14 Au8 Au9 118.8(2) . . ?
N15 Au8 Au7 120.9(2) . . ?
N15 Au8 Au9 61.5(2) . . ?
N15 Au8 N14 177.9(3) . . ?
Au7 Au9 Au8 61.043(11) . . ?
N16 Au9 Au7 121.3(2) . . ?
N16 Au9 Au8 60.3(2) . . ?
N17 Au9 Au7 60.1(2) . . ?
N17 Au9 Au8 121.1(2) . . ?
N17 Au9 N16 175.5(3) . . ?
Au11 Au10 Au12 60.126(11) . . ?
N19 Au10 Au11 60.2(2) . . ?
N19 Au10 Au12 120.20(19) . . ?
N19 Au10 N24 178.3(3) . . ?
N24 Au10 Au11 120.0(2) . . ?
N24 Au10 Au12 59.9(2) . . ?
Au10 Au11 Au12 60.154(11) . . ?
N20 Au11 Au10 60.38(19) . . ?
N20 Au11 Au12 120.53(19) . . ?
N21 Au11 Au10 120.0(2) . . ?
N21 Au11 Au12 60.0(2) . . ?
N21 Au11 N20 176.3(3) . . ?
Au11 Au12 Au10 59.720(11) . . ?
N22 Au12 Au10 120.3(2) . . ?
N22 Au12 Au11 60.7(2) . . ?
N22 Au12 N23 176.8(3) . . ?
N23 Au12 Au10 60.4(2) . . ?
N23 Au12 Au11 120.1(2) . . ?
N2 N1 Au1 120.9(7) . . ?
C182 N1 Au1 131.1(7) . . ?
C182 N1 N2 107.4(8) . . ?
N1 N2 Au2 118.2(7) . . ?
C178 N2 Au2 132.8(8) . . ?
C178 N2 N1 108.4(9) . . ?
N4 N3 Au2 121.2(6) . . ?
N4 N3 C9 107.0(8) . . ?
C9 N3 Au2 130.7(8) . . ?
N3 N4 Au3 117.3(6) . . ?
C74 N4 Au3 131.4(8) . . ?
C74 N4 N3 110.3(8) . . ?
N6 N5 Au3 121.0(6) . . ?
C32 N5 Au3 129.6(7) . . ?
C32 N5 N6 108.0(8) . . ?
N5 N6 Au1 118.8(6) . . ?
C86 N6 Au1 130.4(7) . . ?
C86 N6 N5 109.7(8) . . ?
N8 N7 Au4 118.2(6) . . ?
C138 N7 Au4 134.4(7) . . ?
C138 N7 N8 106.6(7) . . ?
N7 N8 Au5 120.2(5) . . ?
C3 N8 Au5 133.4(7) . . ?
C3 N8 N7 106.4(8) . . ?
N10 N9 Au5 119.9(6) . . ?
C62 N9 Au5 132.0(7) . . ?
C62 N9 N10 107.5(8) . . ?
N9 N10 Au6 118.7(6) . . ?
C174 N10 Au6 133.3(7) . . ?
C174 N10 N9 107.6(8) . . ?
N12 N11 Au6 121.2(6) . . ?
C146 N11 Au6 130.9(8) . . ?
C146 N11 N12 107.6(9) . . ?
N11 N12 Au4 118.4(6) . . ?
C114 N12 Au4 131.8(8) . . ?
C114 N12 N11 109.0(8) . . ?
N14 N13 Au7 120.7(5) . . ?
N14 N13 C150 108.0(7) . . ?
C150 N13 Au7 130.3(6) . . ?
N13 N14 Au8 120.4(6) . . ?
C94 N14 Au8 129.0(6) . . ?
C94 N14 N13 110.3(7) . . ?
N16 N15 Au8 117.6(5) . . ?
C102 N15 Au8 134.2(6) . . ?
C102 N15 N16 107.3(7) . . ?
N15 N16 Au9 120.5(5) . . ?
C40 N16 Au9 130.3(7) . . ?
C40 N16 N15 109.1(7) . . ?
N18 N17 Au9 118.9(5) . . ?
N18 N17 C26 109.9(7) . . ?
C26 N17 Au9 129.1(6) . . ?
N17 N18 Au7 120.7(5) . . ?
C122 N18 Au7 131.1(6) . . ?
C122 N18 N17 107.7(7) . . ?
N20 N19 Au10 120.5(5) . . ?
N20 N19 C46 108.4(6) . . ?
C46 N19 Au10 131.0(6) . . ?
N19 N20 Au11 118.3(5) . . ?
N19 N20 C90 110.2(7) . . ?
C90 N20 Au11 130.8(6) . . ?
N22 N21 Au11 120.2(5) . . ?
C53 N21 Au11 130.7(7) . . ?
C53 N21 N22 108.4(7) . . ?
N21 N22 Au12 119.0(5) . . ?
C41 N22 Au12 131.7(7) . . ?
C41 N22 N21 108.7(8) . . ?
N24 N23 Au12 119.6(5) . . ?
C158 N23 Au12 131.3(6) . . ?
C158 N23 N24 108.4(7) . . ?
N23 N24 Au10 120.1(6) . . ?
C43 N24 Au10 129.9(6) . . ?
C43 N24 N23 108.6(7) . . ?
C89 N25 C226 116.2(12) . . ?
C110 N26 C216 110.8(12) . . ?
C205 N26 C110 114.7(11) . . ?
C205 N26 C216 112.7(11) . . ?
C155 N27 C100 114.2(12) . . ?
C24 N28 C200 109.1(12) . . ?
C256 N28 C24 114.3(12) . . ?
C256 N28 C200 110.8(12) . . ?
C18 N29 C208 120.8(12) . . ?
C192 N30 C72 109.1(10) . . ?
C211 N30 C72 112.6(11) . . ?
C211 N30 C192 116.2(11) . . ?
C48 N31 C228 118.9(11) . . ?
C97 N32 C209 116.7(11) . . ?
C199 N33 C195 114.1(10) . . ?
C199 N33 C240 108.9(10) . . ?
C240 N33 C195 111.4(10) . . ?
C140 N34 C272 112.2(12) . . ?
C143 N35 C28 112.6(11) . . ?
C45 N36 C159 116.1(10) . . ?
C83 N37 C203 118.1(11) . . ?
C151 N38 C58 114.5(11) . . ?
C173 N39 C248 118.2(11) . . ?
C22 N40 C250 117.6(12) . . ?
C10 C1 H1 119.2 . . ?
C10 C1 C20 121.7(9) . . ?
C20 C1 H1 119.2 . . ?
N8 C3 C103 121.2(9) . . ?
N8 C3 C106 110.1(9) . . ?
C106 C3 C103 128.5(9) . . ?
C116 C4 H4 120.9 . . ?
C116 C4 C187 118.2(11) . . ?
C187 C4 H4 120.9 . . ?
C161 C5 C89 122.8(11) . . ?
C191 C5 C89 121.5(13) . . ?
C191 C5 C161 115.8(12) . . ?
H6A C6 H6B 109.5 . . ?
H6A C6 H6C 109.5 . . ?
H6B C6 H6C 109.5 . . ?
C91 C6 H6A 109.5 . . ?
C91 C6 H6B 109.5 . . ?
C91 C6 H6C 109.5 . . ?
C60 C8 H8 120.2 . . ?
C136 C8 H8 120.2 . . ?
C136 C8 C60 119.6(11) . . ?
N3 C9 C193 118.7(11) . . ?
C206 C9 N3 107.4(10) . . ?
C206 C9 C193 133.7(11) . . ?
C1 C10 C16 123.8(8) . . ?
C1 C10 C39 117.0(8) . . ?
C39 C10 C16 119.1(8) . . ?
C138 C11 H11 103.1 . . ?
C181 C11 H11 103.1 . . ?
C181 C11 C138 114.2(9) . . ?
C220 C11 H11 103.1 . . ?
C220 C11 C138 114.2(9) . . ?
C220 C11 C181 116.7(10) . . ?
H12A C12 H12B 109.5 . . ?
H12A C12 H12C 109.5 . . ?
H12B C12 H12C 109.5 . . ?
C214 C12 H12A 109.5 . . ?
C214 C12 H12B 109.5 . . ?
C214 C12 H12C 109.5 . . ?
C81 C13 H13 120.3 . . ?
C81 C13 C144 119.4(11) . . ?
C144 C13 H13 120.3 . . ?
H14A C14 H14B 109.5 . . ?
H14A C14 H14C 109.5 . . ?
H14B C14 H14C 109.5 . . ?
C166 C14 H14A 109.5 . . ?
C166 C14 H14B 109.5 . . ?
C166 C14 H14C 109.5 . . ?
C46 C16 C10 127.7(8) . . ?
C90 C16 C10 124.5(8) . . ?
C90 C16 C46 107.5(8) . . ?
N29 C18 H18 118.6 . . ?
N29 C18 C56 122.7(12) . . ?
C56 C18 H18 118.6 . . ?
C21 C19 H19 119.5 . . ?
C230 C19 H19 119.5 . . ?
C230 C19 C21 121.1(10) . . ?
C1 C20 H20 119.1 . . ?
C23 C20 C1 121.8(9) . . ?
C23 C20 H20 119.1 . . ?
C19 C21 H21 120.1 . . ?
C78 C21 C19 119.9(10) . . ?
C78 C21 H21 120.1 . . ?
N40 C22 H22 119.0 . . ?
N40 C22 C38 122.0(13) . . ?
C38 C22 H22 119.0 . . ?
C20 C23 C173 123.7(10) . . ?
C20 C23 C183 118.5(9) . . ?
C183 C23 C173 117.8(10) . . ?
N28 C24 H24A 110.3 . . ?
N28 C24 H24B 110.3 . . ?
N28 C24 C100 106.9(11) . . ?
H24A C24 H24B 108.6 . . ?
C100 C24 H24A 110.3 . . ?
C100 C24 H24B 110.3 . . ?
C164 C25 C143 121.1(11) . . ?
C172 C25 C143 118.2(11) . . ?
C172 C25 C164 120.7(11) . . ?
N17 C26 C54 107.4(8) . . ?
N17 C26 C210 119.1(8) . . ?
C54 C26 C210 133.4(8) . . ?
N35 C28 H28A 109.7 . . ?
N35 C28 H28B 109.7 . . ?
H28A C28 H28B 108.2 . . ?
C195 C28 N35 109.8(10) . . ?
C195 C28 H28A 109.7 . . ?
C195 C28 H28B 109.7 . . ?
H30A C30 H30B 109.5 . . ?
H30A C30 H30C 109.5 . . ?
H30B C30 H30C 109.5 . . ?
C166 C30 H30A 109.5 . . ?
C166 C30 H30B 109.5 . . ?
C166 C30 H30C 109.5 . . ?
N5 C32 C50 108.1(9) . . ?
N5 C32 C214 118.3(9) . . ?
C50 C32 C214 133.5(10) . . ?
H34A C34 H34B 109.4 . . ?
H34A C34 H34C 109.5 . . ?
H34B C34 H34C 109.5 . . ?
C103 C34 H34A 109.3 . . ?
C103 C34 H34B 109.7 . . ?
C103 C34 H34C 109.4 . . ?
H36A C36 H36B 109.5 . . ?
H36A C36 H36C 109.5 . . ?
H36B C36 H36C 109.5 . . ?
C95 C36 H36A 109.5 . . ?
C95 C36 H36B 109.5 . . ?
C95 C36 H36C 109.5 . . ?
C51 C37 C75 119.8(9) . . ?
C64 C37 C51 119.1(11) . . ?
C64 C37 C75 121.1(10) . . ?
C185 C38 C22 122.9(13) . . ?
C185 C38 C189 119.2(11) . . ?
C189 C38 C22 117.5(12) . . ?
C10 C39 H39 119.6 . . ?
C183 C39 C10 120.8(9) . . ?
C183 C39 H39 119.6 . . ?
N16 C40 C98 108.9(8) . . ?
N16 C40 C152 119.8(8) . . ?
C98 C40 C152 131.2(8) . . ?
N22 C41 C194 124.2(10) . . ?
N22 C41 C254 108.8(9) . . ?
C254 C41 C194 127.0(10) . . ?
C132 C42 H42 119.8 . . ?
C132 C42 C160 120.4(10) . . ?
C160 C42 H42 119.8 . . ?
N24 C43 C156 122.0(8) . . ?
N24 C43 C286 109.0(8) . . ?
C286 C43 C156 128.9(8) . . ?
C93 C44 C98 127.1(10) . . ?
C93 C44 C186 111.8(9) . . ?
C186 C44 C98 120.6(8) . . ?
N36 C45 H45 119.1 . . ?
N36 C45 C278 121.8(11) . . ?
C278 C45 H45 119.1 . . ?
N19 C46 C16 107.4(8) . . ?
N19 C46 C162 118.9(7) . . ?
C16 C46 C162 133.7(8) . . ?
C49 C47 H47 119.4 . . ?
C246 C47 H47 119.4 . . ?
C246 C47 C49 121.2(10) . . ?
N31 C48 H48 118.1 . . ?
N31 C48 C132 123.7(12) . . ?
C132 C48 H48 118.1 . . ?
C47 C49 H49 119.7 . . ?
C130 C49 C47 120.5(10) . . ?
C130 C49 H49 119.7 . . ?
C32 C50 C79 125.4(10) . . ?
C86 C50 C32 106.0(9) . . ?
C86 C50 C79 128.6(10) . . ?
C37 C51 H51 120.6 . . ?
C197 C51 C37 118.7(11) . . ?
C197 C51 H51 120.6 . . ?
C128 C52 H52 118.1 . . ?
C128 C52 C196 123.8(11) . . ?
C196 C52 H52 118.1 . . ?
N21 C53 C169 120.0(9) . . ?
N21 C53 C254 108.7(9) . . ?
C254 C53 C169 131.3(10) . . ?
C26 C54 C78 127.3(9) . . ?
C26 C54 C122 106.0(8) . . ?
C122 C54 C78 126.5(8) . . ?
C149 C56 C18 122.2(10) . . ?
C149 C56 C163 118.4(10) . . ?
C163 C56 C18 119.3(11) . . ?
N38 C58 H58A 110.4 . . ?
N38 C58 H58B 110.4 . . ?
H58A C58 H58B 108.6 . . ?
C200 C58 N38 106.7(12) . . ?
C200 C58 H58A 110.4 . . ?
C200 C58 H58B 110.4 . . ?
C8 C60 H60 119.3 . . ?
C116 C60 C8 121.3(11) . . ?
C116 C60 H60 119.3 . . ?
N9 C62 C75 109.0(9) . . ?
N9 C62 C99 118.8(9) . . ?
C75 C62 C99 132.1(10) . . ?
C37 C64 H64 119.8 . . ?
C204 C64 C37 120.3(11) . . ?
C204 C64 H64 119.8 . . ?
H66A C66 H66B 109.5 . . ?
H66A C66 H66C 109.5 . . ?
H66B C66 H66C 109.5 . . ?
C84 C66 H66A 109.5 . . ?
C84 C66 H66B 109.5 . . ?
C84 C66 H66C 109.5 . . ?
C79 C68 H68 117.3 . . ?
C79 C68 C163 125.4(10) . . ?
C163 C68 H68 117.3 . . ?
C94 C70 C154 130.2(10) . . ?
C150 C70 C94 104.3(9) . . ?
C150 C70 C154 125.5(9) . . ?
N30 C72 H72A 109.5 . . ?
N30 C72 H72B 109.5 . . ?
H72A C72 H72B 108.1 . . ?
C159 C72 N30 110.6(10) . . ?
C159 C72 H72A 109.5 . . ?
C159 C72 H72B 109.5 . . ?
H73A C73 H73B 109.5 . . ?
H73A C73 H73C 109.5 . . ?
H73B C73 H73C 109.5 . . ?
C210 C73 H73A 109.5 . . ?
C210 C73 H73B 109.5 . . ?
C210 C73 H73C 109.5 . . ?
N4 C74 C177 122.6(10) . . ?
N4 C74 C206 108.3(10) . . ?
C206 C74 C177 129.0(10) . . ?
C62 C75 C37 126.8(10) . . ?
C174 C75 C37 125.8(10) . . ?
C174 C75 C62 106.3(10) . . ?
H76A C76 H76B 109.5 . . ?
H76A C76 H76C 109.5 . . ?
H76B C76 H76C 109.5 . . ?
C214 C76 H76A 109.5 . . ?
C214 C76 H76B 109.5 . . ?
C214 C76 H76C 109.5 . . ?
C86 C77 H77 105.0 . . ?
C86 C77 C92 111.1(9) . . ?
C86 C77 C252 117.8(10) . . ?
C92 C77 H77 105.0 . . ?
C92 C77 C252 111.6(10) . . ?
C252 C77 H77 105.0 . . ?
C21 C78 C54 120.5(9) . . ?
C87 C78 C21 117.4(9) . . ?
C87 C78 C54 122.0(9) . . ?
C68 C79 C50 120.1(9) . . ?
C68 C79 C148 114.8(10) . . ?
C148 C79 C50 125.2(9) . . ?
H80A C80 H80B 109.5 . . ?
H80A C80 H80C 109.5 . . ?
H80B C80 H80C 109.5 . . ?
C270 C80 H80A 109.5 . . ?
C270 C80 H80B 109.5 . . ?
C270 C80 H80C 109.5 . . ?
C13 C81 C83 122.9(11) . . ?
C196 C81 C13 118.3(11) . . ?
C196 C81 C83 118.7(11) . . ?
C114 C82 C146 103.4(9) . . ?
C114 C82 C246 128.4(11) . . ?
C146 C82 C246 128.1(10) . . ?
N37 C83 C81 122.0(12) . . ?
N37 C83 H83 119.0 . . ?
C81 C83 H83 119.0 . . ?
C66 C84 H84 108.3 . . ?
C94 C84 C66 111.4(10) . . ?
C94 C84 H84 108.3 . . ?
C234 C84 C66 109.3(11) . . ?
C234 C84 H84 108.3 . . ?
C234 C84 C94 111.1(10) . . ?
H85A C85 H85B 109.5 . . ?
H85A C85 H85C 109.5 . . ?
H85B C85 H85C 109.5 . . ?
C198 C85 H85A 109.5 . . ?
C198 C85 H85B 109.5 . . ?
C198 C85 H85C 109.5 . . ?
N6 C86 C50 108.2(9) . . ?
N6 C86 C77 120.2(10) . . ?
C50 C86 C77 131.6(10) . . ?
C78 C87 H87 119.2 . . ?
C78 C87 C101 121.5(10) . . ?
C101 C87 H87 119.2 . . ?
C107 C88 H88 90.2 . . ?
C107 C88 C150 113.4(10) . . ?
C150 C88 H88 90.2 . . ?
C244 C88 H88 90.2 . . ?
C244 C88 C107 128.4(11) . . ?
C244 C88 C150 118.3(10) . . ?
N25 C89 C5 121.8(13) . . ?
N25 C89 H89 119.1 . . ?
C5 C89 H89 119.1 . . ?
N20 C90 C16 106.4(8) . . ?
N20 C90 C166 123.7(8) . . ?
C16 C90 C166 129.8(8) . . ?
C6 C91 H91 101.6 . . ?
C6 C91 C174 114.6(9) . . ?
C6 C91 C213 119.7(11) . . ?
C174 C91 H91 101.6 . . ?
C213 C91 H91 101.6 . . ?
C213 C91 C174 113.9(9) . . ?
C77 C92 H92A 109.5 . . ?
C77 C92 H92B 109.5 . . ?
C77 C92 H92C 109.5 . . ?
H92A C92 H92B 109.5 . . ?
H92A C92 H92C 109.5 . . ?
H92B C92 H92C 109.5 . . ?
C44 C93 H93 116.8 . . ?
C44 C93 C202 126.4(11) . . ?
C202 C93 H93 116.8 . . ?
N14 C94 C70 108.3(9) . . ?
N14 C94 C84 121.2(9) . . ?
C70 C94 C84 130.5(10) . . ?
C36 C95 H95 100.4 . . ?
C36 C95 C158 114.1(10) . . ?
C158 C95 H95 100.4 . . ?
C276 C95 C36 122.1(11) . . ?
C276 C95 H95 100.4 . . ?
C276 C95 C158 114.1(10) . . ?
C112 C96 H96 118.7 . . ?
C112 C96 C132 122.7(10) . . ?
C132 C96 H96 118.7 . . ?
N32 C97 H97 119.7 . . ?
N32 C97 C130 120.5(12) . . ?
C130 C97 H97 119.7 . . ?
C40 C98 C44 127.8(9) . . ?
C102 C98 C40 104.1(8) . . ?
C102 C98 C44 128.1(9) . . ?
C62 C99 H99 108.0 . . ?
C62 C99 C236 112.4(9) . . ?
C104 C99 C62 110.1(9) . . ?
C104 C99 H99 108.0 . . ?
C104 C99 C236 110.2(10) . . ?
C236 C99 H99 108.0 . . ?
N27 C100 C24 108.3(11) . . ?
N27 C100 H10A 110.0 . . ?
N27 C100 H10B 110.0 . . ?
C24 C100 H10A 110.0 . . ?
C24 C100 H10B 110.0 . . ?
H10A C100 H10B 108.4 . . ?
C87 C101 H101 120.2 . . ?
C230 C101 C87 119.6(11) . . ?
C230 C101 H101 120.2 . . ?
N15 C102 C98 110.5(8) . . ?
N15 C102 C198 123.7(8) . . ?
C98 C102 C198 125.7(8) . . ?
C3 C103 H103 106.1 . . ?
C34 C103 C3 110.3(8) . . ?
C34 C103 H103 106.1 . . ?
C207 C103 C3 114.8(8) . . ?
C207 C103 C34 112.7(9) . . ?
C207 C103 H103 106.1 . . ?
C99 C104 H10C 109.5 . . ?
C99 C104 H10D 109.5 . . ?
C99 C104 H10E 109.5 . . ?
H10C C104 H10D 109.5 . . ?
H10C C104 H10E 109.5 . . ?
H10D C104 H10E 109.5 . . ?
H10F C105 H10G 109.5 . . ?
H10F C105 H10H 109.5 . . ?
H10G C105 H10H 109.5 . . ?
C210 C105 H10F 109.5 . . ?
C210 C105 H10G 109.5 . . ?
C210 C105 H10H 109.5 . . ?
C3 C106 C238 124.2(10) . . ?
C138 C106 C3 105.8(9) . . ?
C138 C106 C238 129.9(11) . . ?
C88 C107 H10I 109.5 . . ?
C88 C107 H10J 109.5 . . ?
C88 C107 H10K 109.5 . . ?
H10I C107 H10J 109.5 . . ?
H10I C107 H10K 109.5 . . ?
H10J C107 H10K 109.5 . . ?
H10L C108 H10M 109.5 . . ?
H10L C108 H10N 109.5 . . ?
H10M C108 H10N 109.5 . . ?
C193 C108 H10L 109.5 . . ?
C193 C108 H10M 109.5 . . ?
C193 C108 H10N 109.5 . . ?
N26 C110 H11A 109.3 . . ?
N26 C110 H11B 109.3 . . ?
N26 C110 C226 111.8(11) . . ?
H11A C110 H11B 107.9 . . ?
C226 C110 H11A 109.3 . . ?
C226 C110 H11B 109.3 . . ?
C96 C112 H112 118.5 . . ?
C96 C112 C238 123.0(10) . . ?
C238 C112 H112 118.5 . . ?
N12 C114 C82 110.1(10) . . ?
N12 C114 C120 119.9(9) . . ?
C82 C114 C120 130.0(10) . . ?
C4 C116 C155 123.1(11) . . ?
C60 C116 C4 121.3(11) . . ?
C60 C116 C155 115.6(11) . . ?
H11C C118 H11D 109.5 . . ?
H11C C118 H11E 109.5 . . ?
H11D C118 H11E 109.5 . . ?
C120 C118 H11C 109.5 . . ?
C120 C118 H11D 109.5 . . ?
C120 C118 H11E 109.5 . . ?
C114 C120 C118 113.1(9) . . ?
C114 C120 H120 105.5 . . ?
C114 C120 C224 113.0(9) . . ?
C118 C120 H120 105.5 . . ?
C224 C120 C118 113.2(11) . . ?
C224 C120 H120 105.5 . . ?
N18 C122 C54 109.0(8) . . ?
N18 C122 C270 120.3(9) . . ?
C54 C122 C270 130.7(9) . . ?
C178 C124 H124 98.9 . . ?
C212 C124 H124 98.9 . . ?
C212 C124 C178 116.7(10) . . ?
C212 C124 C264 117.5(12) . . ?
C264 C124 H124 98.9 . . ?
C264 C124 C178 118.8(11) . . ?
H12D C126 H12E 109.5 . . ?
H12D C126 H12F 109.5 . . ?
H12E C126 H12F 109.5 . . ?
C167 C126 H12D 109.5 . . ?
C167 C126 H12E 109.5 . . ?
C167 C126 H12F 109.5 . . ?
C52 C128 C144 118.9(10) . . ?
C52 C128 C286 120.1(10) . . ?
C144 C128 C286 120.9(10) . . ?
C49 C130 C97 119.4(10) . . ?
C171 C130 C49 118.6(10) . . ?
C171 C130 C97 122.0(10) . . ?
C42 C132 C48 121.9(10) . . ?
C42 C132 C96 117.2(10) . . ?
C96 C132 C48 120.9(10) . . ?
H13A C134 H13B 109.5 . . ?
H13A C134 H13C 109.5 . . ?
H13B C134 H13C 109.5 . . ?
C169 C134 H13A 109.5 . . ?
C169 C134 H13B 109.5 . . ?
C169 C134 H13C 109.5 . . ?
C8 C136 C187 118.7(10) . . ?
C8 C136 C206 120.4(10) . . ?
C187 C136 C206 120.7(10) . . ?
N7 C138 C11 120.0(9) . . ?
N7 C138 C106 111.0(10) . . ?
C106 C138 C11 128.9(10) . . ?
N34 C140 H140 119.8 . . ?
N34 C140 C175 120.4(13) . . ?
C175 C140 H140 119.8 . . ?
H14D C142 H14E 109.5 . . ?
H14D C142 H14F 109.5 . . ?
H14E C142 H14F 109.5 . . ?
C165 C142 H14D 109.5 . . ?
C165 C142 H14E 109.5 . . ?
C165 C142 H14F 109.5 . . ?
N35 C143 C25 118.4(12) . . ?
N35 C143 H143 120.8 . . ?
C25 C143 H143 120.8 . . ?
C13 C144 H144 120.0 . . ?
C128 C144 C13 120.1(11) . . ?
C128 C144 H144 120.0 . . ?
C154 C145 H145 118.8 . . ?
C154 C145 C164 122.4(11) . . ?
C164 C145 H145 118.8 . . ?
N11 C146 C82 109.9(10) . . ?
N11 C146 C165 123.3(11) . . ?
C82 C146 C165 126.8(10) . . ?
C185 C147 H147 118.6 . . ?
C262 C147 H147 118.6 . . ?
C262 C147 C185 122.8(12) . . ?
C79 C148 H148 117.7 . . ?
C149 C148 C79 124.6(11) . . ?
C149 C148 H148 117.7 . . ?
C56 C149 H149 120.2 . . ?
C148 C149 C56 119.7(10) . . ?
C148 C149 H149 120.2 . . ?
N13 C150 C70 108.8(8) . . ?
N13 C150 C88 122.9(10) . . ?
C70 C150 C88 128.2(10) . . ?
N38 C151 H151 120.1 . . ?
N38 C151 C230 119.8(12) . . ?
C230 C151 H151 120.1 . . ?
C40 C152 H152 105.2 . . ?
C40 C152 C282 109.9(9) . . ?
C258 C152 C40 113.2(10) . . ?
C258 C152 H152 105.2 . . ?
C258 C152 C282 116.9(10) . . ?
C282 C152 H152 105.2 . . ?
H15A C153 H15B 109.5 . . ?
H15A C153 H15C 109.5 . . ?
H15B C153 H15C 109.5 . . ?
C198 C153 H15A 109.5 . . ?
C198 C153 H15B 109.5 . . ?
C198 C153 H15C 109.5 . . ?
C145 C154 C70 123.9(10) . . ?
C145 C154 C180 114.9(10) . . ?
C180 C154 C70 121.2(10) . . ?
N27 C155 C116 119.3(12) . . ?
N27 C155 H155 120.3 . . ?
C116 C155 H155 120.3 . . ?
C43 C156 H156 91.2 . . ?
C218 C156 C43 112.5(8) . . ?
C218 C156 H156 91.2 . . ?
C274 C156 C43 113.9(8) . . ?
C274 C156 H156 91.2 . . ?
C274 C156 C218 133.5(8) . . ?
H15D C157 H15E 109.5 . . ?
H15D C157 H15F 109.5 . . ?
H15E C157 H15F 109.5 . . ?
C194 C157 H15D 109.5 . . ?
C194 C157 H15E 109.5 . . ?
C194 C157 H15F 109.5 . . ?
N23 C158 C95 120.7(9) . . ?
N23 C158 C286 110.1(8) . . ?
C286 C158 C95 129.2(9) . . ?
N36 C159 C72 108.1(10) . . ?
N36 C159 H15G 110.1 . . ?
N36 C159 H15H 110.1 . . ?
C72 C159 H15G 110.1 . . ?
C72 C159 H15H 110.1 . . ?
H15G C159 H15H 108.4 . . ?
C42 C160 H160 119.3 . . ?
C42 C160 C238 121.3(10) . . ?
C238 C160 H160 119.3 . . ?
C5 C161 H161 120.1 . . ?
C179 C161 C5 119.9(11) . . ?
C179 C161 H161 120.1 . . ?
C46 C162 H162 105.3 . . ?
C46 C162 C190 109.1(7) . . ?
C168 C162 C46 112.9(8) . . ?
C168 C162 H162 105.3 . . ?
C168 C162 C190 117.7(8) . . ?
C190 C162 H162 105.3 . . ?
C56 C163 H163 121.4 . . ?
C68 C163 C56 117.1(10) . . ?
C68 C163 H163 121.4 . . ?
C25 C164 C145 117.9(11) . . ?
C25 C164 H164 121.0 . . ?
C145 C164 H164 121.0 . . ?
C142 C165 C146 116.3(11) . . ?
C142 C165 H165 93.8 . . ?
C146 C165 H165 93.8 . . ?
C280 C165 C142 123.9(12) . . ?
C280 C165 C146 118.5(10) . . ?
C280 C165 H165 93.8 . . ?
C14 C166 C30 112.2(8) . . ?
C14 C166 H166 105.8 . . ?
C30 C166 H166 105.8 . . ?
C90 C166 C14 112.8(8) . . ?
C90 C166 C30 113.6(8) . . ?
C90 C166 H166 105.8 . . ?
C126 C167 H167 95.0 . . ?
C182 C167 C126 113.8(11) . . ?
C182 C167 H167 95.0 . . ?
C284 C167 C126 129.8(12) . . ?
C284 C167 H167 95.0 . . ?
C284 C167 C182 114.2(11) . . ?
C162 C168 H16A 109.5 . . ?
C162 C168 H16B 109.5 . . ?
C162 C168 H16C 109.5 . . ?
H16A C168 H16B 109.5 . . ?
H16A C168 H16C 109.5 . . ?
H16B C168 H16C 109.5 . . ?
C53 C169 C134 114.5(11) . . ?
C53 C169 H169 101.9 . . ?
C53 C169 C242 116.3(10) . . ?
C134 C169 H169 101.9 . . ?
C134 C169 C242 116.8(11) . . ?
C242 C169 H169 101.9 . . ?
C178 C170 C182 107.2(11) . . ?
C178 C170 C215 126.5(11) . . ?
C182 C170 C215 126.2(11) . . ?
C130 C171 H171 120.6 . . ?
C184 C171 C130 118.8(10) . . ?
C184 C171 H171 120.6 . . ?
C25 C172 H172 119.2 . . ?
C25 C172 C180 121.7(12) . . ?
C180 C172 H172 119.2 . . ?
N39 C173 C23 122.4(11) . . ?
N39 C173 H173 118.8 . . ?
C23 C173 H173 118.8 . . ?
N10 C174 C75 109.5(9) . . ?
N10 C174 C91 120.7(10) . . ?
C75 C174 C91 129.7(11) . . ?
C197 C175 C140 121.8(12) . . ?
C204 C175 C140 120.0(11) . . ?
C204 C175 C197 118.0(12) . . ?
C191 C176 H176 120.5 . . ?
C191 C176 C215 119.0(11) . . ?
C215 C176 H176 120.5 . . ?
C74 C177 H177 103.6 . . ?
C260 C177 C74 110.0(10) . . ?
C260 C177 H177 103.6 . . ?
C268 C177 C74 115.4(10) . . ?
C268 C177 H177 103.6 . . ?
C268 C177 C260 118.5(11) . . ?
N2 C178 C124 120.5(11) . . ?
N2 C178 C170 108.9(10) . . ?
C170 C178 C124 130.5(12) . . ?
C161 C179 H179 119.5 . . ?
C215 C179 C161 121.1(12) . . ?
C215 C179 H179 119.5 . . ?
C154 C180 H180 118.9 . . ?
C172 C180 C154 122.1(11) . . ?
C172 C180 H180 118.9 . . ?
C11 C181 H18A 109.5 . . ?
C11 C181 H18B 109.5 . . ?
C11 C181 H18C 109.5 . . ?
H18A C181 H18B 109.5 . . ?
H18A C181 H18C 109.5 . . ?
H18B C181 H18C 109.5 . . ?
N1 C182 C167 122.0(11) . . ?
N1 C182 C170 107.9(10) . . ?
C170 C182 C167 130.0(12) . . ?
C23 C183 C39 120.1(10) . . ?
C23 C183 H183 119.9 . . ?
C39 C183 H183 119.9 . . ?
C171 C184 H184 117.9 . . ?
C171 C184 C246 124.2(10) . . ?
C246 C184 H184 117.9 . . ?
C38 C185 C147 121.7(13) . . ?
C38 C185 H185 119.2 . . ?
C147 C185 H185 119.2 . . ?
C44 C186 H186 118.7 . . ?
C222 C186 C44 122.6(9) . . ?
C222 C186 H186 118.7 . . ?
C4 C187 C136 120.7(11) . . ?
C4 C187 H187 119.7 . . ?
C136 C187 H187 119.7 . . ?
C189 C188 H188 121.6 . . ?
C262 C188 H188 121.6 . . ?
C262 C188 C189 116.9(12) . . ?
C38 C189 C188 120.5(12) . . ?
C38 C189 H189 119.8 . . ?
C188 C189 H189 119.8 . . ?
C162 C190 H19A 109.5 . . ?
C162 C190 H19B 109.5 . . ?
C162 C190 H19C 109.5 . . ?
H19A C190 H19B 109.5 . . ?
H19A C190 H19C 109.5 . . ?
H19B C190 H19C 109.5 . . ?
C5 C191 C176 125.9(12) . . ?
C5 C191 H191 117.0 . . ?
C176 C191 H191 117.0 . . ?
N30 C192 H19D 109.0 . . ?
N30 C192 H19E 109.0 . . ?
H19D C192 H19E 107.8 . . ?
C208 C192 N30 113.0(11) . . ?
C208 C192 H19D 109.0 . . ?
C208 C192 H19E 109.0 . . ?
C9 C193 C108 109.0(12) . . ?
C9 C193 H193 95.4 . . ?
C9 C193 C266 120.8(11) . . ?
C108 C193 H193 95.4 . . ?
C108 C193 C266 127.6(13) . . ?
C266 C193 H193 95.4 . . ?
C41 C194 C157 113.6(10) . . ?
C41 C194 C232 113.1(9) . . ?
C157 C194 C232 115.6(11) . . ?
N33 C195 H19F 110.0 . . ?
N33 C195 H19G 110.0 . . ?
C28 C195 N33 108.5(10) . . ?
C28 C195 H19F 110.0 . . ?
C28 C195 H19G 110.0 . . ?
H19F C195 H19G 108.4 . . ?
C52 C196 C81 119.4(12) . . ?
C52 C196 H196 120.3 . . ?
C81 C196 H196 120.3 . . ?
C51 C197 H197 119.3 . . ?
C175 C197 C51 121.3(12) . . ?
C175 C197 H197 119.3 . . ?
C85 C198 C153 112.2(8) . . ?
C85 C198 H198 106.0 . . ?
C102 C198 C85 114.6(8) . . ?
C102 C198 C153 111.2(8) . . ?
C102 C198 H198 106.0 . . ?
C153 C198 H198 106.0 . . ?
N33 C199 H19H 108.8 . . ?
N33 C199 H19I 108.8 . . ?
N33 C199 C209 114.0(10) . . ?
H19H C199 H19I 107.6 . . ?
C209 C199 H19H 108.8 . . ?
C209 C199 H19I 108.8 . . ?
N28 C200 H200 121.0 . . ?
C58 C200 N28 118.0(12) . . ?
C58 C200 H200 121.0 . . ?
H20A C201 H20B 109.5 . . ?
H20A C201 H20C 109.5 . . ?
H20B C201 H20C 109.5 . . ?
C270 C201 H20A 109.5 . . ?
C270 C201 H20B 109.5 . . ?
C270 C201 H20C 109.5 . . ?
C93 C202 H202 121.2 . . ?
C278 C202 C93 117.7(9) . . ?
C278 C202 H202 121.2 . . ?
N37 C203 H20D 109.9 . . ?
N37 C203 H20E 109.9 . . ?
N37 C203 C240 108.9(10) . . ?
H20D C203 H20E 108.3 . . ?
C240 C203 H20D 109.9 . . ?
C240 C203 H20E 109.9 . . ?
C64 C204 C175 122.5(11) . . ?
C64 C204 H204 118.8 . . ?
C175 C204 H204 118.8 . . ?
N26 C205 H20F 110.0 . . ?
N26 C205 H20G 110.0 . . ?
N26 C205 C228 108.6(11) . . ?
H20F C205 H20G 108.4 . . ?
C228 C205 H20F 110.0 . . ?
C228 C205 H20G 110.0 . . ?
C9 C206 C74 107.0(10) . . ?
C9 C206 C136 127.3(10) . . ?
C74 C206 C136 125.6(11) . . ?
C103 C207 H20H 109.5 . . ?
C103 C207 H20I 109.5 . . ?
C103 C207 H20J 109.5 . . ?
H20H C207 H20I 109.5 . . ?
H20H C207 H20J 109.5 . . ?
H20I C207 H20J 109.5 . . ?
N29 C208 H20K 110.0 . . ?
N29 C208 H20L 110.0 . . ?
C192 C208 N29 108.5(12) . . ?
C192 C208 H20K 110.0 . . ?
C192 C208 H20L 110.0 . . ?
H20K C208 H20L 108.4 . . ?
N32 C209 C199 109.0(11) . . ?
N32 C209 H20M 109.9 . . ?
N32 C209 H20N 109.9 . . ?
C199 C209 H20M 109.9 . . ?
C199 C209 H20N 109.9 . . ?
H20M C209 H20N 108.3 . . ?
C26 C210 C73 112.9(8) . . ?
C26 C210 C105 112.7(8) . . ?
C26 C210 H210 106.7 . . ?
C73 C210 C105 110.8(8) . . ?
C73 C210 H210 106.7 . . ?
C105 C210 H210 106.7 . . ?
N30 C211 H21A 109.5 . . ?
N30 C211 H21B 109.5 . . ?
H21A C211 H21B 108.0 . . ?
C248 C211 N30 110.9(11) . . ?
C248 C211 H21A 109.5 . . ?
C248 C211 H21B 109.5 . . ?
C124 C212 H21C 109.5 . . ?
C124 C212 H21D 109.5 . . ?
C124 C212 H21E 109.5 . . ?
H21C C212 H21D 109.5 . . ?
H21C C212 H21E 109.5 . . ?
H21D C212 H21E 109.5 . . ?
C91 C213 H21F 109.5 . . ?
C91 C213 H21G 109.5 . . ?
C91 C213 H21H 109.5 . . ?
H21F C213 H21G 109.5 . . ?
H21F C213 H21H 109.5 . . ?
H21G C213 H21H 109.5 . . ?
C12 C214 C32 110.8(8) . . ?
C12 C214 H214 105.4 . . ?
C32 C214 H214 105.4 . . ?
C76 C214 C12 113.4(10) . . ?
C76 C214 C32 115.5(9) . . ?
C76 C214 H214 105.4 . . ?
C176 C215 C170 119.4(10) . . ?
C176 C215 C179 118.3(12) . . ?
C179 C215 C170 122.3(11) . . ?
N26 C216 H21I 108.6 . . ?
N26 C216 H21J 108.6 . . ?
N26 C216 C250 114.5(12) . . ?
H21I C216 H21J 107.6 . . ?
C250 C216 H21I 108.6 . . ?
C250 C216 H21J 108.6 . . ?
C156 C218 H21K 109.5 . . ?
C156 C218 H21L 109.5 . . ?
C156 C218 H21M 109.5 . . ?
H21K C218 H21L 109.5 . . ?
H21K C218 H21M 109.5 . . ?
H21L C218 H21M 109.5 . . ?
C11 C220 H22A 109.5 . . ?
C11 C220 H22B 109.5 . . ?
C11 C220 H22C 109.5 . . ?
H22A C220 H22B 109.5 . . ?
H22A C220 H22C 109.5 . . ?
H22B C220 H22C 109.5 . . ?
C186 C222 H222 118.4 . . ?
C186 C222 C278 123.1(10) . . ?
C278 C222 H222 118.4 . . ?
C120 C224 H22D 109.5 . . ?
C120 C224 H22E 109.5 . . ?
C120 C224 H22F 109.5 . . ?
H22D C224 H22E 109.5 . . ?
H22D C224 H22F 109.5 . . ?
H22E C224 H22F 109.5 . . ?
N25 C226 H22G 109.9 . . ?
N25 C226 H22H 109.9 . . ?
C110 C226 N25 109.1(12) . . ?
C110 C226 H22G 109.9 . . ?
C110 C226 H22H 109.9 . . ?
H22G C226 H22H 108.3 . . ?
N31 C228 C205 107.3(12) . . ?
N31 C228 H22I 110.2 . . ?
N31 C228 H22J 110.2 . . ?
C205 C228 H22I 110.2 . . ?
C205 C228 H22J 110.2 . . ?
H22I C228 H22J 108.5 . . ?
C19 C230 C101 120.3(10) . . ?
C19 C230 C151 118.6(10) . . ?
C101 C230 C151 120.6(11) . . ?
C194 C232 H23A 109.5 . . ?
C194 C232 H23B 109.5 . . ?
C194 C232 H23C 109.5 . . ?
H23A C232 H23B 109.5 . . ?
H23A C232 H23C 109.5 . . ?
H23B C232 H23C 109.5 . . ?
C84 C234 H23D 109.5 . . ?
C84 C234 H23E 109.5 . . ?
C84 C234 H23F 109.5 . . ?
H23D C234 H23E 109.5 . . ?
H23D C234 H23F 109.5 . . ?
H23E C234 H23F 109.5 . . ?
C99 C236 H23G 109.5 . . ?
C99 C236 H23H 109.5 . . ?
C99 C236 H23I 109.5 . . ?
H23G C236 H23H 109.5 . . ?
H23G C236 H23I 109.5 . . ?
H23H C236 H23I 109.5 . . ?
C112 C238 C106 122.5(9) . . ?
C112 C238 C160 115.2(9) . . ?
C160 C238 C106 122.1(9) . . ?
N33 C240 C203 110.9(10) . . ?
N33 C240 H24C 109.5 . . ?
N33 C240 H24D 109.5 . . ?
C203 C240 H24C 109.5 . . ?
C203 C240 H24D 109.5 . . ?
H24C C240 H24D 108.0 . . ?
C169 C242 H24E 109.5 . . ?
C169 C242 H24F 109.5 . . ?
C169 C242 H24G 109.5 . . ?
H24E C242 H24F 109.5 . . ?
H24E C242 H24G 109.5 . . ?
H24F C242 H24G 109.5 . . ?
C88 C244 H24H 109.5 . . ?
C88 C244 H24I 109.5 . . ?
C88 C244 H24J 109.5 . . ?
H24H C244 H24I 109.5 . . ?
H24H C244 H24J 109.5 . . ?
H24I C244 H24J 109.5 . . ?
C47 C246 C82 120.2(9) . . ?
C47 C246 C184 116.6(10) . . ?
C184 C246 C82 123.1(9) . . ?
N39 C248 H24K 108.6 . . ?
N39 C248 H24L 108.6 . . ?
C211 C248 N39 114.5(12) . . ?
C211 C248 H24K 108.6 . . ?
C211 C248 H24L 108.6 . . ?
H24K C248 H24L 107.6 . . ?
N40 C250 C216 107.3(10) . . ?
N40 C250 H25A 110.2 . . ?
N40 C250 H25B 110.2 . . ?
C216 C250 H25A 110.2 . . ?
C216 C250 H25B 110.2 . . ?
H25A C250 H25B 108.5 . . ?
C77 C252 H25C 109.5 . . ?
C77 C252 H25D 109.5 . . ?
C77 C252 H25E 109.5 . . ?
H25C C252 H25D 109.5 . . ?
H25C C252 H25E 109.5 . . ?
H25D C252 H25E 109.5 . . ?
C41 C254 C53 105.4(9) . . ?
C41 C254 C262 127.8(10) . . ?
C53 C254 C262 126.4(10) . . ?
N28 C256 H256 123.6 . . ?
N28 C256 C272 112.8(12) . . ?
C272 C256 H256 123.6 . . ?
C152 C258 H25F 109.5 . . ?
C152 C258 H25G 109.5 . . ?
C152 C258 H25H 109.5 . . ?
H25F C258 H25G 109.5 . . ?
H25F C258 H25H 109.5 . . ?
H25G C258 H25H 109.5 . . ?
C177 C260 H26A 109.5 . . ?
C177 C260 H26B 109.5 . . ?
C177 C260 H26C 109.5 . . ?
H26A C260 H26B 109.5 . . ?
H26A C260 H26C 109.5 . . ?
H26B C260 H26C 109.5 . . ?
C147 C262 C188 118.6(11) . . ?
C147 C262 C254 121.7(11) . . ?
C188 C262 C254 119.4(11) . . ?
C124 C264 H26D 109.5 . . ?
C124 C264 H26E 109.5 . . ?
C124 C264 H26F 109.5 . . ?
H26D C264 H26E 109.5 . . ?
H26D C264 H26F 109.5 . . ?
H26E C264 H26F 109.5 . . ?
C193 C266 H26G 109.5 . . ?
C193 C266 H26H 109.5 . . ?
C193 C266 H26I 109.5 . . ?
H26G C266 H26H 109.5 . . ?
H26G C266 H26I 109.5 . . ?
H26H C266 H26I 109.5 . . ?
C177 C268 H26J 109.5 . . ?
C177 C268 H26K 109.5 . . ?
C177 C268 H26L 109.5 . . ?
H26J C268 H26K 109.5 . . ?
H26J C268 H26L 109.5 . . ?
H26K C268 H26L 109.5 . . ?
C80 C270 C122 119.4(9) . . ?
C80 C270 C201 112.7(9) . . ?
C80 C270 H270 105.1 . . ?
C122 C270 H270 105.1 . . ?
C201 C270 C122 108.1(9) . . ?
C201 C270 H270 105.1 . . ?
N34 C272 C256 106.1(11) . . ?
N34 C272 H27A 110.5 . . ?
N34 C272 H27B 110.5 . . ?
C256 C272 H27A 110.5 . . ?
C256 C272 H27B 110.5 . . ?
H27A C272 H27B 108.7 . . ?
C156 C274 H27C 120.0 . . ?
C156 C274 H27D 120.0 . . ?
H27C C274 H27D 120.0 . . ?
C95 C276 H27E 109.5 . . ?
C95 C276 H27F 109.5 . . ?
C95 C276 H27G 109.5 . . ?
H27E C276 H27F 109.5 . . ?
H27E C276 H27G 109.5 . . ?
H27F C276 H27G 109.5 . . ?
C202 C278 C45 120.9(9) . . ?
C222 C278 C45 120.8(10) . . ?
C222 C278 C202 118.2(9) . . ?
C165 C280 H28C 109.5 . . ?
C165 C280 H28D 109.5 . . ?
C165 C280 H28E 109.5 . . ?
H28C C280 H28D 109.5 . . ?
H28C C280 H28E 109.5 . . ?
H28D C280 H28E 109.5 . . ?
C152 C282 H28F 109.5 . . ?
C152 C282 H28G 109.5 . . ?
C152 C282 H28H 109.5 . . ?
H28F C282 H28G 109.5 . . ?
H28F C282 H28H 109.5 . . ?
H28G C282 H28H 109.5 . . ?
C167 C284 H28I 109.5 . . ?
C167 C284 H28J 109.5 . . ?
C167 C284 H28K 109.5 . . ?
H28I C284 H28J 109.5 . . ?
H28I C284 H28K 109.5 . . ?
H28J C284 H28K 109.5 . . ?
C43 C286 C128 125.5(9) . . ?
C158 C286 C43 103.9(8) . . ?
C158 C286 C128 129.9(9) . . ?
C59 C15 C63 121.9(15) . . ?
C59 C15 C249 126.7(14) . . ?
C63 C15 C249 98.0(14) . . ?
C217 C27 C221 120.0 . . ?
C217 C27 C281 120.0(10) . . ?
C221 C27 C281 109.1(11) . . ?
C27 C217 C109 120.0 . . ?
C27 C217 C245 117.6(9) . . ?
C109 C217 C245 110.4(8) . . ?
C217 C109 C255 107.0(6) . . ?
C219 C109 C217 120.0 . . ?
C219 C109 C255 119.3(7) . . ?
C109 C219 C277 110.5(11) . . ?
C55 C219 C109 120.0 . . ?
C55 C219 C277 122.6(12) . . ?
C219 C55 C221 120.0 . . ?
C219 C55 C267 121.0(12) . . ?
C221 C55 C267 113.0(12) . . ?
C27 C221 C65 109.2(10) . . ?
C55 C221 C27 120.0 . . ?
C55 C221 C65 119.9(11) . . ?
C131 C57 C243 126.7(13) . . ?
C273 C57 C243 117.3(12) . . ?
C273 C57 C131 110.3(13) . . ?
C15 C59 C29 111.4(14) . . ?
C225 C59 C15 125.4(16) . . ?
C225 C59 C29 113.9(16) . . ?
C245 C61 C135 121.6(18) . . ?
C245 C61 C35 123.1(18) . . ?
C135 C61 C35 105.3(15) . . ?
C15 C63 C69 114.3(15) . . ?
C15 C63 C259 116.0(15) . . ?
C259 C63 C69 120.5(15) . . ?
C123 C65 C221 126.1(14) . . ?
C123 C65 C141 120.9(14) . . ?
C141 C65 C221 103.4(12) . . ?
C227 C67 C241 108.6(14) . . ?
C227 C67 C243 122.6(15) . . ?
C243 C67 C241 115.8(13) . . ?
C63 C69 C113 120.4(16) . . ?
C63 C69 C241 116.6(15) . . ?
C113 C69 C241 106.1(14) . . ?
C223 C111 C227 120.0 . . ?
C223 C111 C121 100.8(12) . . ?
C227 C111 C121 126.5(11) . . ?
C111 C223 C7 120.0 . . ?
C111 C223 C285 113.8(13) . . ?
C7 C223 C285 115.9(13) . . ?
C223 C7 C225 120.0 . . ?
C233 C7 C223 123.0(13) . . ?
C233 C7 C225 104.9(13) . . ?
C59 C225 C7 108.0(13) . . ?
C59 C225 C113 119.3(14) . . ?
C113 C225 C7 120.0 . . ?
C225 C113 C69 118.2(13) . . ?
C227 C113 C69 110.4(13) . . ?
C227 C113 C225 120.0 . . ?
C67 C227 C111 117.0(13) . . ?
C67 C227 C113 112.1(13) . . ?
C113 C227 C111 120.0 . . ?
C121 C119 C253 119.3(10) . . ?
C285 C119 C121 108.6(15) . . ?
C285 C119 C253 123.3(14) . . ?
C111 C121 C119 111.7(14) . . ?
C111 C121 C275 115.4(13) . . ?
C119 C121 C275 124.4(11) . . ?
C247 C123 C65 120.3(13) . . ?
C247 C123 C251 120.0 . . ?
C251 C123 C65 113.2(14) . . ?
C123 C247 C235 126.4(13) . . ?
C31 C247 C123 120.0 . . ?
C31 C247 C235 106.3(13) . . ?
C247 C31 C259 125.8(13) . . ?
C249 C31 C247 120.0 . . ?
C249 C31 C259 103.1(13) . . ?
C31 C249 C15 118.2(14) . . ?
C31 C249 C125 120.0 . . ?
C125 C249 C15 112.7(14) . . ?
C251 C125 C249 120.0 . . ?
C231 C125 C249 127.8(13) . . ?
C231 C125 C251 103.4(13) . . ?
C123 C251 C267 120.2(13) . . ?
C125 C251 C123 120.0 . . ?
C125 C251 C267 108.9(13) . . ?
C127 C139 C237 120.2(17) . . ?
C127 C139 C277 131.3(19) . . ?
C277 C139 C237 99.0(18) . . ?
C115 C229 C117 120.0 . . ?
C115 C229 C277 121.4(13) . . ?
C117 C229 C277 109.3(13) . . ?
C231 C115 C229 120.0 . . ?
C267 C115 C229 123.3(13) . . ?
C267 C115 C231 105.0(13) . . ?
C125 C231 C115 115.1(13) . . ?
C125 C231 C29 111.9(12) . . ?
C115 C231 C29 120.0 . . ?
C231 C29 C59 128.9(13) . . ?
C231 C29 C233 120.0 . . ?
C233 C29 C59 99.9(13) . . ?
C7 C233 C29 113.3(13) . . ?
C7 C233 C117 116.8(13) . . ?
C117 C233 C29 120.0 . . ?
C233 C117 C229 120.0 . . ?
C237 C117 C229 103.1(15) . . ?
C237 C117 C233 125.4(14) . . ?
C247 C235 C265 126.0(14) . . ?
C247 C235 C283 108.6(12) . . ?
C265 C235 C283 114.5(12) . . ?
C117 C237 C139 117.5(18) . . ?
C117 C237 C285 115.5(18) . . ?
C285 C237 C139 118.2(16) . . ?
C129 C239 C275 121.4(10) . . ?
C137 C239 C129 110.9(12) . . ?
C137 C239 C275 117.3(9) . . ?
C67 C241 C69 102.7(15) . . ?
C263 C241 C67 124.1(12) . . ?
C263 C241 C69 121.3(14) . . ?
C57 C243 C275 117.1(11) . . ?
C67 C243 C57 115.2(12) . . ?
C67 C243 C275 118.6(14) . . ?
C61 C245 C217 119.3(15) . . ?
C61 C245 C2 120.4(17) . . ?
C2 C245 C217 104.0(9) . . ?
C127 C253 C119 117.4(9) . . ?
C127 C253 C129 120.0 . . ?
C129 C253 C119 116.2(8) . . ?
C139 C127 C253 121.7(13) . . ?
C139 C127 C255 110.3(12) . . ?
C255 C127 C253 120.0 . . ?
C127 C255 C109 122.1(7) . . ?
C2 C255 C109 104.7(6) . . ?
C2 C255 C127 120.0 . . ?
C255 C2 C245 113.8(9) . . ?
C255 C2 C257 120.0 . . ?
C257 C2 C245 116.5(9) . . ?
C2 C257 C269 123.6(10) . . ?
C129 C257 C2 120.0 . . ?
C129 C257 C269 107.6(10) . . ?
C253 C129 C239 124.0(10) . . ?
C257 C129 C239 106.3(10) . . ?
C257 C129 C253 120.0 . . ?
C63 C259 C31 104.6(14) . . ?
C33 C259 C63 117.2(13) . . ?
C33 C259 C31 126.2(14) . . ?
C131 C261 C133 120.0 . . ?
C131 C261 C17 105.4(10) . . ?
C133 C261 C17 126.0(10) . . ?
C261 C131 C57 108.3(10) . . ?
C261 C131 C263 120.0 . . ?
C263 C131 C57 118.6(10) . . ?
C131 C263 C241 117.3(10) . . ?
C33 C263 C241 116.6(10) . . ?
C33 C263 C131 120.0 . . ?
C263 C33 C259 127.2(11) . . ?
C265 C33 C259 104.9(11) . . ?
C265 C33 C263 120.0 . . ?
C33 C265 C235 126.4(11) . . ?
C133 C265 C235 101.1(11) . . ?
C133 C265 C33 120.0 . . ?
C261 C133 C71 117.1(11) . . ?
C265 C133 C261 120.0 . . ?
C265 C133 C71 112.9(11) . . ?
C55 C267 C251 125.0(16) . . ?
C115 C267 C55 118.3(14) . . ?
C115 C267 C251 107.1(14) . . ?
C135 C269 C257 119.3(11) . . ?
C135 C269 C137 120.0 . . ?
C137 C269 C257 108.8(11) . . ?
C269 C135 C61 118.3(13) . . ?
C271 C135 C61 109.3(13) . . ?
C271 C135 C269 120.0 . . ?
C135 C271 C17 120.0 . . ?
C135 C271 C279 108.2(11) . . ?
C17 C271 C279 117.5(11) . . ?
C271 C17 C261 117.3(11) . . ?
C273 C17 C261 109.5(11) . . ?
C273 C17 C271 120.0 . . ?
C17 C273 C57 105.7(11) . . ?
C17 C273 C137 120.0 . . ?
C137 C273 C57 122.5(11) . . ?
C239 C137 C269 106.3(11) . . ?
C239 C137 C273 123.3(10) . . ?
C273 C137 C269 120.0 . . ?
C121 C275 C239 112.8(9) . . ?
C121 C275 C243 119.5(13) . . ?
C239 C275 C243 121.4(11) . . ?
C219 C277 C229 113.0(14) . . ?
C139 C277 C219 122.2(17) . . ?
C139 C277 C229 110.8(19) . . ?
C35 C279 C271 105.8(12) . . ?
C35 C279 C71 120.0 . . ?
C71 C279 C271 123.5(12) . . ?
C279 C35 C61 111.2(13) . . ?
C279 C35 C281 120.0 . . ?
C281 C35 C61 117.2(13) . . ?
C35 C281 C27 122.6(11) . . ?
C141 C281 C27 105.4(12) . . ?
C141 C281 C35 120.0 . . ?
C281 C141 C65 112.8(12) . . ?
C281 C141 C283 120.0 . . ?
C283 C141 C65 114.9(12) . . ?
C141 C283 C235 128.4(11) . . ?
C71 C283 C235 100.9(11) . . ?
C71 C283 C141 120.0 . . ?
C279 C71 C133 118.5(11) . . ?
C283 C71 C133 110.6(12) . . ?
C283 C71 C279 120.0 . . ?
C119 C285 C223 105.1(15) . . ?
C119 C285 C237 118.8(16) . . ?
C237 C285 C223 122.9(16) . . ?

loop_
_geom_bond_atom_site_label_1
_geom_bond_atom_site_label_2
_geom_bond_distance
_geom_bond_site_symmetry_2
_geom_bond_publ_flag
Au1 Au2 3.3475(6) . ?
Au1 Au3 3.3415(6) . ?
Au1 N1 1.993(8) . ?
Au1 N6 1.999(8) . ?
Au2 Au3 3.3238(6) . ?
Au2 N2 2.001(9) . ?
Au2 N3 1.976(8) . ?
Au3 N4 2.014(8) . ?
Au3 N5 1.991(7) . ?
Au4 Au5 3.3422(6) . ?
Au4 Au6 3.3515(6) . ?
Au4 N7 1.997(7) . ?
Au4 N12 2.012(7) . ?
Au5 Au6 3.3227(5) . ?
Au5 N8 1.993(8) . ?
Au5 N9 1.992(8) . ?
Au6 N10 1.998(8) . ?
Au6 N11 2.009(8) . ?
Au7 Au8 3.3757(5) . ?
Au7 Au9 3.3209(5) . ?
Au7 N13 1.985(7) . ?
Au7 N18 1.955(7) . ?
Au8 Au9 3.3259(5) . ?
Au8 N14 1.991(7) . ?
Au8 N15 1.988(6) . ?
Au9 N16 1.986(7) . ?
Au9 N17 1.981(7) . ?
Au10 Au11 3.3270(5) . ?
Au10 Au12 3.3416(5) . ?
Au10 N19 1.979(6) . ?
Au10 N24 2.005(7) . ?
Au11 Au12 3.3406(5) . ?
Au11 N20 2.002(7) . ?
Au11 N21 1.995(7) . ?
Au12 N22 1.989(7) . ?
Au12 N23 1.996(7) . ?
N1 N2 1.380(10) . ?
N1 C182 1.333(13) . ?
N2 C178 1.334(13) . ?
N3 N4 1.374(11) . ?
N3 C9 1.407(12) . ?
N4 C74 1.284(12) . ?
N5 N6 1.353(10) . ?
N5 C32 1.352(11) . ?
N6 C86 1.336(11) . ?
N7 N8 1.385(10) . ?
N7 C138 1.331(11) . ?
N8 C3 1.349(11) . ?
N9 N10 1.372(10) . ?
N9 C62 1.325(12) . ?
N10 C174 1.329(12) . ?
N11 N12 1.353(11) . ?
N11 C146 1.320(11) . ?
N12 C114 1.302(12) . ?
N13 N14 1.355(9) . ?
N13 C150 1.371(11) . ?
N14 C94 1.322(11) . ?
N15 N16 1.395(9) . ?
N15 C102 1.348(10) . ?
N16 C40 1.344(10) . ?
N17 N18 1.362(9) . ?
N17 C26 1.378(11) . ?
N18 C122 1.362(11) . ?
N19 N20 1.358(9) . ?
N19 C46 1.365(10) . ?
N20 C90 1.364(10) . ?
N21 N22 1.371(9) . ?
N21 C53 1.318(11) . ?
N22 C41 1.334(11) . ?
N23 N24 1.351(9) . ?
N23 C158 1.321(11) . ?
N24 C43 1.320(11) . ?
N25 C89 1.255(14) . ?
N25 C226 1.520(15) . ?
N26 C110 1.450(14) . ?
N26 C205 1.444(15) . ?
N26 C216 1.465(17) . ?
N27 C100 1.502(14) . ?
N27 C155 1.275(13) . ?
N28 C24 1.436(15) . ?
N28 C200 1.496(17) . ?
N28 C256 1.374(17) . ?
N29 C18 1.210(13) . ?
N29 C208 1.492(14) . ?
N30 C72 1.524(15) . ?
N30 C192 1.476(15) . ?
N30 C211 1.436(15) . ?
N31 C48 1.177(13) . ?
N31 C228 1.486(14) . ?
N32 C97 1.243(13) . ?
N32 C209 1.492(14) . ?
N33 C195 1.498(14) . ?
N33 C199 1.418(14) . ?
N33 C240 1.494(13) . ?
N34 C140 1.242(15) . ?
N34 C272 1.505(16) . ?
N35 C28 1.510(13) . ?
N35 C143 1.233(13) . ?
N36 C45 1.268(12) . ?
N36 C159 1.483(13) . ?
N37 C83 1.278(13) . ?
N37 C203 1.470(13) . ?
N38 C58 1.525(14) . ?
N38 C151 1.240(14) . ?
N39 C173 1.253(13) . ?
N39 C248 1.455(13) . ?
N40 C22 1.243(15) . ?
N40 C250 1.483(14) . ?
C1 H1 0.9400 . ?
C1 C10 1.363(11) . ?
C1 C20 1.399(12) . ?
C3 C103 1.563(13) . ?
C3 C106 1.347(13) . ?
C4 H4 0.9400 . ?
C4 C116 1.385(15) . ?
C4 C187 1.401(14) . ?
C5 C89 1.437(15) . ?
C5 C161 1.410(16) . ?
C5 C191 1.324(14) . ?
C6 H6A 0.9700 . ?
C6 H6B 0.9700 . ?
C6 H6C 0.9700 . ?
C6 C91 1.450(12) . ?
C8 H8 0.9400 . ?
C8 C60 1.406(13) . ?
C8 C136 1.371(14) . ?
C9 C193 1.459(16) . ?
C9 C206 1.342(14) . ?
C10 C16 1.488(12) . ?
C10 C39 1.407(12) . ?
C11 H11 0.9900 . ?
C11 C138 1.534(14) . ?
C11 C181 1.526(12) . ?
C11 C220 1.462(11) . ?
C12 H12A 0.9700 . ?
C12 H12B 0.9700 . ?
C12 H12C 0.9700 . ?
C12 C214 1.512(11) . ?
C13 H13 0.9400 . ?
C13 C81 1.396(15) . ?
C13 C144 1.411(14) . ?
C14 H14A 0.9700 . ?
C14 H14B 0.9700 . ?
C14 H14C 0.9700 . ?
C14 C166 1.513(10) . ?
C16 C46 1.403(11) . ?
C16 C90 1.401(12) . ?
C18 H18 0.9400 . ?
C18 C56 1.483(14) . ?
C19 H19 0.9400 . ?
C19 C21 1.406(13) . ?
C19 C230 1.318(14) . ?
C20 H20 0.9400 . ?
C20 C23 1.341(13) . ?
C21 H21 0.9400 . ?
C21 C78 1.396(13) . ?
C22 H22 0.9400 . ?
C22 C38 1.506(15) . ?
C23 C173 1.455(13) . ?
C23 C183 1.397(13) . ?
C24 H24A 0.9800 . ?
C24 H24B 0.9800 . ?
C24 C100 1.544(16) . ?
C25 C143 1.537(14) . ?
C25 C164 1.362(14) . ?
C25 C172 1.314(14) . ?
C26 C54 1.397(11) . ?
C26 C210 1.490(12) . ?
C28 H28A 0.9800 . ?
C28 H28B 0.9800 . ?
C28 C195 1.478(15) . ?
C30 H30A 0.9700 . ?
C30 H30B 0.9700 . ?
C30 H30C 0.9700 . ?
C30 C166 1.525(11) . ?
C32 C50 1.396(13) . ?
C32 C214 1.528(14) . ?
C34 H34A 0.9700 . ?
C34 H34B 0.9704 . ?
C34 H34C 0.9698 . ?
C34 C103 1.504(11) . ?
C36 H36A 0.9700 . ?
C36 H36B 0.9700 . ?
C36 H36C 0.9700 . ?
C36 C95 1.455(12) . ?
C37 C51 1.394(14) . ?
C37 C64 1.367(13) . ?
C37 C75 1.533(14) . ?
C38 C185 1.267(15) . ?
C38 C189 1.352(16) . ?
C39 H39 0.9400 . ?
C39 C183 1.399(12) . ?
C40 C98 1.428(13) . ?
C40 C152 1.505(13) . ?
C41 C194 1.480(14) . ?
C41 C254 1.373(14) . ?
C42 H42 0.9400 . ?
C42 C132 1.353(14) . ?
C42 C160 1.405(14) . ?
C43 C156 1.494(10) . ?
C43 C286 1.405(12) . ?
C44 C93 1.369(12) . ?
C44 C98 1.429(12) . ?
C44 C186 1.416(13) . ?
C45 H45 0.9400 . ?
C45 C278 1.485(13) . ?
C46 C162 1.501(12) . ?
C47 H47 0.9400 . ?
C47 C49 1.408(14) . ?
C47 C246 1.360(13) . ?
C48 H48 0.9400 . ?
C48 C132 1.474(14) . ?
C49 H49 0.9400 . ?
C49 C130 1.384(14) . ?
C50 C79 1.504(13) . ?
C50 C86 1.385(13) . ?
C51 H51 0.9400 . ?
C51 C197 1.367(15) . ?
C52 H52 0.9400 . ?
C52 C128 1.343(14) . ?
C52 C196 1.348(14) . ?
C53 C169 1.464(14) . ?
C53 C254 1.410(13) . ?
C54 C78 1.477(12) . ?
C54 C122 1.414(12) . ?
C56 C149 1.382(14) . ?
C56 C163 1.395(14) . ?
C58 H58A 0.9800 . ?
C58 H58B 0.9800 . ?
C58 C200 1.481(18) . ?
C60 H60 0.9400 . ?
C60 C116 1.340(14) . ?
C62 C75 1.369(13) . ?
C62 C99 1.529(13) . ?
C64 H64 0.9400 . ?
C64 C204 1.343(14) . ?
C66 H66A 0.9700 . ?
C66 H66B 0.9700 . ?
C66 H66C 0.9700 . ?
C66 C84 1.495(12) . ?
C68 H68 0.9400 . ?
C68 C79 1.343(13) . ?
C68 C163 1.362(13) . ?
C70 C94 1.441(12) . ?
C70 C150 1.397(13) . ?
C70 C154 1.456(13) . ?
C72 H72A 0.9800 . ?
C72 H72B 0.9800 . ?
C72 C159 1.493(15) . ?
C73 H73A 0.9700 . ?
C73 H73B 0.9700 . ?
C73 H73C 0.9700 . ?
C73 C210 1.507(11) . ?
C74 C177 1.525(15) . ?
C74 C206 1.439(13) . ?
C75 C174 1.346(13) . ?
C76 H76A 0.9700 . ?
C76 H76B 0.9700 . ?
C76 H76C 0.9700 . ?
C76 C214 1.484(11) . ?
C77 H77 0.9900 . ?
C77 C86 1.479(14) . ?
C77 C92 1.507(12) . ?
C77 C252 1.514(12) . ?
C78 C87 1.361(13) . ?
C79 C148 1.357(13) . ?
C80 H80A 0.9700 . ?
C80 H80B 0.9700 . ?
C80 H80C 0.9700 . ?
C80 C270 1.493(12) . ?
C81 C83 1.469(14) . ?
C81 C196 1.381(15) . ?
C82 C114 1.383(13) . ?
C82 C146 1.390(14) . ?
C82 C246 1.469(13) . ?
C83 H83 0.9400 . ?
C84 H84 0.9900 . ?
C84 C94 1.490(14) . ?
C84 C234 1.493(13) . ?
C85 H85A 0.9700 . ?
C85 H85B 0.9700 . ?
C85 H85C 0.9700 . ?
C85 C198 1.505(11) . ?
C87 H87 0.9400 . ?
C87 C101 1.395(13) . ?
C88 H88 0.9900 . ?
C88 C107 1.455(11) . ?
C88 C150 1.486(13) . ?
C88 C244 1.427(12) . ?
C89 H89 0.9400 . ?
C90 C166 1.479(12) . ?
C91 H91 0.9900 . ?
C91 C174 1.513(14) . ?
C91 C213 1.450(11) . ?
C92 H92A 0.9700 . ?
C92 H92B 0.9700 . ?
C92 H92C 0.9700 . ?
C93 H93 0.9400 . ?
C93 C202 1.386(13) . ?
C95 H95 0.9900 . ?
C95 C158 1.475(13) . ?
C95 C276 1.412(13) . ?
C96 H96 0.9400 . ?
C96 C112 1.336(13) . ?
C96 C132 1.379(14) . ?
C97 H97 0.9400 . ?
C97 C130 1.501(15) . ?
C98 C102 1.407(12) . ?
C99 H99 0.9900 . ?
C99 C104 1.498(11) . ?
C99 C236 1.529(12) . ?
C100 H10A 0.9800 . ?
C100 H10B 0.9800 . ?
C101 H101 0.9400 . ?
C101 C230 1.365(14) . ?
C102 C198 1.482(12) . ?
C103 H103 0.9900 . ?
C103 C207 1.458(11) . ?
C104 H10C 0.9700 . ?
C104 H10D 0.9700 . ?
C104 H10E 0.9700 . ?
C105 H10F 0.9700 . ?
C105 H10G 0.9700 . ?
C105 H10H 0.9700 . ?
C105 C210 1.519(11) . ?
C106 C138 1.344(13) . ?
C106 C238 1.481(13) . ?
C107 H10I 0.9700 . ?
C107 H10J 0.9700 . ?
C107 H10K 0.9700 . ?
C108 H10L 0.9700 . ?
C108 H10M 0.9700 . ?
C108 H10N 0.9700 . ?
C108 C193 1.463(11) . ?
C110 H11A 0.9800 . ?
C110 H11B 0.9800 . ?
C110 C226 1.516(16) . ?
C112 H112 0.9400 . ?
C112 C238 1.361(13) . ?
C114 C120 1.522(15) . ?
C116 C155 1.511(15) . ?
C118 H11C 0.9700 . ?
C118 H11D 0.9700 . ?
C118 H11E 0.9700 . ?
C118 C120 1.558(12) . ?
C120 H120 0.9900 . ?
C120 C224 1.541(12) . ?
C122 C270 1.504(12) . ?
C124 H124 0.9900 . ?
C124 C178 1.488(14) . ?
C124 C212 1.457(12) . ?
C124 C264 1.459(13) . ?
C126 H12D 0.9700 . ?
C126 H12E 0.9700 . ?
C126 H12F 0.9700 . ?
C126 C167 1.517(13) . ?
C128 C144 1.350(14) . ?
C128 C286 1.501(13) . ?
C130 C171 1.386(14) . ?
C134 H13A 0.9700 . ?
C134 H13B 0.9700 . ?
C134 H13C 0.9700 . ?
C134 C169 1.468(13) . ?
C136 C187 1.414(14) . ?
C136 C206 1.493(14) . ?
C140 H140 0.9400 . ?
C140 C175 1.543(16) . ?
C142 H14D 0.9700 . ?
C142 H14E 0.9700 . ?
C142 H14F 0.9700 . ?
C142 C165 1.472(13) . ?
C143 H143 0.9400 . ?
C144 H144 0.9400 . ?
C145 H145 0.9400 . ?
C145 C154 1.377(14) . ?
C145 C164 1.422(14) . ?
C146 C165 1.495(14) . ?
C147 H147 0.9400 . ?
C147 C185 1.387(14) . ?
C147 C262 1.310(15) . ?
C148 H148 0.9400 . ?
C148 C149 1.323(13) . ?
C149 H149 0.9400 . ?
C151 H151 0.9400 . ?
C151 C230 1.541(14) . ?
C152 H152 0.9900 . ?
C152 C258 1.502(12) . ?
C152 C282 1.512(12) . ?
C153 H15A 0.9700 . ?
C153 H15B 0.9700 . ?
C153 H15C 0.9700 . ?
C153 C198 1.554(11) . ?
C154 C180 1.396(14) . ?
C155 H155 0.9400 . ?
C156 H156 0.9900 . ?
C156 C218 1.483(12) . ?
C156 C274 1.423(11) . ?
C157 H15D 0.9700 . ?
C157 H15E 0.9700 . ?
C157 H15F 0.9700 . ?
C157 C194 1.485(12) . ?
C158 C286 1.372(13) . ?
C159 H15G 0.9800 . ?
C159 H15H 0.9800 . ?
C160 H160 0.9400 . ?
C160 C238 1.407(13) . ?
C161 H161 0.9400 . ?
C161 C179 1.392(15) . ?
C162 H162 0.9900 . ?
C162 C168 1.493(11) . ?
C162 C190 1.520(10) . ?
C163 H163 0.9400 . ?
C164 H164 0.9400 . ?
C165 H165 0.9900 . ?
C165 C280 1.445(12) . ?
C166 H166 0.9900 . ?
C167 H167 0.9900 . ?
C167 C182 1.475(15) . ?
C167 C284 1.435(13) . ?
C168 H16A 0.9700 . ?
C168 H16B 0.9700 . ?
C168 H16C 0.9700 . ?
C169 H169 0.9900 . ?
C169 C242 1.485(12) . ?
C170 C178 1.340(14) . ?
C170 C182 1.393(14) . ?
C170 C215 1.521(15) . ?
C171 H171 0.9400 . ?
C171 C184 1.369(13) . ?
C172 H172 0.9400 . ?
C172 C180 1.365(14) . ?
C173 H173 0.9400 . ?
C175 C197 1.381(15) . ?
C175 C204 1.345(15) . ?
C176 H176 0.9400 . ?
C176 C191 1.360(14) . ?
C176 C215 1.368(15) . ?
C177 H177 0.9900 . ?
C177 C260 1.511(11) . ?
C177 C268 1.502(13) . ?
C179 H179 0.9400 . ?
C179 C215 1.372(14) . ?
C180 H180 0.9400 . ?
C181 H18A 0.9700 . ?
C181 H18B 0.9700 . ?
C181 H18C 0.9700 . ?
C183 H183 0.9400 . ?
C184 H184 0.9400 . ?
C184 C246 1.383(13) . ?
C185 H185 0.9400 . ?
C186 H186 0.9400 . ?
C186 C222 1.328(12) . ?
C187 H187 0.9400 . ?
C188 H188 0.9400 . ?
C188 C189 1.462(14) . ?
C188 C262 1.366(16) . ?
C189 H189 0.9400 . ?
C190 H19A 0.9700 . ?
C190 H19B 0.9700 . ?
C190 H19C 0.9700 . ?
C191 H191 0.9400 . ?
C192 H19D 0.9800 . ?
C192 H19E 0.9800 . ?
C192 C208 1.433(16) . ?
C193 H193 0.9900 . ?
C193 C266 1.494(13) . ?
C194 C232 1.498(12) . ?
C195 H19F 0.9800 . ?
C195 H19G 0.9800 . ?
C196 H196 0.9400 . ?
C197 H197 0.9400 . ?
C198 H198 0.9900 . ?
C199 H19H 0.9800 . ?
C199 H19I 0.9800 . ?
C199 C209 1.494(15) . ?
C200 H200 0.9400 . ?
C201 H20A 0.9700 . ?
C201 H20B 0.9700 . ?
C201 H20C 0.9700 . ?
C201 C270 1.497(12) . ?
C202 H202 0.9400 . ?
C202 C278 1.361(14) . ?
C203 H20D 0.9800 . ?
C203 H20E 0.9800 . ?
C203 C240 1.531(15) . ?
C204 H204 0.9400 . ?
C205 H20F 0.9800 . ?
C205 H20G 0.9800 . ?
C205 C228 1.503(18) . ?
C207 H20H 0.9700 . ?
C207 H20I 0.9700 . ?
C207 H20J 0.9700 . ?
C208 H20K 0.9800 . ?
C208 H20L 0.9800 . ?
C209 H20M 0.9800 . ?
C209 H20N 0.9800 . ?
C210 H210 0.9900 . ?
C211 H21A 0.9800 . ?
C211 H21B 0.9800 . ?
C211 C248 1.429(16) . ?
C212 H21C 0.9700 . ?
C212 H21D 0.9700 . ?
C212 H21E 0.9700 . ?
C213 H21F 0.9700 . ?
C213 H21G 0.9700 . ?
C213 H21H 0.9700 . ?
C214 H214 0.9900 . ?
C216 H21I 0.9800 . ?
C216 H21J 0.9800 . ?
C216 C250 1.504(16) . ?
C218 H21K 0.9700 . ?
C218 H21L 0.9700 . ?
C218 H21M 0.9700 . ?
C220 H22A 0.9700 . ?
C220 H22B 0.9700 . ?
C220 H22C 0.9700 . ?
C222 H222 0.9400 . ?
C222 C278 1.356(12) . ?
C224 H22D 0.9700 . ?
C224 H22E 0.9700 . ?
C224 H22F 0.9700 . ?
C226 H22G 0.9800 . ?
C226 H22H 0.9800 . ?
C228 H22I 0.9800 . ?
C228 H22J 0.9800 . ?
C232 H23A 0.9700 . ?
C232 H23B 0.9700 . ?
C232 H23C 0.9700 . ?
C234 H23D 0.9700 . ?
C234 H23E 0.9700 . ?
C234 H23F 0.9700 . ?
C236 H23G 0.9700 . ?
C236 H23H 0.9700 . ?
C236 H23I 0.9700 . ?
C240 H24C 0.9800 . ?
C240 H24D 0.9800 . ?
C242 H24E 0.9700 . ?
C242 H24F 0.9700 . ?
C242 H24G 0.9700 . ?
C244 H24H 0.9700 . ?
C244 H24I 0.9700 . ?
C244 H24J 0.9700 . ?
C248 H24K 0.9800 . ?
C248 H24L 0.9800 . ?
C250 H25A 0.9800 . ?
C250 H25B 0.9800 . ?
C252 H25C 0.9700 . ?
C252 H25D 0.9700 . ?
C252 H25E 0.9700 . ?
C254 C262 1.516(14) . ?
C256 H256 0.9400 . ?
C256 C272 1.573(18) . ?
C258 H25F 0.9700 . ?
C258 H25G 0.9700 . ?
C258 H25H 0.9700 . ?
C260 H26A 0.9700 . ?
C260 H26B 0.9700 . ?
C260 H26C 0.9700 . ?
C264 H26D 0.9700 . ?
C264 H26E 0.9700 . ?
C264 H26F 0.9700 . ?
C266 H26G 0.9700 . ?
C266 H26H 0.9700 . ?
C266 H26I 0.9700 . ?
C268 H26J 0.9700 . ?
C268 H26K 0.9700 . ?
C268 H26L 0.9700 . ?
C270 H270 0.9900 . ?
C272 H27A 0.9800 . ?
C272 H27B 0.9800 . ?
C274 H27C 0.9400 . ?
C274 H27D 0.9400 . ?
C276 H27E 0.9700 . ?
C276 H27F 0.9700 . ?
C276 H27G 0.9700 . ?
C280 H28C 0.9700 . ?
C280 H28D 0.9700 . ?
C280 H28E 0.9700 . ?
C282 H28F 0.9700 . ?
C282 H28G 0.9700 . ?
C282 H28H 0.9700 . ?
C284 H28I 0.9700 . ?
C284 H28J 0.9700 . ?
C284 H28K 0.9700 . ?
C15 C59 1.362(11) . ?
C15 C63 1.393(13) . ?
C15 C249 1.422(11) . ?
C27 C217 1.3900 . ?
C27 C221 1.3900 . ?
C27 C281 1.443(13) . ?
C217 C109 1.3900 . ?
C217 C245 1.541(19) . ?
C109 C219 1.3900 . ?
C109 C255 1.623(12) . ?
C219 C55 1.3900 . ?
C219 C277 1.47(2) . ?
C55 C221 1.3900 . ?
C55 C267 1.433(14) . ?
C221 C65 1.466(13) . ?
C57 C243 1.46(2) . ?
C57 C131 1.405(16) . ?
C57 C273 1.412(18) . ?
C59 C225 1.296(16) . ?
C59 C29 1.406(14) . ?
C61 C245 1.33(2) . ?
C61 C135 1.47(2) . ?
C61 C35 1.462(19) . ?
C63 C69 1.45(2) . ?
C63 C259 1.431(13) . ?
C65 C123 1.407(11) . ?
C65 C141 1.424(13) . ?
C67 C227 1.379(18) . ?
C67 C241 1.55(2) . ?
C67 C243 1.415(18) . ?
C69 C113 1.457(19) . ?
C69 C241 1.55(2) . ?
C111 C223 1.3900 . ?
C111 C227 1.3900 . ?
C111 C121 1.414(11) . ?
C223 C7 1.3900 . ?
C223 C285 1.432(11) . ?
C7 C225 1.3900 . ?
C7 C233 1.356(11) . ?
C225 C113 1.3900 . ?
C113 C227 1.3900 . ?
C119 C121 1.415(11) . ?
C119 C253 1.432(14) . ?
C119 C285 1.337(13) . ?
C121 C275 1.437(14) . ?
C123 C247 1.3900 . ?
C123 C251 1.3900 . ?
C247 C31 1.3900 . ?
C247 C235 1.399(11) . ?
C31 C249 1.3900 . ?
C31 C259 1.447(10) . ?
C249 C125 1.3900 . ?
C125 C251 1.3900 . ?
C125 C231 1.360(11) . ?
C251 C267 1.469(14) . ?
C139 C237 1.50(2) . ?
C139 C127 1.30(2) . ?
C139 C277 1.38(2) . ?
C229 C115 1.3900 . ?
C229 C117 1.3900 . ?
C229 C277 1.49(2) . ?
C115 C231 1.3900 . ?
C115 C267 1.364(18) . ?
C231 C29 1.3900 . ?
C29 C233 1.3900 . ?
C233 C117 1.3900 . ?
C117 C237 1.358(14) . ?
C235 C265 1.455(13) . ?
C235 C283 1.517(14) . ?
C237 C285 1.380(15) . ?
C239 C129 1.397(10) . ?
C239 C137 1.369(12) . ?
C239 C275 1.445(14) . ?
C241 C263 1.389(18) . ?
C243 C275 1.477(14) . ?
C245 C2 1.480(17) . ?
C253 C127 1.3900 . ?
C253 C129 1.3900 . ?
C127 C255 1.3900 . ?
C255 C2 1.3900 . ?
C2 C257 1.3900 . ?
C257 C129 1.3900 . ?
C257 C269 1.409(10) . ?
C259 C33 1.422(13) . ?
C261 C131 1.3900 . ?
C261 C133 1.3900 . ?
C261 C17 1.474(13) . ?
C131 C263 1.3900 . ?
C263 C33 1.3900 . ?
C33 C265 1.3900 . ?
C265 C133 1.3900 . ?
C133 C71 1.470(13) . ?
C269 C135 1.3900 . ?
C269 C137 1.3900 . ?
C135 C271 1.3900 . ?
C271 C17 1.3900 . ?
C271 C279 1.518(13) . ?
C17 C273 1.3900 . ?
C273 C137 1.3900 . ?
C279 C35 1.3900 . ?
C279 C71 1.3900 . ?
C35 C281 1.3900 . ?
C281 C141 1.3900 . ?
C141 C283 1.3900 . ?
C283 C71 1.3900 . ?

loop_
_geom_torsion_atom_site_label_1
_geom_torsion_atom_site_label_2
_geom_torsion_atom_site_label_3
_geom_torsion_atom_site_label_4
_geom_torsion
_geom_torsion_site_symmetry_1
_geom_torsion_site_symmetry_2
_geom_torsion_site_symmetry_3
_geom_torsion_site_symmetry_4
_geom_torsion_publ_flag
Au1 N1 N2 Au2 0.1(10) . . . . ?
Au1 N1 N2 C178 -172.1(7) . . . . ?
Au1 N1 C182 C167 -8.3(17) . . . . ?
Au1 N1 C182 C170 169.8(7) . . . . ?
Au1 N6 C86 C50 -167.1(6) . . . . ?
Au1 N6 C86 C77 13.7(13) . . . . ?
Au2 N2 C178 C124 7.3(16) . . . . ?
Au2 N2 C178 C170 -169.4(8) . . . . ?
Au2 N3 N4 Au3 2.7(9) . . . . ?
Au2 N3 N4 C74 -167.5(7) . . . . ?
Au2 N3 C9 C193 -18.6(15) . . . . ?
Au2 N3 C9 C206 166.3(7) . . . . ?
Au3 N4 C74 C177 13.1(16) . . . . ?
Au3 N4 C74 C206 -169.6(7) . . . . ?
Au3 N5 N6 Au1 2.5(9) . . . . ?
Au3 N5 N6 C86 -166.4(6) . . . . ?
Au3 N5 C32 C50 164.2(6) . . . . ?
Au3 N5 C32 C214 -13.5(12) . . . . ?
Au4 N7 N8 Au5 -8.4(8) . . . . ?
Au4 N7 N8 C3 171.0(5) . . . . ?
Au4 N7 C138 C11 8.0(13) . . . . ?
Au4 N7 C138 C106 -169.3(6) . . . . ?
Au4 N12 C114 C82 167.5(6) . . . . ?
Au4 N12 C114 C120 -13.4(14) . . . . ?
Au5 N8 C3 C103 -3.1(12) . . . . ?
Au5 N8 C3 C106 -179.9(6) . . . . ?
Au5 N9 N10 Au6 -1.1(8) . . . . ?
Au5 N9 N10 C174 172.1(6) . . . . ?
Au5 N9 C62 C75 -172.0(6) . . . . ?
Au5 N9 C62 C99 7.1(13) . . . . ?
Au6 N10 C174 C75 173.1(6) . . . . ?
Au6 N10 C174 C91 -9.8(13) . . . . ?
Au6 N11 N12 Au4 3.8(9) . . . . ?
Au6 N11 N12 C114 174.8(6) . . . . ?
Au6 N11 C146 C82 -172.6(6) . . . . ?
Au6 N11 C146 C165 9.6(15) . . . . ?
Au7 N13 N14 Au8 1.9(9) . . . . ?
Au7 N13 N14 C94 -172.7(6) . . . . ?
Au7 N13 C150 C70 168.5(7) . . . . ?
Au7 N13 C150 C88 -8.7(15) . . . . ?
Au7 N18 C122 C54 -170.2(6) . . . . ?
Au7 N18 C122 C270 13.0(13) . . . . ?
Au8 N14 C94 C70 -169.4(6) . . . . ?
Au8 N14 C94 C84 8.6(14) . . . . ?
Au8 N15 N16 Au9 2.7(8) . . . . ?
Au8 N15 N16 C40 -173.5(6) . . . . ?
Au8 N15 C102 C98 170.6(6) . . . . ?
Au8 N15 C102 C198 -11.7(14) . . . . ?
Au9 N16 C40 C98 -173.4(6) . . . . ?
Au9 N16 C40 C152 8.8(13) . . . . ?
Au9 N17 N18 Au7 6.5(8) . . . . ?
Au9 N17 N18 C122 -165.9(6) . . . . ?
Au9 N17 C26 C54 163.6(6) . . . . ?
Au9 N17 C26 C210 -13.3(12) . . . . ?
Au10 N19 N20 Au11 9.5(8) . . . . ?
Au10 N19 N20 C90 -178.6(5) . . . . ?
Au10 N19 C46 C16 177.8(6) . . . . ?
Au10 N19 C46 C162 -3.4(12) . . . . ?
Au10 N24 C43 C156 -15.8(14) . . . . ?
Au10 N24 C43 C286 167.0(7) . . . . ?
Au11 N20 C90 C16 171.2(6) . . . . ?
Au11 N20 C90 C166 -10.0(13) . . . . ?
Au11 N21 N22 Au12 -0.1(9) . . . . ?
Au11 N21 N22 C41 172.0(7) . . . . ?
Au11 N21 C53 C169 10.1(16) . . . . ?
Au11 N21 C53 C254 -170.3(7) . . . . ?
Au12 N22 C41 C194 -11.3(16) . . . . ?
Au12 N22 C41 C254 169.9(8) . . . . ?
Au12 N23 N24 Au10 2.4(9) . . . . ?
Au12 N23 N24 C43 169.7(7) . . . . ?
Au12 N23 C158 C95 10.5(15) . . . . ?
Au12 N23 C158 C286 -168.8(7) . . . . ?
N1 N2 C178 C124 177.8(9) . . . . ?
N1 N2 C178 C170 1.2(12) . . . . ?
N2 N1 C182 C167 -179.3(10) . . . . ?
N2 N1 C182 C170 -1.2(12) . . . . ?
N3 N4 C74 C177 -178.6(9) . . . . ?
N3 N4 C74 C206 -1.3(12) . . . . ?
N3 C9 C193 C108 101.9(13) . . . . ?
N3 C9 C193 C266 -95.3(15) . . . . ?
N3 C9 C206 C74 0.7(12) . . . . ?
N3 C9 C206 C136 -174.6(10) . . . . ?
N4 N3 C9 C193 173.6(10) . . . . ?
N4 N3 C9 C206 -1.5(12) . . . . ?
N4 C74 C177 C260 -99.3(13) . . . . ?
N4 C74 C177 C268 123.3(13) . . . . ?
N4 C74 C206 C9 0.3(13) . . . . ?
N4 C74 C206 C136 175.8(10) . . . . ?
N5 N6 C86 C50 0.1(10) . . . . ?
N5 N6 C86 C77 -179.1(8) . . . . ?
N5 C32 C50 C79 179.8(8) . . . . ?
N5 C32 C50 C86 1.9(10) . . . . ?
N5 C32 C214 C12 90.2(11) . . . . ?
N5 C32 C214 C76 -139.1(10) . . . . ?
N6 N5 C32 C50 -1.9(10) . . . . ?
N6 N5 C32 C214 -179.6(8) . . . . ?
N7 N8 C3 C103 177.6(7) . . . . ?
N7 N8 C3 C106 0.8(9) . . . . ?
N8 N7 C138 C11 177.7(7) . . . . ?
N8 N7 C138 C106 0.4(10) . . . . ?
N8 C3 C103 C34 -67.9(11) . . . . ?
N8 C3 C103 C207 60.8(12) . . . . ?
N8 C3 C106 C138 -0.5(10) . . . . ?
N8 C3 C106 C238 -179.9(8) . . . . ?
N9 N10 C174 C75 1.3(10) . . . . ?
N9 N10 C174 C91 178.5(8) . . . . ?
N9 C62 C75 C37 170.2(9) . . . . ?
N9 C62 C75 C174 1.7(11) . . . . ?
N9 C62 C99 C104 -101.7(11) . . . . ?
N9 C62 C99 C236 135.0(10) . . . . ?
N10 N9 C62 C75 -0.9(10) . . . . ?
N10 N9 C62 C99 178.2(7) . . . . ?
N11 N12 C114 C82 -1.8(11) . . . . ?
N11 N12 C114 C120 177.3(8) . . . . ?
N11 C146 C165 C142 -107.6(14) . . . . ?
N11 C146 C165 C280 85.0(16) . . . . ?
N12 N11 C146 C82 1.0(11) . . . . ?
N12 N11 C146 C165 -176.8(9) . . . . ?
N12 C114 C120 C118 100.8(12) . . . . ?
N12 C114 C120 C224 -128.9(11) . . . . ?
N13 N14 C94 C70 4.5(11) . . . . ?
N13 N14 C94 C84 -177.5(9) . . . . ?
N14 N13 C150 C70 0.2(11) . . . . ?
N14 N13 C150 C88 -177.0(9) . . . . ?
N15 N16 C40 C98 2.4(10) . . . . ?
N15 N16 C40 C152 -175.5(8) . . . . ?
N15 C102 C198 C85 63.7(12) . . . . ?
N15 C102 C198 C153 -64.8(11) . . . . ?
N16 N15 C102 C98 2.1(10) . . . . ?
N16 N15 C102 C198 179.8(8) . . . . ?
N16 C40 C98 C44 177.8(9) . . . . ?
N16 C40 C98 C102 -1.0(11) . . . . ?
N16 C40 C152 C258 117.6(11) . . . . ?
N16 C40 C152 C282 -109.7(11) . . . . ?
N17 N18 C122 C54 1.1(10) . . . . ?
N17 N18 C122 C270 -175.7(8) . . . . ?
N17 C26 C54 C78 -175.4(9) . . . . ?
N17 C26 C54 C122 -0.3(10) . . . . ?
N17 C26 C210 C73 88.4(11) . . . . ?
N17 C26 C210 C105 -145.1(9) . . . . ?
N18 N17 C26 C54 1.0(10) . . . . ?
N18 N17 C26 C210 -175.9(7) . . . . ?
N18 C122 C270 C80 132.9(11) . . . . ?
N18 C122 C270 C201 -96.6(12) . . . . ?
N19 N20 C90 C16 0.7(9) . . . . ?
N19 N20 C90 C166 179.5(8) . . . . ?
N19 C46 C162 C168 -139.6(9) . . . . ?
N19 C46 C162 C190 87.5(10) . . . . ?
N20 N19 C46 C16 -0.4(9) . . . . ?
N20 N19 C46 C162 178.3(7) . . . . ?
N20 C90 C166 C14 72.3(11) . . . . ?
N20 C90 C166 C30 -56.8(11) . . . . ?
N21 N22 C41 C194 178.0(10) . . . . ?
N21 N22 C41 C254 -0.8(12) . . . . ?
N21 C53 C169 C134 100.3(14) . . . . ?
N21 C53 C169 C242 -118.7(13) . . . . ?
N21 C53 C254 C41 -0.4(13) . . . . ?
N21 C53 C254 C262 172.3(11) . . . . ?
N22 N21 C53 C169 -179.5(9) . . . . ?
N22 N21 C53 C254 0.0(12) . . . . ?
N22 C41 C194 C157 71.5(15) . . . . ?
N22 C41 C194 C232 -62.9(15) . . . . ?
N22 C41 C254 C53 0.7(13) . . . . ?
N22 C41 C254 C262 -171.9(11) . . . . ?
N23 N24 C43 C156 178.6(8) . . . . ?
N23 N24 C43 C286 1.4(11) . . . . ?
N23 C158 C286 C43 -0.2(12) . . . . ?
N23 C158 C286 C128 171.0(10) . . . . ?
N24 N23 C158 C95 -179.6(9) . . . . ?
N24 N23 C158 C286 1.1(11) . . . . ?
N24 C43 C156 C218 83.3(11) . . . . ?
N24 C43 C156 C274 -100.4(12) . . . . ?
N24 C43 C286 C128 -172.5(9) . . . . ?
N24 C43 C286 C158 -0.8(12) . . . . ?
N26 C110 C226 N25 -79.6(15) . . . . ?
N26 C205 C228 N31 -79.9(13) . . . . ?
N26 C216 C250 N40 -84.4(14) . . . . ?
N28 C24 C100 N27 -90.2(13) . . . . ?
N28 C256 C272 N34 -80.2(15) . . . . ?
N29 C18 C56 C149 -3(2) . . . . ?
N29 C18 C56 C163 -178.7(13) . . . . ?
N30 C72 C159 N36 -85.0(13) . . . . ?
N30 C192 C208 N29 -82.0(14) . . . . ?
N30 C211 C248 N39 -78.1(15) . . . . ?
N31 C48 C132 C42 -9(2) . . . . ?
N31 C48 C132 C96 172.7(15) . . . . ?
N32 C97 C130 C49 -175.1(12) . . . . ?
N32 C97 C130 C171 6(2) . . . . ?
N33 C199 C209 N32 -79.0(13) . . . . ?
N34 C140 C175 C197 -4(2) . . . . ?
N34 C140 C175 C204 179.7(13) . . . . ?
N35 C28 C195 N33 -90.1(12) . . . . ?
N36 C45 C278 C202 1.6(17) . . . . ?
N36 C45 C278 C222 -174.6(10) . . . . ?
N37 C203 C240 N33 -81.5(12) . . . . ?
N38 C58 C200 N28 -79.7(15) . . . . ?
N38 C151 C230 C19 -174.6(13) . . . . ?
N38 C151 C230 C101 -2.5(19) . . . . ?
N40 C22 C38 C185 -164.9(14) . . . . ?
N40 C22 C38 C189 8(2) . . . . ?
C1 C10 C16 C46 75.3(14) . . . . ?
C1 C10 C16 C90 -110.7(11) . . . . ?
C1 C10 C39 C183 1.6(15) . . . . ?
C1 C20 C23 C173 -178.9(10) . . . . ?
C1 C20 C23 C183 -1.7(17) . . . . ?
C3 C106 C138 N7 0.1(11) . . . . ?
C3 C106 C138 C11 -176.9(8) . . . . ?
C3 C106 C238 C112 77.2(15) . . . . ?
C3 C106 C238 C160 -107.3(13) . . . . ?
C4 C116 C155 N27 0.0(19) . . . . ?
C5 C161 C179 C215 2.1(19) . . . . ?
C6 C91 C174 N10 -62.8(14) . . . . ?
C6 C91 C174 C75 113.7(13) . . . . ?
C8 C60 C116 C4 -1.3(19) . . . . ?
C8 C60 C116 C155 176.3(11) . . . . ?
C8 C136 C187 C4 4.2(18) . . . . ?
C8 C136 C206 C9 86.1(16) . . . . ?
C8 C136 C206 C74 -88.4(15) . . . . ?
C9 N3 N4 Au3 171.9(6) . . . . ?
C9 N3 N4 C74 1.8(11) . . . . ?
C10 C1 C20 C23 3.7(16) . . . . ?
C10 C16 C46 N19 175.6(8) . . . . ?
C10 C16 C46 C162 -2.8(16) . . . . ?
C10 C16 C90 N20 -175.9(8) . . . . ?
C10 C16 C90 C166 5.4(15) . . . . ?
C10 C39 C183 C23 0.2(16) . . . . ?
C13 C81 C83 N37 4.6(18) . . . . ?
C13 C81 C196 C52 -2.1(17) . . . . ?
C16 C10 C39 C183 -175.2(9) . . . . ?
C16 C46 C162 C168 38.7(14) . . . . ?
C16 C46 C162 C190 -94.2(12) . . . . ?
C16 C90 C166 C14 -109.2(11) . . . . ?
C16 C90 C166 C30 121.7(10) . . . . ?
C18 N29 C208 C192 121.3(15) . . . . ?
C18 C56 C149 C148 -176.0(12) . . . . ?
C18 C56 C163 C68 176.3(11) . . . . ?
C19 C21 C78 C54 -177.3(10) . . . . ?
C19 C21 C78 C87 -0.5(16) . . . . ?
C20 C1 C10 C16 173.1(9) . . . . ?
C20 C1 C10 C39 -3.5(15) . . . . ?
C20 C23 C173 N39 1.7(19) . . . . ?
C20 C23 C183 C39 -0.1(16) . . . . ?
C21 C19 C230 C101 3.2(19) . . . . ?
C21 C19 C230 C151 175.4(11) . . . . ?
C21 C78 C87 C101 -0.3(17) . . . . ?
C22 N40 C250 C216 119.8(14) . . . . ?
C22 C38 C185 C147 179.1(11) . . . . ?
C22 C38 C189 C188 -175.7(11) . . . . ?
C24 N28 C200 C58 -85.8(14) . . . . ?
C24 N28 C256 C272 149.2(11) . . . . ?
C25 C172 C180 C154 1.1(18) . . . . ?
C26 N17 N18 Au7 171.1(6) . . . . ?
C26 N17 N18 C122 -1.3(10) . . . . ?
C26 C54 C78 C21 78.0(14) . . . . ?
C26 C54 C78 C87 -98.7(13) . . . . ?
C26 C54 C122 N18 -0.5(11) . . . . ?
C26 C54 C122 C270 175.9(10) . . . . ?
C28 N35 C143 C25 -179.6(9) . . . . ?
C32 N5 N6 Au1 170.1(6) . . . . ?
C32 N5 N6 C86 1.1(10) . . . . ?
C32 C50 C79 C68 84.5(14) . . . . ?
C32 C50 C79 C148 -94.8(14) . . . . ?
C32 C50 C86 N6 -1.3(10) . . . . ?
C32 C50 C86 C77 177.8(10) . . . . ?
C36 C95 C158 N23 -109.7(13) . . . . ?
C36 C95 C158 C286 69.4(17) . . . . ?
C37 C51 C197 C175 -3(2) . . . . ?
C37 C64 C204 C175 -1.7(19) . . . . ?
C37 C75 C174 N10 -170.5(9) . . . . ?
C37 C75 C174 C91 12.7(17) . . . . ?
C39 C10 C16 C46 -108.2(11) . . . . ?
C39 C10 C16 C90 65.9(13) . . . . ?
C40 C98 C102 N15 -0.7(11) . . . . ?
C40 C98 C102 C198 -178.4(9) . . . . ?
C41 C254 C262 C147 74.4(18) . . . . ?
C41 C254 C262 C188 -100.5(16) . . . . ?
C42 C160 C238 C106 -179.4(12) . . . . ?
C42 C160 C238 C112 -3.6(19) . . . . ?
C44 C93 C202 C278 -0.8(18) . . . . ?
C44 C98 C102 N15 -179.6(9) . . . . ?
C44 C98 C102 C198 2.8(16) . . . . ?
C44 C186 C222 C278 0.7(16) . . . . ?
C45 N36 C159 C72 111.5(12) . . . . ?
C46 N19 N20 Au11 -172.0(5) . . . . ?
C46 N19 N20 C90 -0.2(9) . . . . ?
C46 C16 C90 N20 -0.9(10) . . . . ?
C46 C16 C90 C166 -179.6(9) . . . . ?
C47 C49 C130 C97 177.5(11) . . . . ?
C47 C49 C130 C171 -3.1(18) . . . . ?
C48 N31 C228 C205 127.2(14) . . . . ?
C49 C47 C246 C82 179.0(11) . . . . ?
C49 C47 C246 C184 1.6(18) . . . . ?
C49 C130 C171 C184 3.4(18) . . . . ?
C50 C32 C214 C12 -86.8(13) . . . . ?
C50 C32 C214 C76 43.9(16) . . . . ?
C50 C79 C148 C149 180.0(12) . . . . ?
C51 C37 C64 C204 -1.4(18) . . . . ?
C51 C37 C75 C62 96.5(13) . . . . ?
C51 C37 C75 C174 -97.1(13) . . . . ?
C52 C128 C144 C13 -2.0(17) . . . . ?
C52 C128 C286 C43 73.2(14) . . . . ?
C52 C128 C286 C158 -96.3(15) . . . . ?
C53 N21 N22 Au12 -171.6(7) . . . . ?
C53 N21 N22 C41 0.5(11) . . . . ?
C53 C254 C262 C147 -96.8(16) . . . . ?
C53 C254 C262 C188 88.3(16) . . . . ?
C54 C26 C210 C73 -87.5(13) . . . . ?
C54 C26 C210 C105 39.0(15) . . . . ?
C54 C78 C87 C101 176.4(10) . . . . ?
C54 C122 C270 C80 -43.2(17) . . . . ?
C54 C122 C270 C201 87.3(13) . . . . ?
C58 N38 C151 C230 -177.1(11) . . . . ?
C60 C8 C136 C187 -1.1(18) . . . . ?
C60 C8 C136 C206 -176.5(10) . . . . ?
C60 C116 C155 N27 -177.5(12) . . . . ?
C62 N9 N10 Au6 -173.4(6) . . . . ?
C62 N9 N10 C174 -0.2(9) . . . . ?
C62 C75 C174 N10 -1.9(11) . . . . ?
C62 C75 C174 C91 -178.7(9) . . . . ?
C64 C37 C51 C197 3.9(18) . . . . ?
C64 C37 C75 C62 -84.9(14) . . . . ?
C64 C37 C75 C174 81.4(14) . . . . ?
C66 C84 C94 N14 -128.7(12) . . . . ?
C66 C84 C94 C70 48.8(16) . . . . ?
C68 C79 C148 C149 0.6(19) . . . . ?
C70 C154 C180 C172 -178.5(10) . . . . ?
C72 N30 C192 C208 -83.2(12) . . . . ?
C72 N30 C211 C248 142.5(11) . . . . ?
C75 C37 C51 C197 -177.6(11) . . . . ?
C75 C37 C64 C204 -179.9(10) . . . . ?
C75 C62 C99 C104 77.1(14) . . . . ?
C75 C62 C99 C236 -46.1(15) . . . . ?
C78 C54 C122 N18 174.7(9) . . . . ?
C78 C54 C122 C270 -8.9(17) . . . . ?
C78 C87 C101 C230 2.5(18) . . . . ?
C79 C50 C86 N6 -179.0(9) . . . . ?
C79 C50 C86 C77 0.1(17) . . . . ?
C79 C68 C163 C56 -0.2(19) . . . . ?
C79 C148 C149 C56 0(2) . . . . ?
C81 C13 C144 C128 -0.9(17) . . . . ?
C82 C114 C120 C118 -80.3(14) . . . . ?
C82 C114 C120 C224 50.0(15) . . . . ?
C82 C146 C165 C142 75.0(17) . . . . ?
C82 C146 C165 C280 -92.5(16) . . . . ?
C83 N37 C203 C240 116.2(12) . . . . ?
C83 C81 C196 C52 177.3(10) . . . . ?
C86 C50 C79 C68 -98.1(14) . . . . ?
C86 C50 C79 C148 82.5(15) . . . . ?
C87 C101 C230 C19 -3.9(19) . . . . ?
C87 C101 C230 C151 -176.0(11) . . . . ?
C89 N25 C226 C110 121.0(12) . . . . ?
C89 C5 C161 C179 179.4(11) . . . . ?
C89 C5 C191 C176 180.0(11) . . . . ?
C90 C16 C46 N19 0.8(10) . . . . ?
C90 C16 C46 C162 -177.6(9) . . . . ?
C92 C77 C86 N6 -95.4(12) . . . . ?
C92 C77 C86 C50 85.6(14) . . . . ?
C93 C44 C98 C40 88.2(14) . . . . ?
C93 C44 C98 C102 -93.2(14) . . . . ?
C93 C44 C186 C222 -3.8(14) . . . . ?
C93 C202 C278 C45 -179.0(10) . . . . ?
C93 C202 C278 C222 -2.7(16) . . . . ?
C94 C70 C150 N13 2.4(12) . . . . ?
C94 C70 C150 C88 179.4(10) . . . . ?
C94 C70 C154 C145 83.2(16) . . . . ?
C94 C70 C154 C180 -96.4(14) . . . . ?
C95 C158 C286 C43 -179.5(10) . . . . ?
C95 C158 C286 C128 -8.2(19) . . . . ?
C96 C112 C238 C106 179.9(12) . . . . ?
C96 C112 C238 C160 4.1(19) . . . . ?
C97 N32 C209 C199 111.4(13) . . . . ?
C97 C130 C171 C184 -177.1(12) . . . . ?
C98 C40 C152 C258 -59.7(16) . . . . ?
C98 C40 C152 C282 73.0(14) . . . . ?
C98 C44 C93 C202 175.8(11) . . . . ?
C98 C44 C186 C222 -176.3(10) . . . . ?
C98 C102 C198 C85 -118.9(11) . . . . ?
C98 C102 C198 C153 112.5(11) . . . . ?
C99 C62 C75 C37 -8.7(17) . . . . ?
C99 C62 C75 C174 -177.2(10) . . . . ?
C100 N27 C155 C116 -175.7(10) . . . . ?
C102 N15 N16 Au9 173.4(6) . . . . ?
C102 N15 N16 C40 -2.8(9) . . . . ?
C103 C3 C106 C138 -177.0(8) . . . . ?
C103 C3 C106 C238 3.6(15) . . . . ?
C106 C3 C103 C34 108.2(11) . . . . ?
C106 C3 C103 C207 -123.0(11) . . . . ?
C107 C88 C150 N13 -93.5(15) . . . . ?
C107 C88 C150 C70 89.9(17) . . . . ?
C110 N26 C205 C228 -87.4(13) . . . . ?
C110 N26 C216 C250 145.6(10) . . . . ?
C112 C96 C132 C42 2(2) . . . . ?
C112 C96 C132 C48 -179.8(13) . . . . ?
C114 C82 C146 N11 -2.0(11) . . . . ?
C114 C82 C146 C165 175.7(10) . . . . ?
C114 C82 C246 C47 80.9(15) . . . . ?
C114 C82 C246 C184 -101.9(14) . . . . ?
C116 C4 C187 C136 -5.7(19) . . . . ?
C122 C54 C78 C21 -96.2(13) . . . . ?
C122 C54 C78 C87 87.1(14) . . . . ?
C126 C167 C182 N1 82.0(15) . . . . ?
C126 C167 C182 C170 -95.7(16) . . . . ?
C128 C52 C196 C81 -0.9(18) . . . . ?
C130 C171 C184 C246 -1.4(19) . . . . ?
C132 C42 C160 C238 2(2) . . . . ?
C132 C96 C112 C238 -3(2) . . . . ?
C136 C8 C60 C116 -0.3(18) . . . . ?
C138 N7 N8 Au5 179.9(5) . . . . ?
C138 N7 N8 C3 -0.7(9) . . . . ?
C138 C106 C238 C112 -102.0(14) . . . . ?
C138 C106 C238 C160 73.5(15) . . . . ?
C140 N34 C272 C256 120.9(14) . . . . ?
C140 C175 C197 C51 -175.8(12) . . . . ?
C140 C175 C204 C64 178.5(11) . . . . ?
C143 N35 C28 C195 121.1(12) . . . . ?
C143 C25 C164 C145 -176.5(10) . . . . ?
C143 C25 C172 C180 177.6(10) . . . . ?
C144 C13 C81 C83 -176.4(10) . . . . ?
C144 C13 C81 C196 2.9(17) . . . . ?
C144 C128 C286 C43 -109.0(13) . . . . ?
C144 C128 C286 C158 81.5(15) . . . . ?
C145 C154 C180 C172 1.9(17) . . . . ?
C146 N11 N12 Au4 -170.5(6) . . . . ?
C146 N11 N12 C114 0.5(10) . . . . ?
C146 C82 C114 N12 2.3(11) . . . . ?
C146 C82 C114 C120 -176.7(10) . . . . ?
C146 C82 C246 C47 -93.9(15) . . . . ?
C146 C82 C246 C184 83.3(15) . . . . ?
C149 C56 C163 C68 0.7(18) . . . . ?
C150 N13 N14 Au8 171.5(6) . . . . ?
C150 N13 N14 C94 -3.0(10) . . . . ?
C150 C70 C94 N14 -4.2(12) . . . . ?
C150 C70 C94 C84 178.1(11) . . . . ?
C150 C70 C154 C145 -95.4(14) . . . . ?
C150 C70 C154 C180 85.0(15) . . . . ?
C151 N38 C58 C200 119.0(14) . . . . ?
C152 C40 C98 C44 -4.6(18) . . . . ?
C152 C40 C98 C102 176.5(10) . . . . ?
C154 C70 C94 N14 177.0(11) . . . . ?
C154 C70 C94 C84 -1(2) . . . . ?
C154 C70 C150 N13 -178.7(10) . . . . ?
C154 C70 C150 C88 -1.7(19) . . . . ?
C154 C145 C164 C25 -3.8(17) . . . . ?
C155 N27 C100 C24 117.4(13) . . . . ?
C156 C43 C286 C128 10.6(17) . . . . ?
C156 C43 C286 C158 -177.7(10) . . . . ?
C158 N23 N24 Au10 -168.8(6) . . . . ?
C158 N23 N24 C43 -1.6(11) . . . . ?
C159 N36 C45 C278 177.7(10) . . . . ?
C160 C42 C132 C48 -179.8(13) . . . . ?
C160 C42 C132 C96 -1(2) . . . . ?
C161 C5 C89 N25 5.1(19) . . . . ?
C161 C5 C191 C176 -0.4(18) . . . . ?
C161 C179 C215 C170 178.7(11) . . . . ?
C161 C179 C215 C176 -3.2(18) . . . . ?
C163 C56 C149 C148 -0.5(19) . . . . ?
C163 C68 C79 C50 -179.8(11) . . . . ?
C163 C68 C79 C148 -0.4(19) . . . . ?
C164 C25 C143 N35 8.3(18) . . . . ?
C164 C25 C172 C180 -5.6(19) . . . . ?
C164 C145 C154 C70 179.9(10) . . . . ?
C164 C145 C154 C180 -0.4(16) . . . . ?
C169 C53 C254 C41 179.0(12) . . . . ?
C169 C53 C254 C262 -8(2) . . . . ?
C171 C184 C246 C47 -1.2(18) . . . . ?
C171 C184 C246 C82 -178.5(12) . . . . ?
C172 C25 C143 N35 -175.0(12) . . . . ?
C172 C25 C164 C145 6.8(18) . . . . ?
C173 N39 C248 C211 130.2(13) . . . . ?
C173 C23 C183 C39 177.1(10) . . . . ?
C177 C74 C206 C9 177.4(11) . . . . ?
C177 C74 C206 C136 -7.1(18) . . . . ?
C178 C170 C182 N1 1.9(13) . . . . ?
C178 C170 C182 C167 179.8(12) . . . . ?
C178 C170 C215 C176 -96.0(15) . . . . ?
C178 C170 C215 C179 82.1(16) . . . . ?
C181 C11 C138 N7 61.9(12) . . . . ?
C181 C11 C138 C106 -121.4(11) . . . . ?
C182 N1 N2 Au2 172.2(7) . . . . ?
C182 N1 N2 C178 0.0(11) . . . . ?
C182 C170 C178 N2 -1.9(13) . . . . ?
C182 C170 C178 C124 -178.1(11) . . . . ?
C182 C170 C215 C176 82.5(15) . . . . ?
C182 C170 C215 C179 -99.4(15) . . . . ?
C183 C23 C173 N39 -175.4(11) . . . . ?
C185 C38 C189 C188 -2(2) . . . . ?
C185 C147 C262 C188 2(2) . . . . ?
C185 C147 C262 C254 -173.2(11) . . . . ?
C186 C44 C93 C202 3.9(16) . . . . ?
C186 C44 C98 C40 -100.5(13) . . . . ?
C186 C44 C98 C102 78.1(13) . . . . ?
C186 C222 C278 C45 179.1(10) . . . . ?
C186 C222 C278 C202 2.8(16) . . . . ?
C187 C4 C116 C60 4.2(19) . . . . ?
C187 C4 C116 C155 -173.1(11) . . . . ?
C187 C136 C206 C9 -89.2(16) . . . . ?
C187 C136 C206 C74 96.3(14) . . . . ?
C189 C38 C185 C147 6(2) . . . . ?
C189 C188 C262 C147 1.9(19) . . . . ?
C189 C188 C262 C254 177.0(11) . . . . ?
C191 C5 C89 N25 -175.3(12) . . . . ?
C191 C5 C161 C179 -0.3(18) . . . . ?
C191 C176 C215 C170 -179.3(10) . . . . ?
C191 C176 C215 C179 2.5(17) . . . . ?
C192 N30 C72 C159 147.9(10) . . . . ?
C192 N30 C211 C248 -90.6(13) . . . . ?
C193 C9 C206 C74 -173.3(13) . . . . ?
C193 C9 C206 C136 11(2) . . . . ?
C194 C41 C254 C53 -178.0(11) . . . . ?
C194 C41 C254 C262 9(2) . . . . ?
C195 N33 C199 C209 146.8(10) . . . . ?
C195 N33 C240 C203 -83.3(11) . . . . ?
C196 C52 C128 C144 3.0(18) . . . . ?
C196 C52 C128 C286 -179.1(10) . . . . ?
C196 C81 C83 N37 -174.8(11) . . . . ?
C197 C175 C204 C64 2.2(19) . . . . ?
C199 N33 C195 C28 -87.6(12) . . . . ?
C199 N33 C240 C203 150.0(10) . . . . ?
C200 N28 C24 C100 145.2(11) . . . . ?
C200 N28 C256 C272 -87.0(14) . . . . ?
C203 N37 C83 C81 179.5(10) . . . . ?
C204 C175 C197 C51 0(2) . . . . ?
C205 N26 C110 C226 147.8(12) . . . . ?
C205 N26 C216 C250 -84.4(13) . . . . ?
C206 C9 C193 C108 -84.6(18) . . . . ?
C206 C9 C193 C266 78.2(19) . . . . ?
C206 C74 C177 C260 84.0(14) . . . . ?
C206 C74 C177 C268 -53.4(17) . . . . ?
C206 C136 C187 C4 179.5(11) . . . . ?
C208 N29 C18 C56 -178.9(11) . . . . ?
C209 N32 C97 C130 -179.6(11) . . . . ?
C210 C26 C54 C78 0.8(17) . . . . ?
C210 C26 C54 C122 176.0(10) . . . . ?
C211 N30 C72 C159 -81.6(12) . . . . ?
C211 N30 C192 C208 148.3(11) . . . . ?
C212 C124 C178 N2 107.4(14) . . . . ?
C212 C124 C178 C170 -76.8(18) . . . . ?
C213 C91 C174 N10 80.3(13) . . . . ?
C213 C91 C174 C75 -103.2(14) . . . . ?
C214 C32 C50 C79 -3.0(16) . . . . ?
C214 C32 C50 C86 179.2(10) . . . . ?
C215 C170 C178 N2 176.8(10) . . . . ?
C215 C170 C178 C124 1(2) . . . . ?
C215 C170 C182 N1 -176.8(10) . . . . ?
C215 C170 C182 C167 1(2) . . . . ?
C215 C176 C191 C5 -0.8(19) . . . . ?
C216 N26 C110 C226 -83.3(14) . . . . ?
C216 N26 C205 C228 144.7(11) . . . . ?
C220 C11 C138 N7 -76.1(12) . . . . ?
C220 C11 C138 C106 100.7(13) . . . . ?
C226 N25 C89 C5 176.6(10) . . . . ?
C228 N31 C48 C132 -179.0(13) . . . . ?
C230 C19 C21 C78 -1.0(18) . . . . ?
C234 C84 C94 N14 109.1(12) . . . . ?
C234 C84 C94 C70 -73.4(15) . . . . ?
C238 C106 C138 N7 179.4(8) . . . . ?
C238 C106 C138 C11 2.4(16) . . . . ?
C240 N33 C195 C28 148.6(9) . . . . ?
C240 N33 C199 C209 -88.0(12) . . . . ?
C244 C88 C150 N13 87.1(15) . . . . ?
C244 C88 C150 C70 -89.5(16) . . . . ?
C246 C47 C49 C130 0.5(19) . . . . ?
C246 C82 C114 N12 -173.5(9) . . . . ?
C246 C82 C114 C120 7.5(18) . . . . ?
C246 C82 C146 N11 173.8(9) . . . . ?
C246 C82 C146 C165 -8.4(18) . . . . ?
C248 N39 C173 C23 -179.7(11) . . . . ?
C250 N40 C22 C38 178.5(11) . . . . ?
C252 C77 C86 N6 134.1(11) . . . . ?
C252 C77 C86 C50 -44.9(17) . . . . ?
C254 C41 C194 C157 -109.9(14) . . . . ?
C254 C41 C194 C232 115.7(14) . . . . ?
C254 C53 C169 C134 -79.1(17) . . . . ?
C254 C53 C169 C242 61.9(18) . . . . ?
C256 N28 C24 C100 -90.1(14) . . . . ?
C256 N28 C200 C58 147.5(12) . . . . ?
C262 C147 C185 C38 -6(2) . . . . ?
C262 C188 C189 C38 -1.7(19) . . . . ?
C264 C124 C178 N2 -102.6(15) . . . . ?
C264 C124 C178 C170 73.2(18) . . . . ?
C272 N34 C140 C175 -178.3(11) . . . . ?
C276 C95 C158 N23 103.3(14) . . . . ?
C276 C95 C158 C286 -77.5(16) . . . . ?
C284 C167 C182 N1 -82.6(16) . . . . ?
C284 C167 C182 C170 99.8(17) . . . . ?
C286 C43 C156 C218 -100.1(12) . . . . ?
C286 C43 C156 C274 76.2(14) . . . . ?
C286 C128 C144 C13 -179.9(10) . . . . ?
C15 C59 C225 C7 -142.4(15) . . . . ?
C15 C59 C225 C113 -1(2) . . . . ?
C15 C59 C29 C231 7(2) . . . . ?
C15 C59 C29 C233 149.2(13) . . . . ?
C15 C63 C69 C113 8(2) . . . . ?
C15 C63 C69 C241 139.3(15) . . . . ?
C15 C63 C259 C31 1.6(19) . . . . ?
C15 C63 C259 C33 -143.5(13) . . . . ?
C15 C249 C125 C251 -146.5(10) . . . . ?
C15 C249 C125 C231 -4.8(14) . . . . ?
C27 C217 C109 C219 0.0 . . . . ?
C27 C217 C109 C255 -140.0(8) . . . . ?
C27 C217 C245 C61 1.8(17) . . . . ?
C27 C217 C245 C2 139.3(9) . . . . ?
C27 C221 C65 C123 -143.7(13) . . . . ?
C27 C221 C65 C141 2.0(12) . . . . ?
C27 C281 C141 C65 3.2(11) . . . . ?
C27 C281 C141 C283 143.6(9) . . . . ?
C217 C27 C221 C55 0.0 . . . . ?
C217 C27 C221 C65 144.1(10) . . . . ?
C217 C27 C281 C35 -3.6(13) . . . . ?
C217 C27 C281 C141 -146.1(8) . . . . ?
C217 C109 C219 C55 0.0 . . . . ?
C217 C109 C219 C277 -151.7(12) . . . . ?
C217 C109 C255 C127 141.5(6) . . . . ?
C217 C109 C255 C2 0.8(7) . . . . ?
C217 C245 C2 C255 4.2(12) . . . . ?
C217 C245 C2 C257 -142.0(8) . . . . ?
C109 C217 C245 C61 -141.0(13) . . . . ?
C109 C217 C245 C2 -3.5(12) . . . . ?
C109 C219 C55 C221 0.0 . . . . ?
C109 C219 C55 C267 -150.7(12) . . . . ?
C109 C219 C277 C139 18(2) . . . . ?
C109 C219 C277 C229 154.7(11) . . . . ?
C109 C255 C2 C245 -3.2(10) . . . . ?
C109 C255 C2 C257 141.7(8) . . . . ?
C219 C109 C255 C127 1.1(9) . . . . ?
C219 C109 C255 C2 -139.6(6) . . . . ?
C219 C55 C221 C27 0.0 . . . . ?
C219 C55 C221 C65 -140.3(10) . . . . ?
C219 C55 C267 C251 138.7(12) . . . . ?
C219 C55 C267 C115 -3.0(18) . . . . ?
C55 C219 C277 C139 -132.6(17) . . . . ?
C55 C219 C277 C229 3.8(19) . . . . ?
C55 C221 C65 C123 0.4(18) . . . . ?
C55 C221 C65 C141 146.2(9) . . . . ?
C221 C27 C217 C109 0.0 . . . . ?
C221 C27 C217 C245 -139.1(9) . . . . ?
C221 C27 C281 C35 140.6(9) . . . . ?
C221 C27 C281 C141 -1.8(8) . . . . ?
C221 C55 C267 C251 -13.9(17) . . . . ?
C221 C55 C267 C115 -155.6(11) . . . . ?
C221 C65 C123 C247 138.7(13) . . . . ?
C221 C65 C123 C251 -13.1(17) . . . . ?
C221 C65 C141 C281 -3.3(13) . . . . ?
C221 C65 C141 C283 -145.8(9) . . . . ?
C57 C243 C275 C121 -143.3(13) . . . . ?
C57 C243 C275 C239 7(2) . . . . ?
C57 C131 C263 C241 14.8(14) . . . . ?
C57 C131 C263 C33 -136.8(12) . . . . ?
C57 C273 C137 C239 -2.4(15) . . . . ?
C57 C273 C137 C269 137.7(12) . . . . ?
C59 C15 C63 C69 -6(2) . . . . ?
C59 C15 C63 C259 140.8(15) . . . . ?
C59 C15 C249 C31 -138.3(17) . . . . ?
C59 C15 C249 C125 9(2) . . . . ?
C59 C225 C113 C69 2.8(15) . . . . ?
C59 C225 C113 C227 -137.1(12) . . . . ?
C59 C29 C233 C7 -2.2(12) . . . . ?
C59 C29 C233 C117 -146.7(11) . . . . ?
C61 C245 C2 C255 141.1(13) . . . . ?
C61 C245 C2 C257 -5.1(18) . . . . ?
C61 C135 C271 C17 141.5(11) . . . . ?
C61 C135 C271 C279 2.9(11) . . . . ?
C61 C35 C281 C27 2.8(14) . . . . ?
C61 C35 C281 C141 140.0(11) . . . . ?
C63 C15 C59 C225 3(3) . . . . ?
C63 C15 C59 C29 -141.4(14) . . . . ?
C63 C15 C249 C31 2.0(15) . . . . ?
C63 C15 C249 C125 149.2(10) . . . . ?
C63 C69 C113 C225 -6.9(18) . . . . ?
C63 C69 C113 C227 136.6(14) . . . . ?
C63 C69 C241 C67 -139.4(14) . . . . ?
C63 C69 C241 C263 5(2) . . . . ?
C63 C259 C33 C263 6.0(18) . . . . ?
C63 C259 C33 C265 154.5(12) . . . . ?
C65 C123 C247 C31 -149.9(11) . . . . ?
C65 C123 C247 C235 -3.9(15) . . . . ?
C65 C123 C251 C125 151.9(10) . . . . ?
C65 C123 C251 C267 11.7(13) . . . . ?
C65 C141 C283 C235 2.4(15) . . . . ?
C65 C141 C283 C71 139.6(11) . . . . ?
C67 C241 C263 C131 -14.6(19) . . . . ?
C67 C241 C263 C33 138.0(13) . . . . ?
C67 C243 C275 C121 2(2) . . . . ?
C67 C243 C275 C239 152.0(14) . . . . ?
C69 C63 C259 C31 146.5(13) . . . . ?
C69 C63 C259 C33 1(2) . . . . ?
C69 C113 C227 C67 0.3(12) . . . . ?
C69 C113 C227 C111 -142.8(10) . . . . ?
C69 C241 C263 C131 -150.9(12) . . . . ?
C69 C241 C263 C33 1.7(18) . . . . ?
C111 C223 C7 C225 0.0 . . . . ?
C111 C223 C7 C233 136.9(12) . . . . ?
C111 C223 C285 C119 0.7(18) . . . . ?
C111 C223 C285 C237 -139.5(18) . . . . ?
C111 C121 C275 C239 -158.0(12) . . . . ?
C111 C121 C275 C243 -6(2) . . . . ?
C223 C111 C227 C67 -141.4(11) . . . . ?
C223 C111 C227 C113 0.0 . . . . ?
C223 C111 C121 C119 -0.2(15) . . . . ?
C223 C111 C121 C275 149.3(12) . . . . ?
C223 C7 C225 C59 141.4(12) . . . . ?
C223 C7 C225 C113 0.0 . . . . ?
C223 C7 C233 C29 -139.4(11) . . . . ?
C223 C7 C233 C117 6.4(14) . . . . ?
C7 C223 C285 C119 146.0(12) . . . . ?
C7 C223 C285 C237 6(2) . . . . ?
C7 C225 C113 C69 140.0(11) . . . . ?
C7 C225 C113 C227 0.0 . . . . ?
C7 C233 C117 C229 -143.4(11) . . . . ?
C7 C233 C117 C237 -6.4(17) . . . . ?
C225 C59 C29 C231 -141.8(13) . . . . ?
C225 C59 C29 C233 0.7(15) . . . . ?
C225 C7 C233 C29 2.8(11) . . . . ?
C225 C7 C233 C117 148.6(9) . . . . ?
C225 C113 C227 C67 143.1(11) . . . . ?
C225 C113 C227 C111 0.0 . . . . ?
C113 C69 C241 C67 -2.1(14) . . . . ?
C113 C69 C241 C263 142.0(14) . . . . ?
C227 C67 C241 C69 2.4(15) . . . . ?
C227 C67 C241 C263 -140.3(15) . . . . ?
C227 C67 C243 C57 145.5(14) . . . . ?
C227 C67 C243 C275 -1(2) . . . . ?
C227 C111 C223 C7 0.0 . . . . ?
C227 C111 C223 C285 143.7(12) . . . . ?
C227 C111 C121 C119 -141.0(13) . . . . ?
C227 C111 C121 C275 8.6(19) . . . . ?
C119 C121 C275 C239 -13(2) . . . . ?
C119 C121 C275 C243 139.6(15) . . . . ?
C119 C253 C127 C139 4.9(14) . . . . ?
C119 C253 C127 C255 150.8(10) . . . . ?
C119 C253 C129 C239 -9.7(13) . . . . ?
C119 C253 C129 C257 -151.1(11) . . . . ?
C121 C111 C223 C7 -144.0(10) . . . . ?
C121 C111 C223 C285 -0.3(13) . . . . ?
C121 C111 C227 C67 -7.3(15) . . . . ?
C121 C111 C227 C113 134.1(13) . . . . ?
C121 C119 C253 C127 -143.5(13) . . . . ?
C121 C119 C253 C129 8.4(19) . . . . ?
C121 C119 C285 C223 -1(2) . . . . ?
C121 C119 C285 C237 141.4(17) . . . . ?
C123 C65 C141 C281 144.7(12) . . . . ?
C123 C65 C141 C283 2.2(17) . . . . ?
C123 C247 C31 C249 0.0 . . . . ?
C123 C247 C31 C259 137.7(12) . . . . ?
C123 C247 C235 C265 -134.4(14) . . . . ?
C123 C247 C235 C283 7.3(17) . . . . ?
C123 C251 C267 C55 1.3(19) . . . . ?
C123 C251 C267 C115 146.5(11) . . . . ?
C247 C123 C251 C125 0.0 . . . . ?
C247 C123 C251 C267 -140.2(11) . . . . ?
C247 C31 C249 C15 144.8(11) . . . . ?
C247 C31 C249 C125 0.0 . . . . ?
C247 C31 C259 C63 -143.5(11) . . . . ?
C247 C31 C259 C33 -3(2) . . . . ?
C247 C235 C265 C33 1(2) . . . . ?
C247 C235 C265 C133 141.6(14) . . . . ?
C247 C235 C283 C141 -6.8(17) . . . . ?
C247 C235 C283 C71 -150.0(10) . . . . ?
C31 C247 C235 C265 15.3(18) . . . . ?
C31 C247 C235 C283 157.0(9) . . . . ?
C31 C249 C125 C251 0.0 . . . . ?
C31 C249 C125 C231 141.8(12) . . . . ?
C31 C259 C33 C263 -130.7(14) . . . . ?
C31 C259 C33 C265 17.9(17) . . . . ?
C249 C15 C59 C225 134.5(16) . . . . ?
C249 C15 C59 C29 -10(2) . . . . ?
C249 C15 C63 C69 -149.2(12) . . . . ?
C249 C15 C63 C259 -2.1(18) . . . . ?
C249 C31 C259 C63 -0.2(13) . . . . ?
C249 C31 C259 C33 140.7(15) . . . . ?
C249 C125 C251 C123 0.0 . . . . ?
C249 C125 C251 C267 144.2(9) . . . . ?
C249 C125 C231 C115 -139.3(11) . . . . ?
C249 C125 C231 C29 2.4(14) . . . . ?
C125 C251 C267 C55 -142.8(14) . . . . ?
C125 C251 C267 C115 2.4(13) . . . . ?
C125 C231 C29 C59 -3.4(16) . . . . ?
C125 C231 C29 C233 -139.5(10) . . . . ?
C251 C123 C247 C31 0.0 . . . . ?
C251 C123 C247 C235 146.0(12) . . . . ?
C251 C125 C231 C115 7.3(9) . . . . ?
C251 C125 C231 C29 148.9(8) . . . . ?
C139 C237 C285 C223 141.1(17) . . . . ?
C139 C237 C285 C119 6(3) . . . . ?
C139 C127 C255 C109 14.4(12) . . . . ?
C139 C127 C255 C2 149.3(13) . . . . ?
C229 C115 C231 C125 138.3(10) . . . . ?
C229 C115 C231 C29 0.0 . . . . ?
C229 C115 C267 C55 7.1(19) . . . . ?
C229 C115 C267 C251 -140.9(10) . . . . ?
C229 C117 C237 C139 2(2) . . . . ?
C229 C117 C237 C285 148.6(17) . . . . ?
C115 C229 C117 C233 0.0 . . . . ?
C115 C229 C117 C237 -145.2(12) . . . . ?
C115 C229 C277 C219 0.0(19) . . . . ?
C115 C229 C277 C139 141.4(15) . . . . ?
C115 C231 C29 C59 136.1(14) . . . . ?
C115 C231 C29 C233 0.0 . . . . ?
C231 C125 C251 C123 -149.8(8) . . . . ?
C231 C125 C251 C267 -5.6(10) . . . . ?
C231 C115 C267 C55 149.8(12) . . . . ?
C231 C115 C267 C251 1.8(13) . . . . ?
C231 C29 C233 C7 144.6(11) . . . . ?
C231 C29 C233 C117 0.0 . . . . ?
C29 C59 C225 C7 1.0(16) . . . . ?
C29 C59 C225 C113 142.7(12) . . . . ?
C29 C233 C117 C229 0.0 . . . . ?
C29 C233 C117 C237 137.0(15) . . . . ?
C233 C7 C225 C59 -2.2(12) . . . . ?
C233 C7 C225 C113 -143.6(10) . . . . ?
C233 C117 C237 C139 -141.0(15) . . . . ?
C233 C117 C237 C285 6(3) . . . . ?
C117 C229 C115 C231 0.0 . . . . ?
C117 C229 C115 C267 137.5(13) . . . . ?
C117 C229 C277 C219 -146.6(12) . . . . ?
C117 C229 C277 C139 -5.1(19) . . . . ?
C117 C237 C285 C223 -6(3) . . . . ?
C117 C237 C285 C119 -140.8(17) . . . . ?
C235 C247 C31 C249 -152.0(10) . . . . ?
C235 C247 C31 C259 -14.3(14) . . . . ?
C235 C265 C133 C261 -144.1(11) . . . . ?
C235 C265 C133 C71 0.5(11) . . . . ?
C235 C283 C71 C133 3.5(11) . . . . ?
C235 C283 C71 C279 147.2(10) . . . . ?
C237 C139 C127 C253 -5(2) . . . . ?
C237 C139 C127 C255 -153.4(14) . . . . ?
C237 C139 C277 C219 142.7(18) . . . . ?
C237 C139 C277 C229 5(2) . . . . ?
C241 C67 C227 C111 142.5(10) . . . . ?
C241 C67 C227 C113 -1.8(13) . . . . ?
C241 C67 C243 C57 8(2) . . . . ?
C241 C67 C243 C275 -137.6(14) . . . . ?
C241 C69 C113 C225 -142.3(11) . . . . ?
C241 C69 C113 C227 1.3(13) . . . . ?
C241 C263 C33 C259 -7.5(14) . . . . ?
C241 C263 C33 C265 -151.8(12) . . . . ?
C243 C57 C131 C261 -145.2(14) . . . . ?
C243 C57 C131 C263 -4(2) . . . . ?
C243 C57 C273 C17 153.4(12) . . . . ?
C243 C57 C273 C137 10.7(18) . . . . ?
C243 C67 C227 C111 2.9(18) . . . . ?
C243 C67 C227 C113 -141.5(13) . . . . ?
C243 C67 C241 C69 145.1(13) . . . . ?
C243 C67 C241 C263 2(2) . . . . ?
C245 C217 C109 C219 141.8(10) . . . . ?
C245 C217 C109 C255 1.7(10) . . . . ?
C245 C61 C135 C269 -5(2) . . . . ?
C245 C61 C135 C271 -147.2(14) . . . . ?
C245 C61 C35 C279 143.9(15) . . . . ?
C245 C61 C35 C281 0(2) . . . . ?
C245 C2 C257 C129 144.0(10) . . . . ?
C245 C2 C257 C269 0.7(11) . . . . ?
C253 C119 C121 C111 149.4(13) . . . . ?
C253 C119 C121 C275 3(3) . . . . ?
C253 C119 C285 C223 -148.0(13) . . . . ?
C253 C119 C285 C237 -6(3) . . . . ?
C253 C127 C255 C109 -135.0(8) . . . . ?
C253 C127 C255 C2 0.0 . . . . ?
C127 C139 C237 C117 145.2(16) . . . . ?
C127 C139 C237 C285 -1(3) . . . . ?
C127 C139 C277 C219 -2(4) . . . . ?
C127 C139 C277 C229 -139(2) . . . . ?
C127 C253 C129 C239 141.4(11) . . . . ?
C127 C253 C129 C257 0.0 . . . . ?
C127 C255 C2 C245 -144.9(10) . . . . ?
C127 C255 C2 C257 0.0 . . . . ?
C255 C109 C219 C55 135.3(8) . . . . ?
C255 C109 C219 C277 -16.5(12) . . . . ?
C255 C2 C257 C129 0.0 . . . . ?
C255 C2 C257 C269 -143.3(10) . . . . ?
C2 C257 C129 C239 -147.4(9) . . . . ?
C2 C257 C129 C253 0.0 . . . . ?
C2 C257 C269 C135 1.4(11) . . . . ?
C2 C257 C269 C137 144.2(8) . . . . ?
C257 C269 C135 C61 0.5(12) . . . . ?
C257 C269 C135 C271 138.7(9) . . . . ?
C257 C269 C137 C239 3.5(10) . . . . ?
C257 C269 C137 C273 -142.5(9) . . . . ?
C129 C239 C137 C269 -2.9(12) . . . . ?
C129 C239 C137 C273 141.7(9) . . . . ?
C129 C239 C275 C121 11(2) . . . . ?
C129 C239 C275 C243 -140.3(13) . . . . ?
C129 C253 C127 C139 -145.8(13) . . . . ?
C129 C253 C127 C255 0.0 . . . . ?
C129 C257 C269 C135 -145.7(7) . . . . ?
C129 C257 C269 C137 -2.9(9) . . . . ?
C259 C63 C69 C113 -137.1(15) . . . . ?
C259 C63 C69 C241 -6(2) . . . . ?
C259 C31 C249 C15 -1.2(12) . . . . ?
C259 C31 C249 C125 -146.0(9) . . . . ?
C259 C33 C265 C235 -16.9(14) . . . . ?
C259 C33 C265 C133 -151.3(10) . . . . ?
C261 C131 C263 C241 151.6(12) . . . . ?
C261 C131 C263 C33 0.0 . . . . ?
C261 C133 C71 C279 -1.4(12) . . . . ?
C261 C133 C71 C283 142.9(8) . . . . ?
C261 C17 C273 C57 -3.9(11) . . . . ?
C261 C17 C273 C137 140.0(10) . . . . ?
C131 C57 C243 C67 -8(2) . . . . ?
C131 C57 C243 C275 138.2(14) . . . . ?
C131 C57 C273 C17 -1.7(13) . . . . ?
C131 C57 C273 C137 -144.4(10) . . . . ?
C131 C261 C133 C265 0.0 . . . . ?
C131 C261 C133 C71 -143.2(11) . . . . ?
C131 C261 C17 C271 149.2(8) . . . . ?
C131 C261 C17 C273 8.1(9) . . . . ?
C131 C263 C33 C259 144.4(12) . . . . ?
C131 C263 C33 C265 0.0 . . . . ?
C263 C33 C265 C235 134.4(13) . . . . ?
C263 C33 C265 C133 0.0 . . . . ?
C33 C265 C133 C261 0.0 . . . . ?
C33 C265 C133 C71 144.6(10) . . . . ?
C265 C235 C283 C141 139.8(11) . . . . ?
C265 C235 C283 C71 -3.4(14) . . . . ?
C265 C133 C71 C279 -147.1(9) . . . . ?
C265 C133 C71 C283 -2.8(10) . . . . ?
C133 C261 C131 C57 140.7(10) . . . . ?
C133 C261 C131 C263 0.0 . . . . ?
C133 C261 C17 C271 2.0(12) . . . . ?
C133 C261 C17 C273 -139.2(9) . . . . ?
C267 C55 C221 C27 152.9(10) . . . . ?
C267 C55 C221 C65 12.6(12) . . . . ?
C267 C115 C231 C125 -5.9(12) . . . . ?
C267 C115 C231 C29 -144.2(11) . . . . ?
C269 C257 C129 C239 1.1(10) . . . . ?
C269 C257 C129 C253 148.5(8) . . . . ?
C269 C135 C271 C17 0.0 . . . . ?
C269 C135 C271 C279 -138.7(9) . . . . ?
C135 C61 C245 C217 137.7(14) . . . . ?
C135 C61 C245 C2 7(2) . . . . ?
C135 C61 C35 C279 -1.9(14) . . . . ?
C135 C61 C35 C281 -145.3(10) . . . . ?
C135 C269 C137 C239 146.0(10) . . . . ?
C135 C269 C137 C273 0.0 . . . . ?
C135 C271 C17 C261 -136.9(10) . . . . ?
C135 C271 C17 C273 0.0 . . . . ?
C135 C271 C279 C35 -4.0(9) . . . . ?
C135 C271 C279 C71 140.3(10) . . . . ?
C271 C17 C273 C57 -143.9(10) . . . . ?
C271 C17 C273 C137 0.0 . . . . ?
C271 C279 C35 C61 3.5(11) . . . . ?
C271 C279 C35 C281 145.8(9) . . . . ?
C271 C279 C71 C133 1.3(13) . . . . ?
C271 C279 C71 C283 -139.5(11) . . . . ?
C17 C261 C131 C57 -8.9(10) . . . . ?
C17 C261 C131 C263 -149.6(9) . . . . ?
C17 C261 C133 C265 142.9(11) . . . . ?
C17 C261 C133 C71 -0.3(12) . . . . ?
C17 C271 C279 C35 -143.8(9) . . . . ?
C17 C271 C279 C71 0.4(13) . . . . ?
C17 C273 C137 C239 -140.1(12) . . . . ?
C17 C273 C137 C269 0.0 . . . . ?
C273 C57 C243 C67 -158.8(12) . . . . ?
C273 C57 C243 C275 -12(2) . . . . ?
C273 C57 C131 C261 6.9(13) . . . . ?
C273 C57 C131 C263 148.3(9) . . . . ?
C137 C239 C129 C253 -144.6(9) . . . . ?
C137 C239 C129 C257 1.1(12) . . . . ?
C137 C239 C275 C121 153.2(13) . . . . ?
C137 C239 C275 C243 1(2) . . . . ?
C137 C269 C135 C61 -138.2(11) . . . . ?
C137 C269 C135 C271 0.0 . . . . ?
C275 C239 C129 C253 -0.7(18) . . . . ?
C275 C239 C129 C257 145.0(12) . . . . ?
C275 C239 C137 C269 -148.4(12) . . . . ?
C275 C239 C137 C273 -3.8(18) . . . . ?
C277 C219 C55 C221 148.2(13) . . . . ?
C277 C219 C55 C267 -2.5(15) . . . . ?
C277 C139 C237 C117 -5(2) . . . . ?
C277 C139 C237 C285 -150.7(18) . . . . ?
C277 C139 C127 C253 134(2) . . . . ?
C277 C139 C127 C255 -15(3) . . . . ?
C277 C229 C115 C231 -143.0(13) . . . . ?
C277 C229 C115 C267 -5.5(16) . . . . ?
C277 C229 C117 C233 147.0(12) . . . . ?
C277 C229 C117 C237 1.9(14) . . . . ?
C279 C271 C17 C261 -2.0(12) . . . . ?
C279 C271 C17 C273 135.0(10) . . . . ?
C279 C35 C281 C27 -137.3(11) . . . . ?
C279 C35 C281 C141 0.0 . . . . ?
C35 C61 C245 C217 -3(2) . . . . ?
C35 C61 C245 C2 -133.3(15) . . . . ?
C35 C61 C135 C269 141.5(10) . . . . ?
C35 C61 C135 C271 -0.7(13) . . . . ?
C35 C279 C71 C133 140.9(11) . . . . ?
C35 C279 C71 C283 0.0 . . . . ?
C35 C281 C141 C65 -140.4(11) . . . . ?
C35 C281 C141 C283 0.0 . . . . ?
C281 C27 C217 C109 140.4(10) . . . . ?
C281 C27 C217 C245 1.3(11) . . . . ?
C281 C27 C221 C55 -144.3(9) . . . . ?
C281 C27 C221 C65 -0.2(10) . . . . ?
C281 C141 C283 C235 -137.2(13) . . . . ?
C281 C141 C283 C71 0.0 . . . . ?
C141 C65 C123 C247 -1.7(17) . . . . ?
C141 C65 C123 C251 -153.5(11) . . . . ?
C141 C283 C71 C133 -143.7(10) . . . . ?
C141 C283 C71 C279 0.0 . . . . ?
C283 C235 C265 C33 -139.1(11) . . . . ?
C283 C235 C265 C133 1.9(14) . . . . ?
C71 C279 C35 C61 -142.2(11) . . . . ?
C71 C279 C35 C281 0.0 . . . . ?
C285 C223 C7 C225 -143.0(13) . . . . ?
C285 C223 C7 C233 -6.1(15) . . . . ?
C285 C119 C121 C111 1(2) . . . . ?
C285 C119 C121 C275 -145.6(16) . . . . ?
C285 C119 C253 C127 0(2) . . . . ?
C285 C119 C253 C129 152.3(14) . . . . ?

loop_
_exptl_oxdiff_crystal_face_indexfrac_h
_exptl_oxdiff_crystal_face_indexfrac_k
_exptl_oxdiff_crystal_face_indexfrac_l
_exptl_oxdiff_crystal_face_x
_exptl_oxdiff_crystal_face_y
_exptl_oxdiff_crystal_face_z
-1.0000 -0.0000 -0.0000 -0.0114 0.0082 -0.0578
1.0000 0.0000 0.0000 0.0114 -0.0082 0.0578
-0.0000 -1.0000 -0.0000 0.0655 0.0019 0.0047
0.0000 1.0000 0.0000 -0.0655 -0.0019 -0.0047
-1.0000 -1.0000 -0.0000 0.0541 0.0101 -0.0531
1.0000 1.0000 0.0000 -0.0541 -0.0101 0.0531
0.0000 -1.0000 -1.0000 0.0351 0.0551 0.0209
-0.0000 1.0000 1.0000 -0.0351 -0.0551 -0.0209
0.0000 0.0000 -1.0000 -0.0305 0.0532 0.0162
-0.0000 -0.0000 1.0000 0.0305 -0.0532 -0.0162
1.0000 -0.0000 1.0000 0.0419 -0.0614 0.0416
2.0000 1.0000 2.0000 0.0183 -0.1247 0.0785
-1.0000 -0.0000 1.0000 0.0190 -0.0450 -0.0740
2.0000 -0.0000 1.0000 0.0533 -0.0696 0.0993

loop_
_smtbx_masks_void_nr
_smtbx_masks_void_average_x
_smtbx_masks_void_average_y
_smtbx_masks_void_average_z
_smtbx_masks_void_volume
_smtbx_masks_void_count_electrons
_smtbx_masks_void_content
1 0.264 -0.790 -0.441 6739.4 2079.2 '26 C2Cl4'
2 0.331 0.366 0.349 35.0 0.0 ?
3 0.669 0.634 0.651 35.0 0.0 ?
